data_7711413
loop_
_publ_author_name
'Jiang, Wenjun'
'Wang, Jinjin'
'Chen, Yilin'
'Chen, Zhikang'
'Li, Jiancheng'
'Jiang, Liuyin'
'Peng, Yanbo'
'Zhu, Hongping'

_publ_section_title
;
 Cuproussiloxane as two self-assemblies,
 Cu<sub>20</sub>O<sub>20</sub>Si<sub>10</sub>Me<sub>10</sub>R<sub>10</sub>
 and
 Cu<sub>24</sub>O<sub>24</sub>Si<sub>12</sub>Me<sub>12</sub>R<sub>12</sub>,
 with catalytic property.
;
_journal_issue 33
_journal_name_full 'Dalton transactions (Cambridge, England : 2003)'
_journal_page_first 12432
_journal_page_last 12435
_journal_paper_doi 10.1039/d2dt01018f
_journal_volume 51
_journal_year 2022
_chemical_formula_moiety 'C160 H290 Cu20 N10 O20 Si20, 6.5(C7 H8), 2(C1.75)'
_chemical_formula_sum 'C209 H342 Cu20 N10 O20 Si20'
_chemical_formula_weight 5147.51
_chemical_melting_point ?
_space_group_crystal_system triclinic
_space_group_IT_number 2
_space_group_name_Hall '-P 1'
_space_group_name_H-M_alt 'P -1'
_atom_sites_solution_hydrogens geom
_audit_creation_date 2022-05-23
_audit_creation_method
;
Olex2 1.2
(compiled 2018.05.29 svn.r3508 for OlexSys, GUI svn.r5506)
;
_audit_update_record
;
2022-07-19 deposited with the CCDC.	2022-07-27 downloaded from the CCDC.
;
_cell_angle_alpha 90.0630(10)
_cell_angle_beta 106.3980(10)
_cell_angle_gamma 112.0060(10)
_cell_formula_units_Z 2
_cell_length_a 21.1659(3)
_cell_length_b 26.5516(3)
_cell_length_c 26.8313(4)
_cell_measurement_reflns_used 28146
_cell_measurement_temperature 173(2)
_cell_measurement_theta_max 30.0245
_cell_measurement_theta_min 2.7966
_cell_volume 13314.5(3)
_computing_cell_refinement
'CrysAlisPro (Oxford Diffraction Ltd., Version 1.171.34.44 (released on 25-10-2010, CrysAlis171.NET)) '
_computing_data_collection
'CrysAlisPro (Oxford Diffraction Ltd., Version 1.171.34.44 (released on 25-10-2010, CrysAlis171.NET)) '
_computing_data_reduction
'CrysAlisPro (Oxford Diffraction Ltd., Version 1.171.34.44 (released on 25-10-2010, CrysAlis171.NET)) '
_computing_molecular_graphics 'Olex2 (Dolomanov et al., 2009)'
_computing_publication_material 'Olex2 (Dolomanov et al., 2009)'
_computing_structure_refinement 'XL (Sheldrick, 2008)'
_computing_structure_solution 'SHELXS-97 (Sheldrick, 1990)'
_diffrn_ambient_temperature 173.15
_diffrn_detector_area_resol_mean 16.1907
_diffrn_measured_fraction_theta_full 0.998
_diffrn_measured_fraction_theta_max 0.998
_diffrn_measurement_device_type 'Xcalibur, Sapphire3, Gemini ultra'
_diffrn_measurement_method 'phi and omega scans'
_diffrn_radiation_monochromator graphite
_diffrn_radiation_type MoK\a
_diffrn_radiation_wavelength 0.71073
_diffrn_reflns_av_R_equivalents 0.0595
_diffrn_reflns_av_unetI/netI 0.0850
_diffrn_reflns_Laue_measured_fraction_full 0.998
_diffrn_reflns_Laue_measured_fraction_max 0.998
_diffrn_reflns_limit_h_max 25
_diffrn_reflns_limit_h_min -26
_diffrn_reflns_limit_k_max 32
_diffrn_reflns_limit_k_min -31
_diffrn_reflns_limit_l_max 33
_diffrn_reflns_limit_l_min -33
_diffrn_reflns_number 132928
_diffrn_reflns_point_group_measured_fraction_full 0.998
_diffrn_reflns_point_group_measured_fraction_max 0.998
_diffrn_reflns_theta_full 25.242
_diffrn_reflns_theta_max 26.000
_diffrn_reflns_theta_min 2.700
_diffrn_source 'Enhanced (Mo) X-ray Source'
_exptl_absorpt_coefficient_mu 1.701
_exptl_absorpt_correction_T_max 0.7272
_exptl_absorpt_correction_T_min 0.6660
_exptl_absorpt_correction_type multi-scan
_exptl_absorpt_process_details empirical
_exptl_crystal_colour yellow
_exptl_crystal_density_diffrn 1.284
_exptl_crystal_density_meas ?
_exptl_crystal_density_method none
_exptl_crystal_description block
_exptl_crystal_F_000 5372
_exptl_crystal_size_max 0.26
_exptl_crystal_size_mid 0.22
_exptl_crystal_size_min 0.20
_refine_diff_density_max 1.060
_refine_diff_density_min -0.621
_refine_diff_density_rms 0.111
_refine_ls_extinction_coef none
_refine_ls_extinction_method none
_refine_ls_goodness_of_fit_ref 1.041
_refine_ls_hydrogen_treatment constr
_refine_ls_matrix_type full
_refine_ls_number_parameters 2364
_refine_ls_number_reflns 52225
_refine_ls_number_restraints 7
_refine_ls_restrained_S_all 1.042
_refine_ls_R_factor_all 0.1069
_refine_ls_R_factor_gt 0.0688
_refine_ls_shift/su_max 0.071
_refine_ls_shift/su_mean 0.001
_refine_ls_structure_factor_coef Fsqd
_refine_ls_weighting_details 'w=1/[\s^2^(Fo^2^)+(0.0684P)^2^+19.1473P] where P=(Fo^2^+2Fc^2^)/3'
_refine_ls_weighting_scheme calc
_refine_ls_wR_factor_gt 0.1491
_refine_ls_wR_factor_ref 0.1639
_reflns_Friedel_coverage 0.000
_reflns_number_gt 36322
_reflns_number_total 52225
_reflns_threshold_expression 'I > 2\s(I)'
_cod_data_source_file d2dt01018f2.cif
_cod_data_source_block wjj-111116
_cod_depositor_comments
;
The following automatic conversions were performed:

data item '_chemical_melting_point' value 'not measured' was changed
to '?' -- the value is undefined or not given.

data item '_exptl_absorpt_correction_type' value 'multi-scan ' was
changed to 'multi-scan' in accordance with the
/home/data/users/saulius/crontab/automatic-downloads/current/RSC/lib/dictionaries/cif_core.dic
dictionary named 'cif_core.dic' version 2.4.2 last updated on
2011-04-26.

data item '_exptl_crystal_density_meas' value 'not measured' was
changed to '?' -- the value is perceived as not measured.

Automatic conversion script
Id: cif_fix_values 7556 2019-12-06 15:28:31Z antanas 
;
_cod_original_cell_volume 13314.4(3)
_cod_database_code 7711413
_shelx_shelxl_version_number 2014/7
_shelx_space_group_comment
;
The symmetry employed for this shelxl refinement is uniquely defined
by the following loop, which should always be used as a source of
symmetry information in preference to the above space-group names.
They are only intended as comments.
;
_shelx_estimated_absorpt_t_max 0.727
_shelx_estimated_absorpt_t_min 0.666
_olex2_refinement_description
;
1. Fixed Uiso
 At 1.2 times of:
  All C(H) groups
 At 1.5 times of:
  All C(H,H,H) groups
2. Restrained distances
 C171-C177 = C131-C137 = C51A-C57A = C241-C247 = C71A-C77A
 1.55 with sigma of 0.05
 C182-C187 = C72A-C77A
 2.5 with sigma of 0.05
3. Others
 Fixed Sof: C131(0.5) C132(0.5) H132(0.5) C133(0.5) H133(0.5) C134(0.5)
 H134(0.5) C135(0.5) H135(0.5) C136(0.5) H136(0.5) C137(0.5) H13a(0.5)
 H13b(0.5) H13c(0.5) C151(0.65) C152(0.65) H152(0.65) C153(0.65) H153(0.65)
 C154(0.65) H154(0.65) C155(0.65) H155(0.65) C156(0.65) H156(0.65) C157(0.65)
 H15a(0.65) H15b(0.65) H15c(0.65) C51A(0.35) C52A(0.35) H52g(0.35) C53A(0.35)
 H53A(0.35) C54A(0.35) H54A(0.35) C55A(0.35) H55A(0.35) C56A(0.35) H56g(0.35)
 C57A(0.35) H57d(0.35) H57e(0.35) H57f(0.35) C181(0.5) C182(0.5) H182(0.5)
 C183(0.5) H183(0.5) C184(0.5) H184(0.5) C185(0.5) H185(0.5) C186(0.5)
 H186(0.5) C187(0.5) H18d(0.5) H18e(0.5) H18f(0.5) C201(0.5) C202(0.5)
 H202(0.5) C203(0.5) H203(0.5) C204(0.5) H204(0.5) C205(0.5) H205(0.5)
 C206(0.5) H206(0.5) C207(0.5) H20d(0.5) H20e(0.5) H20f(0.5) C211(0.5)
 C212(0.25) C213(0.5) C214(0.25) C215(0.25) C71A(0.5) C72A(0.5) H72g(0.5)
 C73A(0.5) H73A(0.5) C74A(0.5) H74A(0.5) C75A(0.5) H75A(0.5) C76A(0.5)
 H76g(0.5) C77A(0.5) H77d(0.5) H77e(0.5) H77f(0.5) C171(0.5) C172(0.5)
 H172(0.5) C173(0.5) H173(0.5) C174(0.5) H174(0.5) C175(0.5) H175(0.5)
 C176(0.5) H176(0.5) C177(0.5) H17d(0.5) H17e(0.5) H17f(0.5) C231(0.25)
 C232(0.25) C233(0.5) C234(0.5) C235(0.25) C41A(0.5) C42A(0.5) H42g(0.5)
 C43A(0.5) H43A(0.5) C44A(0.5) H44A(0.5) C45A(0.5) H45A(0.5) C46A(0.5)
 H46g(0.5) C47A(0.5) H47d(0.5) H47e(0.5) H47f(0.5) C241(0.5) C242(0.5)
 H242(0.5) C243(0.5) H243(0.5) C244(0.5) H244(0.5) C245(0.5) H245(0.5)
 C246(0.5) H246(0.5) C247(0.5) H24a(0.5) H24b(0.5) H24c(0.5)
4.a Ternary CH refined with riding coordinates:
 C111(H111), C114(H114), C121(H121), C161(H161), C221(H221), C261(H261),
 C321(H321), C361(H361), C421(H421), C461(H461), C521(H521), C561(H561),
 C621(H621), C661(H661), C721(H721), C761(H761), C821(H821), C861(H861),
 C921(H921), C961(H961)
4.b Me refined with riding coordinates:
 C17(H17a,H17b,H17c), C47(H47a,H47b,H47c), C77(H77a,H77b,H77c), C137(H13a,H13b,
 H13c), C147(H14a,H14b,H14c), C157(H15a,H15b,H15c), C57A(H57d,H57e,H57f),
 C187(H18d,H18e,H18f), C197(H19d,H19e,H19f), C207(H20d,H20e,H20f), C77A(H77d,
 H77e,H77f), C177(H17d,H17e,H17f), C47A(H47d,H47e,H47f), C247(H24a,H24b,H24c)
4.c Aromatic/amide H refined with riding coordinates:
 C13(H13), C14(H14), C15(H15), C23(H23), C24(H24), C25(H25), C33(H33),
 C34(H34), C35(H35), C43(H43), C44(H44), C45(H45), C53(H53), C54(H54), C55(H55),
  C63(H63), C64(H64), C65(H65), C73(H73), C74(H74), C75(H75), C83(H83),
 C84(H84), C85(H85), C93(H93), C94(H94), C95(H95), C103(H103), C104(H104),
 C105(H105), C132(H132), C133(H133), C134(H134), C135(H135), C136(H136),
 C142(H142), C143(H143), C144(H144), C145(H145), C146(H146), C152(H152),
 C153(H153), C154(H154), C155(H155), C156(H156), C52A(H52g), C53A(H53A),
 C54A(H54A), C55A(H55A), C56A(H56g), C182(H182), C183(H183), C184(H184),
 C185(H185), C186(H186), C192(H192), C193(H193), C194(H194), C195(H195),
 C196(H196), C202(H202), C203(H203), C204(H204), C205(H205), C206(H206),
 C72A(H72g), C73A(H73A), C74A(H74A), C75A(H75A), C76A(H76g), C172(H172),
 C173(H173), C174(H174), C175(H175), C176(H176), C42A(H42g), C43A(H43A),
 C44A(H44A), C45A(H45A), C46A(H46g), C242(H242), C243(H243), C244(H244),
 C245(H245), C246(H246)
4.d Fitted hexagon refined as free rotating group:
 C131(C132,C133,C134,C135,C136), C141(C142,C143,C144,C145,C146), C151(C152,
 C153,C154,C155,C156), C51A(C52A,C53A,C54A,C55A,C56A), C181(C182,C183,C184,C185,
 C186), C191(C192,C193,C194,C195,C196), C201(C202,C203,C204,C205,C206),
 C71A(C72A,C73A,C74A,C75A,C76A), C171(C172,C173,C174,C175,C176), C41A(C42A,C43A,
 C44A,C45A,C46A), C241(C242,C243,C244,C245,C246)
4.e Idealised Me refined as rotating group:
 C10(H10a,H10b,H10c), C18(H18a,H18b,H18c), C19(H19a,H19b,H19c), C20(H20a,H20b,
 H20c), C27(H27a,H27b,H27c), C28(H28a,H28b,H28c), C29(H29a,H29b,H29c), C30(H30a,
 H30b,H30c), C37(H37a,H37b,H37c), C38(H38a,H38b,H38c), C39(H39a,H39b,H39c),
 C40(H40a,H40b,H40c), C48(H48a,H48b,H48c), C49(H49a,H49b,H49c), C50(H50a,H50b,
 H50c), C57(H57a,H57b,H57c), C58(H58a,H58b,H58c), C59(H59a,H59b,H59c), C60(H60a,
 H60b,H60c), C67(H67a,H67b,H67c), C68(H68a,H68b,H68c), C69(H69a,H69b,H69c),
 C70(H70a,H70b,H70c), C78(H78a,H78b,H78c), C79(H79a,H79b,H79c), C80(H80a,H80b,
 H80c), C87(H87a,H87b,H87c), C88(H88a,H88b,H88c), C89(H89a,H89b,H89c), C90(H90a,
 H90b,H90c), C97(H97a,H97b,H97c), C98(H98a,H98b,H98c), C99(H99a,H99b,H99c),
 C100(H10d,H10e,H10f), C107(H10g,H10h,H10i), C108(H10j,H10k,H10l), C109(H10m,
 H10n,H10o), C112(H11a,H11b,H11c), C113(H11d,H11e,H11f), C115(H11g,H11h,H11i),
 C116(H11j,H11k,H11l), C122(H12a,H12b,H12c), C123(H12d,H12e,H12f), C162(H16a,
 H16b,H16c), C163(H16d,H16e,H16f), C222(H22a,H22b,H22c), C223(H22d,H22e,H22f),
 C262(H26a,H26b,H26c), C263(H26d,H26e,H26f), C322(H32a,H32b,H32c), C323(H32d,
 H32e,H32f), C362(H36a,H36b,H36c), C363(H36d,H36e,H36f), C422(H42a,H42b,H42c),
 C423(H42d,H42e,H42f), C462(H46a,H46b,H46c), C463(H46d,H46e,H46f), C522(H52a,
 H52b,H52c), C523(H52d,H52e,H52f), C562(H56a,H56b,H56c), C563(H56d,H56e,H56f),
 C622(H62a,H62b,H62c), C623(H62d,H62e,H62f), C662(H66a,H66b,H66c), C663(H66d,
 H66e,H66f), C722(H72a,H72b,H72c), C723(H72d,H72e,H72f), C762(H76a,H76b,H76c),
 C763(H76d,H76e,H76f), C822(H82a,H82b,H82c), C823(H82d,H82e,H82f), C862(H86a,
 H86b,H86c), C863(H86d,H86e,H86f), C922(H92a,H92b,H92c), C923(H92d,H92e,H92f),
 C962(H96a,H96b,H96c), C963(H96d,H96e,H96f)
;
_olex2_submission_special_instructions 'No special instructions were received'

loop_
_space_group_symop_operation_xyz
'x, y, z'
'-x, -y, -z'

loop_
_atom_site_label
_atom_site_type_symbol
_atom_site_fract_x
_atom_site_fract_y
_atom_site_fract_z
_atom_site_U_iso_or_equiv
_atom_site_adp_type
_atom_site_occupancy
_atom_site_site_symmetry_order
_atom_site_calc_flag
_atom_site_refinement_flags_posn
_atom_site_refinement_flags_adp
_atom_site_refinement_flags_occupancy
_atom_site_disorder_assembly
_atom_site_disorder_group
Cu1 Cu 0.31834(4) 0.28136(3) 0.07705(2) 0.02506(15) Uani 1 1 d . . . . .
Cu2 Cu 0.08520(3) 0.31267(3) 0.10495(2) 0.02537(15) Uani 1 1 d . . . . .
Cu3 Cu 0.01417(4) 0.17813(3) 0.25640(3) 0.02695(16) Uani 1 1 d . . . . .
Cu4 Cu 0.19960(3) 0.05793(3) 0.31996(3) 0.02681(16) Uani 1 1 d . . . . .
Cu5 Cu 0.38483(4) 0.12581(3) 0.21486(2) 0.02727(16) Uani 1 1 d . . . . .
Cu6 Cu 0.44131(4) 0.40076(3) 0.18745(3) 0.02620(15) Uani 1 1 d . . . . .
Cu7 Cu 0.21255(3) 0.43068(3) 0.21290(3) 0.02612(16) Uani 1 1 d . . . . .
Cu8 Cu 0.14032(4) 0.29334(3) 0.37026(3) 0.02785(16) Uani 1 1 d . . . . .
Cu9 Cu 0.32364(4) 0.17616(3) 0.43075(3) 0.02674(16) Uani 1 1 d . . . . .
Cu10 Cu 0.51107(4) 0.24266(3) 0.32596(3) 0.02738(16) Uani 1 1 d . . . . .
Cu11 Cu 0.46345(4) 0.23304(3) 0.22136(3) 0.02959(16) Uani 1 1 d . . . . .
Cu12 Cu 0.43924(4) 0.30348(3) 0.15770(3) 0.02844(16) Uani 1 1 d . . . . .
Cu13 Cu 0.32230(3) 0.38019(3) 0.10465(3) 0.02472(15) Uani 1 1 d . . . . .
Cu14 Cu 0.20927(3) 0.39476(3) 0.11593(3) 0.02557(15) Uani 1 1 d . . . . .
Cu15 Cu 0.08707(4) 0.35087(3) 0.20092(3) 0.02870(16) Uani 1 1 d . . . . .
Cu16 Cu 0.05184(4) 0.28645(3) 0.27268(3) 0.02771(16) Uani 1 1 d . . . . .
Cu17 Cu 0.09934(4) 0.18461(3) 0.35468(3) 0.02826(16) Uani 1 1 d . . . . .
Cu18 Cu 0.18347(4) 0.13083(3) 0.38027(3) 0.02985(17) Uani 1 1 d . . . . .
Cu19 Cu 0.33949(4) 0.10095(3) 0.37213(3) 0.02708(16) Uani 1 1 d . . . . .
Cu20 Cu 0.43559(4) 0.13474(3) 0.32062(2) 0.02678(16) Uani 1 1 d . . . . .
Si1 Si 0.35906(8) 0.18172(6) 0.10953(6) 0.0246(3) Uani 1 1 d . . . . .
Si2 Si 0.17541(8) 0.29981(6) 0.03338(6) 0.0244(3) Uani 1 1 d . . . . .
Si3 Si -0.02353(8) 0.23432(6) 0.15640(6) 0.0245(3) Uani 1 1 d . . . . .
Si4 Si 0.05272(8) 0.07543(7) 0.28465(6) 0.0270(3) Uani 1 1 d . . . . .
Si5 Si 0.29945(8) 0.03063(6) 0.26808(6) 0.0248(3) Uani 1 1 d . . . . .
Si6 Si 0.53680(9) 0.35299(6) 0.27077(6) 0.0260(3) Uani 1 1 d . . . . .
Si7 Si 0.35570(8) 0.47466(6) 0.18881(6) 0.0228(3) Uani 1 1 d . . . . .
Si8 Si 0.16713(8) 0.40145(7) 0.31625(6) 0.0277(4) Uani 1 1 d . . . . .
Si9 Si 0.23368(8) 0.24227(7) 0.44929(6) 0.0270(3) Uani 1 1 d . . . . .
Si10 Si 0.47920(8) 0.20084(6) 0.42778(6) 0.0238(3) Uani 1 1 d . . . . .
Si11 Si 0.34329(9) 0.08602(7) 0.03567(6) 0.0339(4) Uani 1 1 d . . . . .
Si12 Si 0.07116(10) 0.32498(10) -0.05631(7) 0.0521(6) Uani 1 1 d . . . . .
Si13 Si -0.12966(9) 0.28482(8) 0.10472(7) 0.0354(4) Uani 1 1 d . . . . .
Si14 Si -0.00711(9) -0.04160(7) 0.30984(7) 0.0365(4) Uani 1 1 d . . . . .
Si15 Si 0.30485(9) -0.06429(7) 0.33150(6) 0.0304(4) Uani 1 1 d . . . . .
Si16 Si 0.68995(9) 0.36892(8) 0.32882(7) 0.0366(4) Uani 1 1 d . . . . .
Si17 Si 0.32667(10) 0.56741(7) 0.13288(7) 0.0350(4) Uani 1 1 d . . . . .
Si18 Si 0.15762(10) 0.51238(7) 0.31488(7) 0.0387(4) Uani 1 1 d . . . . .
Si19 Si 0.30285(9) 0.27511(7) 0.56875(7) 0.0370(4) Uani 1 1 d . . . . .
Si20 Si 0.60370(8) 0.16375(7) 0.46402(6) 0.0284(4) Uani 1 1 d . . . . .
N1 N 0.3850(2) 0.15432(18) 0.06396(16) 0.0251(10) Uani 1 1 d . . . . .
N2 N 0.1488(2) 0.3118(2) -0.03047(17) 0.0302(11) Uani 1 1 d . . . . .
N3 N -0.1098(2) 0.22865(19) 0.12588(16) 0.0258(10) Uani 1 1 d . . . . .
N4 N -0.0170(2) 0.01958(18) 0.29339(17) 0.0265(10) Uani 1 1 d . . . . .
N5 N 0.3114(2) -0.02978(18) 0.27612(16) 0.0245(10) Uani 1 1 d . . . . .
N6 N 0.6279(3) 0.38796(19) 0.28327(17) 0.0286(11) Uani 1 1 d . . . . .
N7 N 0.3839(2) 0.54101(18) 0.17351(17) 0.0253(10) Uani 1 1 d . . . . .
N8 N 0.1439(2) 0.45007(19) 0.34028(17) 0.0299(11) Uani 1 1 d . . . . .
N9 N 0.2293(2) 0.24315(18) 0.51269(16) 0.0256(10) Uani 1 1 d . . . . .
N10 N 0.5394(2) 0.18483(18) 0.47633(15) 0.0217(10) Uani 1 1 d . . . . .
O1 O 0.4014(2) 0.17670(15) 0.16916(14) 0.0306(9) Uani 1 1 d . . . . .
O2 O 0.3792(2) 0.24684(15) 0.10505(14) 0.0274(9) Uani 1 1 d . . . . .
O3 O 0.26247(19) 0.32081(15) 0.05420(13) 0.0251(8) Uani 1 1 d . . . . .
O4 O 0.14844(18) 0.33461(15) 0.06657(13) 0.0251(8) Uani 1 1 d . . . . .
O5 O 0.02714(19) 0.29499(16) 0.14733(14) 0.0290(9) Uani 1 1 d . . . . .
O6 O -0.00798(19) 0.23077(15) 0.21929(13) 0.0261(8) Uani 1 1 d . . . . .
O7 O 0.04238(19) 0.13087(15) 0.29828(14) 0.0280(9) Uani 1 1 d . . . . .
O8 O 0.12601(19) 0.07550(16) 0.32613(15) 0.0309(9) Uani 1 1 d . . . . .
O9 O 0.27837(19) 0.04439(15) 0.31907(14) 0.0271(9) Uani 1 1 d . . . . .
O10 O 0.3727(2) 0.08051(15) 0.26652(14) 0.0292(9) Uani 1 1 d . . . . .
O11 O 0.5229(2) 0.28845(15) 0.27498(14) 0.0328(9) Uani 1 1 d . . . . .
O12 O 0.4951(2) 0.36028(15) 0.21200(14) 0.0304(9) Uani 1 1 d . . . . .
O13 O 0.38143(19) 0.43599(14) 0.15843(14) 0.0246(8) Uani 1 1 d . . . . .
O14 O 0.26839(18) 0.45116(15) 0.16879(14) 0.0263(8) Uani 1 1 d . . . . .
O15 O 0.1528(2) 0.40585(15) 0.25364(14) 0.0302(9) Uani 1 1 d . . . . .
O16 O 0.1171(2) 0.34098(15) 0.32625(13) 0.0287(9) Uani 1 1 d . . . . .
O17 O 0.1591(2) 0.24051(16) 0.40879(14) 0.0301(9) Uani 1 1 d . . . . .
O18 O 0.24416(19) 0.18768(16) 0.43229(14) 0.0316(9) Uani 1 1 d . . . . .
O19 O 0.39735(19) 0.15979(15) 0.42283(14) 0.0274(9) Uani 1 1 d . . . . .
O20 O 0.49583(19) 0.19254(15) 0.37332(13) 0.0268(8) Uani 1 1 d . . . . .
C10 C 0.2621(3) 0.1458(3) 0.0993(3) 0.0434(16) Uani 1 1 d . . . . .
H10A H 0.2488 0.1606 0.1264 0.065 Uiso 1 1 calc GR . . . .
H10B H 0.2505 0.1066 0.1013 0.065 Uiso 1 1 calc GR . . . .
H10C H 0.2354 0.1510 0.0648 0.065 Uiso 1 1 calc GR . . . .
C11 C 0.4498(3) 0.1896(2) 0.0526(2) 0.0274(13) Uani 1 1 d . . . . .
C12 C 0.4448(3) 0.2216(2) 0.0114(2) 0.0325(14) Uani 1 1 d . . . . .
C13 C 0.5071(4) 0.2528(3) -0.0008(3) 0.0470(17) Uani 1 1 d . . . . .
H13 H 0.5045 0.2745 -0.0289 0.056 Uiso 1 1 calc R . . . .
C14 C 0.5727(4) 0.2523(3) 0.0277(3) 0.0507(19) Uani 1 1 d . . . . .
H14 H 0.6148 0.2734 0.0191 0.061 Uiso 1 1 calc R . . . .
C15 C 0.5764(3) 0.2212(3) 0.0680(3) 0.0483(18) Uani 1 1 d . . . . .
H15 H 0.6216 0.2212 0.0872 0.058 Uiso 1 1 calc R . . . .
C16 C 0.5163(3) 0.1895(2) 0.0823(2) 0.0342(14) Uani 1 1 d . . . . .
C17 C 0.3396(4) 0.0388(3) 0.0876(3) 0.0496(18) Uani 1 1 d . . . . .
H17A H 0.3161 0.0008 0.0711 0.074 Uiso 1 1 calc R . . . .
H17B H 0.3883 0.0456 0.1095 0.074 Uiso 1 1 calc R . . . .
H17C H 0.3125 0.0453 0.1092 0.074 Uiso 1 1 calc R . . . .
C18 C 0.3939(4) 0.0733(3) -0.0057(3) 0.055(2) Uani 1 1 d . . . . .
H18A H 0.3913 0.0951 -0.0351 0.082 Uiso 1 1 calc GR . . . .
H18B H 0.3731 0.0344 -0.0191 0.082 Uiso 1 1 calc GR . . . .
H18C H 0.4440 0.0837 0.0153 0.082 Uiso 1 1 calc GR . . . .
C19 C 0.2499(4) 0.0693(3) -0.0068(3) 0.0536(19) Uani 1 1 d . . . . .
H19A H 0.2488 0.0985 -0.0288 0.080 Uiso 1 1 calc GR . . . .
H19B H 0.2188 0.0658 0.0152 0.080 Uiso 1 1 calc GR . . . .
H19C H 0.2329 0.0347 -0.0290 0.080 Uiso 1 1 calc GR . . . .
C20 C 0.1348(4) 0.2270(2) 0.0445(3) 0.0408(15) Uani 1 1 d . . . . .
H20A H 0.1474 0.2242 0.0821 0.061 Uiso 1 1 calc GR . . . .
H20B H 0.1529 0.2050 0.0275 0.061 Uiso 1 1 calc GR . . . .
H20C H 0.0826 0.2134 0.0297 0.061 Uiso 1 1 calc GR . . . .
C21 C 0.1893(3) 0.3105(3) -0.0667(2) 0.0295(13) Uani 1 1 d . . . . .
C22 C 0.1702(3) 0.2619(3) -0.0983(2) 0.0383(15) Uani 1 1 d . . . . .
C23 C 0.2054(3) 0.2636(3) -0.1357(2) 0.0413(16) Uani 1 1 d . . . . .
H23 H 0.1931 0.2312 -0.1577 0.050 Uiso 1 1 calc R . . . .
C24 C 0.2577(4) 0.3115(3) -0.1411(2) 0.0411(16) Uani 1 1 d . . . . .
H24 H 0.2797 0.3123 -0.1676 0.049 Uiso 1 1 calc R . . . .
C25 C 0.2775(4) 0.3578(3) -0.1084(2) 0.0410(16) Uani 1 1 d . . . . .
H25 H 0.3146 0.3903 -0.1118 0.049 Uiso 1 1 calc R . . . .
C26 C 0.2450(3) 0.3589(3) -0.0700(2) 0.0317(14) Uani 1 1 d . . . . .
C27 C 0.0777(4) 0.3903(3) -0.0260(3) 0.065(2) Uani 1 1 d . . . . .
H27A H 0.0717 0.3855 0.0088 0.097 Uiso 1 1 calc GR . . . .
H27B H 0.0401 0.4008 -0.0479 0.097 Uiso 1 1 calc GR . . . .
H27C H 0.1247 0.4189 -0.0229 0.097 Uiso 1 1 calc GR . . . .
C28 C -0.0071(4) 0.2685(4) -0.0455(3) 0.071(3) Uani 1 1 d . . . . .
H28A H 0.0038 0.2631 -0.0083 0.106 Uiso 1 1 calc GR . . . .
H28B H -0.0172 0.2346 -0.0665 0.106 Uiso 1 1 calc GR . . . .
H28C H -0.0491 0.2781 -0.0558 0.106 Uiso 1 1 calc GR . . . .
C29 C 0.0551(5) 0.3282(5) -0.1279(3) 0.097(4) Uani 1 1 d . . . . .
H29A H 0.0967 0.3569 -0.1339 0.146 Uiso 1 1 calc GR . . . .
H29B H 0.0126 0.3366 -0.1424 0.146 Uiso 1 1 calc GR . . . .
H29C H 0.0474 0.2929 -0.1450 0.146 Uiso 1 1 calc GR . . . .
C30 C -0.0023(3) 0.1809(3) 0.1284(2) 0.0371(15) Uani 1 1 d . . . . .
H30A H 0.0461 0.1845 0.1482 0.056 Uiso 1 1 calc GR . . . .
H30B H -0.0049 0.1854 0.0918 0.056 Uiso 1 1 calc GR . . . .
H30C H -0.0368 0.1447 0.1306 0.056 Uiso 1 1 calc GR . . . .
C31 C -0.1677(3) 0.1755(2) 0.1195(2) 0.0272(12) Uani 1 1 d . . . . .
C32 C -0.1933(3) 0.1404(3) 0.0723(2) 0.0345(14) Uani 1 1 d . . . . .
C33 C -0.2519(3) 0.0916(3) 0.0656(2) 0.0417(16) Uani 1 1 d . . . . .
H33 H -0.2698 0.0683 0.0337 0.050 Uiso 1 1 calc R . . . .
C34 C -0.2845(3) 0.0758(3) 0.1029(3) 0.0435(16) Uani 1 1 d . . . . .
H34 H -0.3251 0.0423 0.0969 0.052 Uiso 1 1 calc R . . . .
C35 C -0.2584(3) 0.1089(3) 0.1498(3) 0.0431(16) Uani 1 1 d . . . . .
H35 H -0.2806 0.0972 0.1763 0.052 Uiso 1 1 calc R . . . .
C36 C -0.2003(3) 0.1590(2) 0.1594(2) 0.0305(13) Uani 1 1 d . . . . .
C37 C -0.2291(3) 0.2625(3) 0.0807(3) 0.055(2) Uani 1 1 d . . . . .
H37A H -0.2494 0.2471 0.1085 0.083 Uiso 1 1 calc GR . . . .
H37B H -0.2490 0.2347 0.0503 0.083 Uiso 1 1 calc GR . . . .
H37C H -0.2411 0.2940 0.0706 0.083 Uiso 1 1 calc GR . . . .
C38 C -0.0951(4) 0.3412(3) 0.1585(3) 0.0564(19) Uani 1 1 d . . . . .
H38A H -0.0449 0.3486 0.1770 0.085 Uiso 1 1 calc GR . . . .
H38B H -0.1233 0.3306 0.1829 0.085 Uiso 1 1 calc GR . . . .
H38C H -0.0988 0.3741 0.1439 0.085 Uiso 1 1 calc GR . . . .
C39 C -0.0927(4) 0.3120(3) 0.0498(3) 0.056(2) Uani 1 1 d . . . . .
H39A H -0.0405 0.3299 0.0634 0.084 Uiso 1 1 calc GR . . . .
H39B H -0.1123 0.3385 0.0346 0.084 Uiso 1 1 calc GR . . . .
H39C H -0.1062 0.2817 0.0229 0.084 Uiso 1 1 calc GR . . . .
C40 C 0.0632(4) 0.0741(3) 0.2181(2) 0.0469(17) Uani 1 1 d . . . . .
H40A H 0.1055 0.1059 0.2172 0.070 Uiso 1 1 calc GR . . . .
H40B H 0.0206 0.0753 0.1924 0.070 Uiso 1 1 calc GR . . . .
H40C H 0.0690 0.0405 0.2098 0.070 Uiso 1 1 calc GR . . . .
C41 C -0.0861(3) 0.0223(2) 0.2874(2) 0.0289(13) Uani 1 1 d . . . . .
C42 C -0.1404(3) 0.0040(2) 0.2390(2) 0.0366(14) Uani 1 1 d . . . . .
C43 C -0.2075(3) 0.0024(3) 0.2365(3) 0.0501(18) Uani 1 1 d . . . . .
H43 H -0.2449 -0.0110 0.2043 0.060 Uiso 1 1 calc R . . . .
C44 C -0.2217(4) 0.0193(3) 0.2779(3) 0.058(2) Uani 1 1 d . . . . .
H44 H -0.2685 0.0172 0.2747 0.069 Uiso 1 1 calc R . . . .
C45 C -0.1676(4) 0.0397(3) 0.3255(3) 0.0488(18) Uani 1 1 d . . . . .
H45 H -0.1775 0.0522 0.3545 0.059 Uiso 1 1 calc R . . . .
C46 C -0.0985(3) 0.0419(2) 0.3309(2) 0.0351(14) Uani 1 1 d . . . . .
C47 C 0.0289(4) -0.0651(3) 0.2623(3) 0.058(2) Uani 1 1 d . . . . .
H47A H 0.0344 -0.0992 0.2715 0.087 Uiso 1 1 calc R . . . .
H47B H -0.0044 -0.0713 0.2269 0.087 Uiso 1 1 calc R . . . .
H47C H 0.0755 -0.0370 0.2635 0.087 Uiso 1 1 calc R . . . .
C48 C -0.0960(4) -0.0944(3) 0.3069(3) 0.057(2) Uani 1 1 d . . . . .
H48A H -0.1180 -0.0799 0.3278 0.086 Uiso 1 1 calc GR . . . .
H48B H -0.0900 -0.1270 0.3210 0.086 Uiso 1 1 calc GR . . . .
H48C H -0.1268 -0.1043 0.2705 0.086 Uiso 1 1 calc GR . . . .
C49 C 0.0550(4) -0.0350(3) 0.3764(2) 0.0472(17) Uani 1 1 d . . . . .
H49A H 0.0364 -0.0243 0.4025 0.071 Uiso 1 1 calc GR . . . .
H49B H 0.1022 -0.0070 0.3790 0.071 Uiso 1 1 calc GR . . . .
H49C H 0.0590 -0.0701 0.3829 0.071 Uiso 1 1 calc GR . . . .
C50 C 0.2282(3) 0.0264(3) 0.2070(2) 0.0387(15) Uani 1 1 d . . . . .
H50A H 0.2241 0.0619 0.2042 0.058 Uiso 1 1 calc GR . . . .
H50B H 0.1825 -0.0016 0.2078 0.058 Uiso 1 1 calc GR . . . .
H50C H 0.2404 0.0166 0.1768 0.058 Uiso 1 1 calc GR . . . .
C51 C 0.3274(3) -0.0532(2) 0.2347(2) 0.0286(13) Uani 1 1 d . . . . .
C52 C 0.2723(4) -0.0934(3) 0.1959(2) 0.0393(15) Uani 1 1 d . . . . .
C53 C 0.2898(4) -0.1162(3) 0.1575(3) 0.057(2) Uani 1 1 d . . . . .
H53 H 0.2530 -0.1436 0.1311 0.068 Uiso 1 1 calc R . . . .
C54 C 0.3601(5) -0.0995(4) 0.1575(3) 0.069(2) Uani 1 1 d . . . . .
H54 H 0.3710 -0.1151 0.1308 0.082 Uiso 1 1 calc R . . . .
C55 C 0.4133(4) -0.0612(3) 0.1952(3) 0.053(2) Uani 1 1 d . . . . .
H55 H 0.4613 -0.0506 0.1949 0.063 Uiso 1 1 calc R . . . .
C56 C 0.3991(3) -0.0367(3) 0.2347(2) 0.0350(14) Uani 1 1 d . . . . .
C57 C 0.3694(4) -0.0198(3) 0.3919(2) 0.0472(18) Uani 1 1 d . . . . .
H57A H 0.3591 0.0128 0.3958 0.071 Uiso 1 1 calc GR . . . .
H57B H 0.4181 -0.0088 0.3898 0.071 Uiso 1 1 calc GR . . . .
H57C H 0.3650 -0.0399 0.4222 0.071 Uiso 1 1 calc GR . . . .
C58 C 0.2142(4) -0.0870(3) 0.3394(3) 0.0495(18) Uani 1 1 d . . . . .
H58A H 0.2003 -0.0557 0.3393 0.074 Uiso 1 1 calc GR . . . .
H58B H 0.2147 -0.1024 0.3726 0.074 Uiso 1 1 calc GR . . . .
H58C H 0.1797 -0.1150 0.3104 0.074 Uiso 1 1 calc GR . . . .
C59 C 0.3275(4) -0.1248(3) 0.3261(3) 0.0452(17) Uani 1 1 d . . . . .
H59A H 0.3786 -0.1126 0.3299 0.068 Uiso 1 1 calc GR . . . .
H59B H 0.2994 -0.1463 0.2918 0.068 Uiso 1 1 calc GR . . . .
H59C H 0.3165 -0.1475 0.3537 0.068 Uiso 1 1 calc GR . . . .
C60 C 0.4996(4) 0.3741(3) 0.3182(2) 0.0436(16) Uani 1 1 d . . . . .
H60A H 0.4496 0.3489 0.3117 0.065 Uiso 1 1 calc GR . . . .
H60B H 0.5019 0.4113 0.3139 0.065 Uiso 1 1 calc GR . . . .
H60C H 0.5275 0.3731 0.3539 0.065 Uiso 1 1 calc GR . . . .
C61 C 0.6559(3) 0.4340(2) 0.2555(2) 0.0277(12) Uani 1 1 d . . . . .
C62 C 0.6675(3) 0.4255(3) 0.2074(2) 0.0364(15) Uani 1 1 d . . . . .
C63 C 0.6994(4) 0.4701(3) 0.1841(3) 0.0479(17) Uani 1 1 d . . . . .
H63 H 0.7078 0.4643 0.1520 0.057 Uiso 1 1 calc R . . . .
C64 C 0.7193(4) 0.5222(3) 0.2056(3) 0.0542(19) Uani 1 1 d . . . . .
H64 H 0.7421 0.5524 0.1892 0.065 Uiso 1 1 calc R . . . .
C65 C 0.7059(4) 0.5308(3) 0.2521(2) 0.0447(16) Uani 1 1 d . . . . .
H65 H 0.7182 0.5671 0.2666 0.054 Uiso 1 1 calc R . . . .
C66 C 0.6749(3) 0.4875(2) 0.2775(2) 0.0302(13) Uani 1 1 d . . . . .
C67 C 0.6930(4) 0.3035(3) 0.3062(3) 0.058(2) Uani 1 1 d . . . . .
H67A H 0.6450 0.2744 0.2971 0.087 Uiso 1 1 calc GR . . . .
H67B H 0.7257 0.2936 0.3342 0.087 Uiso 1 1 calc GR . . . .
H67C H 0.7098 0.3083 0.2753 0.087 Uiso 1 1 calc GR . . . .
C68 C 0.7800(4) 0.4244(4) 0.3428(3) 0.071(2) Uani 1 1 d . . . . .
H68A H 0.7806 0.4574 0.3598 0.106 Uiso 1 1 calc GR . . . .
H68B H 0.7913 0.4324 0.3099 0.106 Uiso 1 1 calc GR . . . .
H68C H 0.8156 0.4129 0.3660 0.106 Uiso 1 1 calc GR . . . .
C69 C 0.6670(4) 0.3596(3) 0.3913(2) 0.0418(16) Uani 1 1 d . . . . .
H69A H 0.6630 0.3928 0.4035 0.063 Uiso 1 1 calc GR . . . .
H69B H 0.7047 0.3529 0.4178 0.063 Uiso 1 1 calc GR . . . .
H69C H 0.6214 0.3284 0.3855 0.063 Uiso 1 1 calc GR . . . .
C70 C 0.3893(3) 0.4715(2) 0.2598(2) 0.0323(13) Uani 1 1 d . . . . .
H70A H 0.3739 0.4332 0.2666 0.048 Uiso 1 1 calc GR . . . .
H70B H 0.3701 0.4908 0.2788 0.048 Uiso 1 1 calc GR . . . .
H70C H 0.4417 0.4888 0.2716 0.048 Uiso 1 1 calc GR . . . .
C71 C 0.4597(3) 0.5757(2) 0.1961(2) 0.0290(13) Uani 1 1 d . . . . .
C72 C 0.5086(3) 0.5752(2) 0.1698(2) 0.0317(13) Uani 1 1 d . . . . .
C73 C 0.5808(3) 0.6098(3) 0.1928(3) 0.0431(16) Uani 1 1 d . . . . .
H73 H 0.6150 0.6099 0.1762 0.052 Uiso 1 1 calc R . . . .
C74 C 0.6030(3) 0.6431(3) 0.2379(3) 0.0474(17) Uani 1 1 d . . . . .
H74 H 0.6521 0.6666 0.2520 0.057 Uiso 1 1 calc R . . . .
C75 C 0.5558(3) 0.6435(3) 0.2634(3) 0.0441(17) Uani 1 1 d . . . . .
H75 H 0.5723 0.6670 0.2951 0.053 Uiso 1 1 calc R . . . .
C76 C 0.4832(3) 0.6095(2) 0.2434(2) 0.0342(14) Uani 1 1 d . . . . .
C77 C 0.3801(4) 0.6373(3) 0.1215(3) 0.057(2) Uani 1 1 d . . . . .
H77A H 0.3482 0.6524 0.0986 0.085 Uiso 1 1 calc R . . . .
H77B H 0.4053 0.6608 0.1550 0.085 Uiso 1 1 calc R . . . .
H77C H 0.4150 0.6357 0.1048 0.085 Uiso 1 1 calc R . . . .
C78 C 0.2819(4) 0.5245(3) 0.0679(3) 0.058(2) Uani 1 1 d . . . . .
H78A H 0.3182 0.5247 0.0519 0.087 Uiso 1 1 calc GR . . . .
H78B H 0.2498 0.5395 0.0451 0.087 Uiso 1 1 calc GR . . . .
H78C H 0.2542 0.4869 0.0727 0.087 Uiso 1 1 calc GR . . . .
C79 C 0.2581(4) 0.5714(3) 0.1620(3) 0.0535(19) Uani 1 1 d . . . . .
H79A H 0.2820 0.5952 0.1954 0.080 Uiso 1 1 calc GR . . . .
H79B H 0.2290 0.5347 0.1679 0.080 Uiso 1 1 calc GR . . . .
H79C H 0.2272 0.5865 0.1379 0.080 Uiso 1 1 calc GR . . . .
C80 C 0.2630(3) 0.4127(3) 0.3447(2) 0.0449(17) Uani 1 1 d . . . . .
H80A H 0.2735 0.3863 0.3263 0.067 Uiso 1 1 calc GR . . . .
H80B H 0.2729 0.4076 0.3819 0.067 Uiso 1 1 calc GR . . . .
H80C H 0.2932 0.4500 0.3410 0.067 Uiso 1 1 calc GR . . . .
C81 C 0.1108(3) 0.4393(2) 0.3821(2) 0.0339(14) Uani 1 1 d . . . . .
C82 C 0.0353(3) 0.4139(3) 0.3689(3) 0.0412(16) Uani 1 1 d . . . . .
C83 C 0.0055(4) 0.4076(3) 0.4098(3) 0.054(2) Uani 1 1 d . . . . .
H83 H -0.0450 0.3905 0.4018 0.065 Uiso 1 1 calc R . . . .
C84 C 0.0458(5) 0.4251(3) 0.4610(3) 0.059(2) Uani 1 1 d . . . . .
H84 H 0.0235 0.4213 0.4877 0.071 Uiso 1 1 calc R . . . .
C85 C 0.1189(4) 0.4481(3) 0.4731(3) 0.0504(19) Uani 1 1 d . . . . .
H85 H 0.1471 0.4592 0.5087 0.060 Uiso 1 1 calc R . . . .
C86 C 0.1531(4) 0.4556(2) 0.4344(2) 0.0378(15) Uani 1 1 d . . . . .
C87 C 0.2519(4) 0.5458(3) 0.3135(3) 0.0533(19) Uani 1 1 d . . . . .
H87A H 0.2847 0.5513 0.3490 0.080 Uiso 1 1 calc GR . . . .
H87B H 0.2593 0.5812 0.3001 0.080 Uiso 1 1 calc GR . . . .
H87C H 0.2612 0.5223 0.2907 0.080 Uiso 1 1 calc GR . . . .
C88 C 0.1407(5) 0.5582(3) 0.3576(3) 0.060(2) Uani 1 1 d . . . . .
H88A H 0.1751 0.5656 0.3927 0.089 Uiso 1 1 calc GR . . . .
H88B H 0.0920 0.5403 0.3599 0.089 Uiso 1 1 calc GR . . . .
H88C H 0.1461 0.5927 0.3427 0.089 Uiso 1 1 calc GR . . . .
C89 C 0.0991(4) 0.5059(3) 0.2467(3) 0.061(2) Uani 1 1 d . . . . .
H89A H 0.0490 0.4855 0.2449 0.091 Uiso 1 1 calc GR . . . .
H89B H 0.1122 0.4862 0.2229 0.091 Uiso 1 1 calc GR . . . .
H89C H 0.1054 0.5424 0.2363 0.091 Uiso 1 1 calc GR . . . .
C90 C 0.3102(3) 0.3034(3) 0.4430(3) 0.0439(16) Uani 1 1 d . . . . .
H90A H 0.3121 0.3018 0.4070 0.066 Uiso 1 1 calc GR . . . .
H90B H 0.3549 0.3038 0.4671 0.066 Uiso 1 1 calc GR . . . .
H90C H 0.3037 0.3366 0.4516 0.066 Uiso 1 1 calc GR . . . .
C91 C 0.1623(3) 0.2095(2) 0.5213(2) 0.0279(13) Uani 1 1 d . . . . .
C92 C 0.1488(3) 0.1555(2) 0.5327(2) 0.0323(14) Uani 1 1 d . . . . .
C93 C 0.0865(3) 0.1271(3) 0.5454(2) 0.0401(15) Uani 1 1 d . . . . .
H93 H 0.0768 0.0907 0.5537 0.048 Uiso 1 1 calc R . . . .
C94 C 0.0384(4) 0.1504(3) 0.5460(3) 0.0457(17) Uani 1 1 d . . . . .
H94 H -0.0036 0.1302 0.5550 0.055 Uiso 1 1 calc R . . . .
C95 C 0.0510(3) 0.2024(3) 0.5338(2) 0.0409(16) Uani 1 1 d . . . . .
H95 H 0.0174 0.2180 0.5344 0.049 Uiso 1 1 calc R . . . .
C96 C 0.1118(3) 0.2328(2) 0.5204(2) 0.0297(13) Uani 1 1 d . . . . .
C97 C 0.3763(4) 0.2510(3) 0.5721(3) 0.055(2) Uani 1 1 d . . . . .
H97A H 0.3887 0.2559 0.5394 0.083 Uiso 1 1 calc GR . . . .
H97B H 0.3602 0.2122 0.5772 0.083 Uiso 1 1 calc GR . . . .
H97C H 0.4184 0.2723 0.6015 0.083 Uiso 1 1 calc GR . . . .
C98 C 0.2716(4) 0.2601(3) 0.6278(2) 0.0526(19) Uani 1 1 d . . . . .
H98A H 0.2456 0.2829 0.6315 0.079 Uiso 1 1 calc GR . . . .
H98B H 0.3130 0.2681 0.6590 0.079 Uiso 1 1 calc GR . . . .
H98C H 0.2399 0.2214 0.6238 0.079 Uiso 1 1 calc GR . . . .
C99 C 0.3402(4) 0.3512(3) 0.5696(3) 0.0484(18) Uani 1 1 d . . . . .
H99A H 0.3009 0.3637 0.5590 0.073 Uiso 1 1 calc GR . . . .
H99B H 0.3685 0.3612 0.5452 0.073 Uiso 1 1 calc GR . . . .
H99C H 0.3708 0.3684 0.6050 0.073 Uiso 1 1 calc GR . . . .
C100 C 0.4846(3) 0.2718(2) 0.4389(2) 0.0358(14) Uani 1 1 d . . . . .
H10D H 0.4480 0.2776 0.4106 0.054 Uiso 1 1 calc GR . . . .
H10E H 0.5321 0.2980 0.4396 0.054 Uiso 1 1 calc GR . . . .
H10F H 0.4765 0.2770 0.4724 0.054 Uiso 1 1 calc GR . . . .
C101 C 0.5364(3) 0.1897(2) 0.5299(2) 0.0276(13) Uani 1 1 d . . . . .
C102 C 0.4890(3) 0.1451(2) 0.5470(2) 0.0301(13) Uani 1 1 d . . . . .
C103 C 0.4889(4) 0.1509(3) 0.5988(2) 0.0436(17) Uani 1 1 d . . . . .
H103 H 0.4580 0.1212 0.6114 0.052 Uiso 1 1 calc R . . . .
C104 C 0.5323(4) 0.1983(3) 0.6320(3) 0.055(2) Uani 1 1 d . . . . .
H104 H 0.5304 0.2014 0.6668 0.066 Uiso 1 1 calc R . . . .
C105 C 0.5786(4) 0.2414(3) 0.6147(3) 0.0517(19) Uani 1 1 d . . . . .
H105 H 0.6096 0.2737 0.6381 0.062 Uiso 1 1 calc R . . . .
C106 C 0.5804(3) 0.2383(3) 0.5632(2) 0.0394(15) Uani 1 1 d . . . . .
C107 C 0.6551(4) 0.1489(3) 0.5262(3) 0.0533(19) Uani 1 1 d . . . . .
H10G H 0.6248 0.1151 0.5364 0.080 Uiso 1 1 calc GR . . . .
H10H H 0.6707 0.1792 0.5536 0.080 Uiso 1 1 calc GR . . . .
H10I H 0.6971 0.1445 0.5215 0.080 Uiso 1 1 calc GR . . . .
C108 C 0.6669(3) 0.2180(3) 0.4371(3) 0.0464(17) Uani 1 1 d . . . . .
H10J H 0.6403 0.2253 0.4035 0.070 Uiso 1 1 calc GR . . . .
H10K H 0.7030 0.2056 0.4318 0.070 Uiso 1 1 calc GR . . . .
H10L H 0.6905 0.2516 0.4617 0.070 Uiso 1 1 calc GR . . . .
C109 C 0.5611(4) 0.1002(3) 0.4180(2) 0.0435(16) Uani 1 1 d . . . . .
H10M H 0.5273 0.0717 0.4316 0.065 Uiso 1 1 calc GR . . . .
H10N H 0.5979 0.0880 0.4140 0.065 Uiso 1 1 calc GR . . . .
H10O H 0.5355 0.1071 0.3839 0.065 Uiso 1 1 calc GR . . . .
C111 C 0.6313(4) 0.2884(3) 0.5473(3) 0.0526(19) Uani 1 1 d . . . . .
H111 H 0.6220 0.2820 0.5087 0.063 Uiso 1 1 calc R . . . .
C112 C 0.7095(5) 0.2984(4) 0.5740(3) 0.090(3) Uani 1 1 d . . . . .
H11A H 0.7181 0.2659 0.5659 0.134 Uiso 1 1 calc GR . . . .
H11B H 0.7204 0.3057 0.6119 0.134 Uiso 1 1 calc GR . . . .
H11C H 0.7403 0.3299 0.5612 0.134 Uiso 1 1 calc GR . . . .
C113 C 0.6176(5) 0.3391(3) 0.5584(3) 0.082(3) Uani 1 1 d . . . . .
H11D H 0.5664 0.3312 0.5440 0.122 Uiso 1 1 calc GR . . . .
H11E H 0.6446 0.3694 0.5421 0.122 Uiso 1 1 calc GR . . . .
H11F H 0.6330 0.3495 0.5963 0.122 Uiso 1 1 calc GR . . . .
C114 C 0.4403(3) 0.0912(2) 0.5136(2) 0.0323(13) Uani 1 1 d . . . . .
H114 H 0.4441 0.0949 0.4774 0.039 Uiso 1 1 calc R . . . .
C115 C 0.3620(4) 0.0763(3) 0.5104(3) 0.0508(18) Uani 1 1 d . . . . .
H11G H 0.3496 0.1081 0.5025 0.076 Uiso 1 1 calc GR . . . .
H11H H 0.3550 0.0655 0.5440 0.076 Uiso 1 1 calc GR . . . .
H11I H 0.3312 0.0459 0.4827 0.076 Uiso 1 1 calc GR . . . .
C116 C 0.4631(4) 0.0453(3) 0.5338(3) 0.0484(17) Uani 1 1 d . . . . .
H11J H 0.5095 0.0513 0.5291 0.073 Uiso 1 1 calc GR . . . .
H11K H 0.4273 0.0102 0.5142 0.073 Uiso 1 1 calc GR . . . .
H11L H 0.4670 0.0446 0.5710 0.073 Uiso 1 1 calc GR . . . .
C121 C 0.3750(3) 0.2243(3) -0.0208(2) 0.0387(15) Uani 1 1 d . . . . .
H121 H 0.3372 0.2038 -0.0044 0.046 Uiso 1 1 calc R . . . .
C122 C 0.3797(4) 0.2828(3) -0.0218(3) 0.054(2) Uani 1 1 d . . . . .
H12A H 0.4026 0.3022 0.0138 0.081 Uiso 1 1 calc GR . . . .
H12B H 0.3314 0.2826 -0.0351 0.081 Uiso 1 1 calc GR . . . .
H12C H 0.4079 0.3014 -0.0445 0.081 Uiso 1 1 calc GR . . . .
C123 C 0.3522(4) 0.1968(3) -0.0768(3) 0.057(2) Uani 1 1 d . . . . .
H12D H 0.3498 0.1593 -0.0759 0.086 Uiso 1 1 calc GR . . . .
H12E H 0.3871 0.2174 -0.0943 0.086 Uiso 1 1 calc GR . . . .
H12F H 0.3050 0.1962 -0.0961 0.086 Uiso 1 1 calc GR . . . .
C161 C 0.5261(3) 0.1583(3) 0.1284(3) 0.0431(16) Uani 1 1 d . . . . .
H161 H 0.4780 0.1378 0.1329 0.052 Uiso 1 1 calc R . . . .
C162 C 0.5580(4) 0.1166(3) 0.1210(3) 0.065(2) Uani 1 1 d . . . . .
H16A H 0.5276 0.0916 0.0890 0.098 Uiso 1 1 calc GR . . . .
H16B H 0.5605 0.0958 0.1511 0.098 Uiso 1 1 calc GR . . . .
H16C H 0.6062 0.1360 0.1182 0.098 Uiso 1 1 calc GR . . . .
C163 C 0.5739(4) 0.1972(3) 0.1789(3) 0.0516(19) Uani 1 1 d . . . . .
H16D H 0.5557 0.2256 0.1825 0.077 Uiso 1 1 calc GR . . . .
H16E H 0.6230 0.2144 0.1772 0.077 Uiso 1 1 calc GR . . . .
H16F H 0.5734 0.1765 0.2091 0.077 Uiso 1 1 calc GR . . . .
C221 C 0.1160(4) 0.2071(3) -0.0924(3) 0.059(2) Uani 1 1 d . . . . .
H221 H 0.0921 0.2140 -0.0674 0.071 Uiso 1 1 calc R . . . .
C222 C 0.1547(5) 0.1698(3) -0.0684(4) 0.091(3) Uani 1 1 d . . . . .
H22A H 0.1956 0.1904 -0.0380 0.136 Uiso 1 1 calc GR . . . .
H22B H 0.1715 0.1573 -0.0945 0.136 Uiso 1 1 calc GR . . . .
H22C H 0.1215 0.1382 -0.0575 0.136 Uiso 1 1 calc GR . . . .
C223 C 0.0575(5) 0.1779(5) -0.1440(4) 0.131(5) Uani 1 1 d . . . . .
H22D H 0.0297 0.2002 -0.1569 0.197 Uiso 1 1 calc GR . . . .
H22E H 0.0257 0.1422 -0.1380 0.197 Uiso 1 1 calc GR . . . .
H22F H 0.0797 0.1728 -0.1700 0.197 Uiso 1 1 calc GR . . . .
C261 C 0.2712(4) 0.4118(3) -0.0353(2) 0.0380(15) Uani 1 1 d . . . . .
H261 H 0.2441 0.4048 -0.0093 0.046 Uiso 1 1 calc R . . . .
C262 C 0.2561(5) 0.4556(3) -0.0662(3) 0.067(2) Uani 1 1 d . . . . .
H26A H 0.2050 0.4422 -0.0855 0.100 Uiso 1 1 calc GR . . . .
H26B H 0.2840 0.4646 -0.0909 0.100 Uiso 1 1 calc GR . . . .
H26C H 0.2696 0.4883 -0.0422 0.100 Uiso 1 1 calc GR . . . .
C263 C 0.3503(4) 0.4301(3) -0.0049(3) 0.0489(18) Uani 1 1 d . . . . .
H26D H 0.3583 0.4003 0.0138 0.073 Uiso 1 1 calc GR . . . .
H26E H 0.3646 0.4621 0.0203 0.073 Uiso 1 1 calc GR . . . .
H26F H 0.3787 0.4397 -0.0292 0.073 Uiso 1 1 calc GR . . . .
C321 C -0.1591(4) 0.1552(3) 0.0286(2) 0.0443(17) Uani 1 1 d . . . . .
H321 H -0.1137 0.1884 0.0423 0.053 Uiso 1 1 calc R . . . .
C322 C -0.2085(4) 0.1693(3) -0.0180(2) 0.062(2) Uani 1 1 d . . . . .
H32A H -0.2261 0.1945 -0.0053 0.093 Uiso 1 1 calc GR . . . .
H32B H -0.2491 0.1357 -0.0363 0.093 Uiso 1 1 calc GR . . . .
H32C H -0.1818 0.1866 -0.0421 0.093 Uiso 1 1 calc GR . . . .
C323 C -0.1406(4) 0.1097(3) 0.0107(3) 0.065(2) Uani 1 1 d . . . . .
H32D H -0.1141 0.0977 0.0412 0.097 Uiso 1 1 calc GR . . . .
H32E H -0.1110 0.1231 -0.0125 0.097 Uiso 1 1 calc GR . . . .
H32F H -0.1848 0.0788 -0.0082 0.097 Uiso 1 1 calc GR . . . .
C361 C -0.1747(3) 0.1943(2) 0.2116(2) 0.0312(13) Uani 1 1 d . . . . .
H361 H -0.1317 0.2275 0.2119 0.037 Uiso 1 1 calc R . . . .
C362 C -0.1526(4) 0.1639(3) 0.2576(2) 0.0447(17) Uani 1 1 d . . . . .
H36A H -0.1200 0.1484 0.2510 0.067 Uiso 1 1 calc GR . . . .
H36B H -0.1953 0.1344 0.2614 0.067 Uiso 1 1 calc GR . . . .
H36C H -0.1284 0.1895 0.2898 0.067 Uiso 1 1 calc GR . . . .
C363 C -0.2320(3) 0.2134(3) 0.2189(3) 0.0516(19) Uani 1 1 d . . . . .
H36D H -0.2457 0.2331 0.1896 0.077 Uiso 1 1 calc GR . . . .
H36E H -0.2128 0.2378 0.2517 0.077 Uiso 1 1 calc GR . . . .
H36F H -0.2742 0.1816 0.2200 0.077 Uiso 1 1 calc GR . . . .
C421 C -0.1282(4) -0.0123(3) 0.1898(2) 0.0437(16) Uani 1 1 d . . . . .
H421 H -0.0795 -0.0132 0.1999 0.052 Uiso 1 1 calc R . . . .
C422 C -0.1288(4) 0.0306(3) 0.1524(3) 0.061(2) Uani 1 1 d . . . . .
H42A H -0.0978 0.0670 0.1713 0.092 Uiso 1 1 calc GR . . . .
H42B H -0.1778 0.0286 0.1378 0.092 Uiso 1 1 calc GR . . . .
H42C H -0.1113 0.0237 0.1240 0.092 Uiso 1 1 calc GR . . . .
C423 C -0.1827(5) -0.0699(3) 0.1627(3) 0.079(3) Uani 1 1 d . . . . .
H42D H -0.1819 -0.0968 0.1876 0.119 Uiso 1 1 calc GR . . . .
H42E H -0.1699 -0.0797 0.1328 0.119 Uiso 1 1 calc GR . . . .
H42F H -0.2308 -0.0697 0.1505 0.119 Uiso 1 1 calc GR . . . .
C461 C -0.0415(3) 0.0661(3) 0.3834(2) 0.0389(15) Uani 1 1 d . . . . .
H461 H 0.0049 0.0676 0.3797 0.047 Uiso 1 1 calc R . . . .
C462 C -0.0577(4) 0.0304(3) 0.4259(3) 0.0536(19) Uani 1 1 d . . . . .
H46A H -0.0636 -0.0068 0.4152 0.080 Uiso 1 1 calc GR . . . .
H46B H -0.1018 0.0295 0.4316 0.080 Uiso 1 1 calc GR . . . .
H46C H -0.0180 0.0454 0.4585 0.080 Uiso 1 1 calc GR . . . .
C463 C -0.0317(4) 0.1245(3) 0.3991(3) 0.0437(16) Uani 1 1 d . . . . .
H46D H -0.0258 0.1461 0.3700 0.066 Uiso 1 1 calc GR . . . .
H46E H 0.0108 0.1410 0.4297 0.066 Uiso 1 1 calc GR . . . .
H46F H -0.0740 0.1238 0.4079 0.066 Uiso 1 1 calc GR . . . .
C521 C 0.1937(3) -0.1130(3) 0.1932(2) 0.0427(16) Uani 1 1 d . . . . .
H521 H 0.1896 -0.0896 0.2203 0.051 Uiso 1 1 calc R . . . .
C522 C 0.1477(4) -0.1078(3) 0.1394(3) 0.062(2) Uani 1 1 d . . . . .
H52A H 0.1687 -0.0706 0.1306 0.094 Uiso 1 1 calc GR . . . .
H52B H 0.0991 -0.1153 0.1404 0.094 Uiso 1 1 calc GR . . . .
H52C H 0.1460 -0.1341 0.1129 0.094 Uiso 1 1 calc GR . . . .
C523 C 0.1638(4) -0.1731(3) 0.2043(3) 0.067(2) Uani 1 1 d . . . . .
H52D H 0.1924 -0.1768 0.2388 0.101 Uiso 1 1 calc GR . . . .
H52E H 0.1661 -0.1969 0.1775 0.101 Uiso 1 1 calc GR . . . .
H52F H 0.1140 -0.1838 0.2038 0.101 Uiso 1 1 calc GR . . . .
C561 C 0.4624(3) 0.0040(3) 0.2768(2) 0.0402(16) Uani 1 1 d . . . . .
H561 H 0.4431 0.0189 0.3006 0.048 Uiso 1 1 calc R . . . .
C562 C 0.5074(4) 0.0523(3) 0.2540(3) 0.057(2) Uani 1 1 d . . . . .
H56A H 0.4760 0.0670 0.2301 0.086 Uiso 1 1 calc GR . . . .
H56B H 0.5333 0.0400 0.2350 0.086 Uiso 1 1 calc GR . . . .
H56C H 0.5418 0.0809 0.2825 0.086 Uiso 1 1 calc GR . . . .
C563 C 0.5086(4) -0.0233(3) 0.3095(3) 0.056(2) Uani 1 1 d . . . . .
H56D H 0.4797 -0.0524 0.3259 0.084 Uiso 1 1 calc GR . . . .
H56E H 0.5483 0.0038 0.3368 0.084 Uiso 1 1 calc GR . . . .
H56F H 0.5275 -0.0391 0.2871 0.084 Uiso 1 1 calc GR . . . .
C621 C 0.6455(4) 0.3681(3) 0.1803(2) 0.0452(17) Uani 1 1 d . . . . .
H621 H 0.6220 0.3407 0.2017 0.054 Uiso 1 1 calc R . . . .
C622 C 0.5913(4) 0.3600(3) 0.1259(3) 0.058(2) Uani 1 1 d . . . . .
H62A H 0.5538 0.3720 0.1288 0.087 Uiso 1 1 calc GR . . . .
H62B H 0.5697 0.3212 0.1119 0.087 Uiso 1 1 calc GR . . . .
H62C H 0.6157 0.3817 0.1024 0.087 Uiso 1 1 calc GR . . . .
C623 C 0.7099(5) 0.3582(3) 0.1756(3) 0.069(2) Uani 1 1 d . . . . .
H62D H 0.7441 0.3635 0.2104 0.103 Uiso 1 1 calc GR . . . .
H62E H 0.7329 0.3840 0.1538 0.103 Uiso 1 1 calc GR . . . .
H62F H 0.6943 0.3207 0.1594 0.103 Uiso 1 1 calc GR . . . .
C661 C 0.6582(3) 0.5000(2) 0.3261(2) 0.0364(15) Uani 1 1 d . . . . .
H661 H 0.6435 0.4654 0.3426 0.044 Uiso 1 1 calc R . . . .
C662 C 0.7232(5) 0.5427(3) 0.3662(3) 0.074(3) Uani 1 1 d . . . . .
H66A H 0.7624 0.5299 0.3755 0.111 Uiso 1 1 calc GR . . . .
H66B H 0.7106 0.5483 0.3977 0.111 Uiso 1 1 calc GR . . . .
H66C H 0.7383 0.5773 0.3513 0.111 Uiso 1 1 calc GR . . . .
C663 C 0.5954(4) 0.5180(3) 0.3121(3) 0.058(2) Uani 1 1 d . . . . .
H66D H 0.5560 0.4920 0.2837 0.087 Uiso 1 1 calc GR . . . .
H66E H 0.6106 0.5545 0.3007 0.087 Uiso 1 1 calc GR . . . .
H66F H 0.5795 0.5190 0.3428 0.087 Uiso 1 1 calc GR . . . .
C721 C 0.4875(3) 0.5414(3) 0.1185(2) 0.0369(15) Uani 1 1 d . . . . .
H721 H 0.4356 0.5171 0.1097 0.044 Uiso 1 1 calc R . . . .
C722 C 0.4971(4) 0.5762(3) 0.0737(3) 0.0549(19) Uani 1 1 d . . . . .
H72A H 0.4669 0.5973 0.0693 0.082 Uiso 1 1 calc GR . . . .
H72B H 0.4832 0.5523 0.0413 0.082 Uiso 1 1 calc GR . . . .
H72C H 0.5473 0.6014 0.0819 0.082 Uiso 1 1 calc GR . . . .
C723 C 0.5298(4) 0.5044(3) 0.1221(3) 0.0499(18) Uani 1 1 d . . . . .
H72D H 0.5229 0.4815 0.1503 0.075 Uiso 1 1 calc GR . . . .
H72E H 0.5807 0.5272 0.1294 0.075 Uiso 1 1 calc GR . . . .
H72F H 0.5124 0.4810 0.0888 0.075 Uiso 1 1 calc GR . . . .
C761 C 0.4325(3) 0.6115(2) 0.2736(2) 0.0378(15) Uani 1 1 d . . . . .
H761 H 0.3852 0.5806 0.2577 0.045 Uiso 1 1 calc R . . . .
C762 C 0.4204(4) 0.6651(3) 0.2697(3) 0.062(2) Uani 1 1 d . . . . .
H76A H 0.4025 0.6696 0.2328 0.093 Uiso 1 1 calc GR . . . .
H76B H 0.4658 0.6960 0.2865 0.093 Uiso 1 1 calc GR . . . .
H76C H 0.3854 0.6640 0.2875 0.093 Uiso 1 1 calc GR . . . .
C763 C 0.4610(4) 0.6037(3) 0.3311(3) 0.055(2) Uani 1 1 d . . . . .
H76D H 0.4738 0.5718 0.3329 0.082 Uiso 1 1 calc GR . . . .
H76E H 0.4240 0.5980 0.3481 0.082 Uiso 1 1 calc GR . . . .
H76F H 0.5034 0.6364 0.3489 0.082 Uiso 1 1 calc GR . . . .
C821 C -0.0138(3) 0.3924(3) 0.3137(3) 0.0456(17) Uani 1 1 d . . . . .
H821 H 0.0170 0.3958 0.2906 0.055 Uiso 1 1 calc R . . . .
C822 C -0.0582(5) 0.4258(4) 0.2939(3) 0.078(3) Uani 1 1 d . . . . .
H82A H -0.0267 0.4647 0.2986 0.116 Uiso 1 1 calc GR . . . .
H82B H -0.0923 0.4205 0.3136 0.116 Uiso 1 1 calc GR . . . .
H82C H -0.0844 0.4139 0.2567 0.116 Uiso 1 1 calc GR . . . .
C823 C -0.0612(4) 0.3315(3) 0.3097(3) 0.069(2) Uani 1 1 d . . . . .
H82D H -0.0312 0.3113 0.3246 0.104 Uiso 1 1 calc GR . . . .
H82E H -0.0872 0.3170 0.2729 0.104 Uiso 1 1 calc GR . . . .
H82F H -0.0955 0.3272 0.3290 0.104 Uiso 1 1 calc GR . . . .
C861 C 0.2333(4) 0.4779(3) 0.4510(2) 0.0476(18) Uani 1 1 d . . . . .
H861 H 0.2489 0.4865 0.4191 0.057 Uiso 1 1 calc R . . . .
C862 C 0.2694(5) 0.5307(3) 0.4902(3) 0.068(2) Uani 1 1 d . . . . .
H86A H 0.2520 0.5584 0.4752 0.102 Uiso 1 1 calc GR . . . .
H86B H 0.3214 0.5445 0.4974 0.102 Uiso 1 1 calc GR . . . .
H86C H 0.2576 0.5225 0.5229 0.102 Uiso 1 1 calc GR . . . .
C863 C 0.2600(4) 0.4347(3) 0.4758(3) 0.057(2) Uani 1 1 d . . . . .
H86D H 0.2370 0.4008 0.4516 0.085 Uiso 1 1 calc GR . . . .
H86E H 0.2481 0.4276 0.5086 0.085 Uiso 1 1 calc GR . . . .
H86F H 0.3120 0.4482 0.4831 0.085 Uiso 1 1 calc GR . . . .
C921 C 0.1979(3) 0.1270(3) 0.5305(2) 0.0380(15) Uani 1 1 d . . . . .
H921 H 0.2385 0.1531 0.5196 0.046 Uiso 1 1 calc R . . . .
C922 C 0.1598(4) 0.0769(3) 0.4900(3) 0.0468(17) Uani 1 1 d . . . . .
H92A H 0.1371 0.0869 0.4566 0.070 Uiso 1 1 calc GR . . . .
H92B H 0.1232 0.0489 0.5018 0.070 Uiso 1 1 calc GR . . . .
H92C H 0.1945 0.0625 0.4855 0.070 Uiso 1 1 calc GR . . . .
C923 C 0.2297(4) 0.1106(3) 0.5845(3) 0.0524(18) Uani 1 1 d . . . . .
H92D H 0.2583 0.1436 0.6097 0.079 Uiso 1 1 calc GR . . . .
H92E H 0.2602 0.0915 0.5811 0.079 Uiso 1 1 calc GR . . . .
H92F H 0.1908 0.0864 0.5969 0.079 Uiso 1 1 calc GR . . . .
C961 C 0.1224(3) 0.2901(3) 0.5069(2) 0.0353(14) Uani 1 1 d . . . . .
H961 H 0.1665 0.3050 0.4957 0.042 Uiso 1 1 calc R . . . .
C962 C 0.1331(4) 0.3282(3) 0.5545(3) 0.0509(18) Uani 1 1 d . . . . .
H96A H 0.1766 0.3313 0.5821 0.076 Uiso 1 1 calc GR . . . .
H96B H 0.0918 0.3130 0.5676 0.076 Uiso 1 1 calc GR . . . .
H96C H 0.1378 0.3645 0.5442 0.076 Uiso 1 1 calc GR . . . .
C963 C 0.0593(3) 0.2903(3) 0.4617(3) 0.0461(17) Uani 1 1 d . . . . .
H96D H 0.0487 0.2628 0.4329 0.069 Uiso 1 1 calc GR . . . .
H96E H 0.0717 0.3265 0.4496 0.069 Uiso 1 1 calc GR . . . .
H96F H 0.0172 0.2817 0.4738 0.069 Uiso 1 1 calc GR . . . .
C131 C 0.0193(5) 0.5138(5) 0.9153(5) 0.083(5) Uiso 0.5 1 d D . P . .
C132 C 0.0670(7) 0.5453(5) 0.9619(4) 0.096(6) Uiso 0.5 1 d G . P . .
H132 H 0.0496 0.5529 0.9888 0.115 Uiso 0.5 1 calc R . P . .
C133 C 0.1402(7) 0.5658(5) 0.9690(4) 0.107(7) Uiso 0.5 1 d G . P . .
H133 H 0.1728 0.5873 1.0008 0.128 Uiso 0.5 1 calc R . P . .
C134 C 0.1656(5) 0.5546(5) 0.9297(5) 0.088(6) Uiso 0.5 1 d G . P . .
H134 H 0.2156 0.5686 0.9346 0.106 Uiso 0.5 1 calc R . P . .
C135 C 0.1179(7) 0.5231(5) 0.8832(5) 0.095(6) Uiso 0.5 1 d G . P . .
H135 H 0.1353 0.5155 0.8563 0.114 Uiso 0.5 1 calc R . P . .
C136 C 0.0447(6) 0.5026(5) 0.8760(4) 0.091(6) Uiso 0.5 1 d G . P . .
H136 H 0.0121 0.4811 0.8442 0.109 Uiso 0.5 1 calc R . P . .
C137 C -0.0428(14) 0.5080(12) 0.9164(11) 0.150(10) Uiso 0.5 1 d D . P . .
H13A H -0.0787 0.4859 0.8842 0.225 Uiso 0.5 1 calc R . P . .
H13B H -0.0524 0.4896 0.9467 0.225 Uiso 0.5 1 calc R . P . .
H13C H -0.0452 0.5440 0.9190 0.225 Uiso 0.5 1 calc R . P . .
C141 C 0.9805(4) 0.4012(4) 0.5809(3) 0.114(4) Uiso 1 1 d . . . . .
C142 C 0.9513(5) 0.3445(4) 0.5703(3) 0.123(4) Uiso 1 1 d G . . . .
H142 H 0.9734 0.3235 0.5917 0.148 Uiso 1 1 calc R . . . .
C143 C 0.8898(5) 0.3184(3) 0.5285(4) 0.174(6) Uiso 1 1 d G . . . .
H143 H 0.8698 0.2797 0.5213 0.209 Uiso 1 1 calc R . . . .
C144 C 0.8574(4) 0.3491(4) 0.4972(3) 0.164(6) Uiso 1 1 d G . . . .
H144 H 0.8153 0.3313 0.4686 0.197 Uiso 1 1 calc R . . . .
C145 C 0.8866(5) 0.4058(4) 0.5078(3) 0.141(5) Uiso 1 1 d G . . . .
H145 H 0.8644 0.4268 0.4864 0.169 Uiso 1 1 calc R . . . .
C146 C 0.9481(5) 0.4319(3) 0.5496(3) 0.102(3) Uiso 1 1 d G . . . .
H146 H 0.9680 0.4706 0.5568 0.123 Uiso 1 1 calc R . . . .
C147 C 1.0450(8) 0.4294(6) 0.6198(6) 0.173(6) Uiso 1 1 d . . . . .
H14A H 1.0562 0.4688 0.6210 0.260 Uiso 1 1 calc R . . . .
H14B H 1.0410 0.4175 0.6537 0.260 Uiso 1 1 calc R . . . .
H14C H 1.0833 0.4217 0.6119 0.260 Uiso 1 1 calc R . . . .
C151 C 0.4726(4) 0.0733(3) 0.8878(3) 0.050(3) Uiso 0.65 1 d . . P A 2
C152 C 0.5075(5) 0.1297(3) 0.9012(3) 0.070(4) Uiso 0.65 1 d G . P A 2
H152 H 0.4907 0.1535 0.8801 0.084 Uiso 0.65 1 calc R . P A 2
C153 C 0.5670(4) 0.1511(3) 0.9453(3) 0.068(3) Uiso 0.65 1 d G . P A 2
H153 H 0.5908 0.1896 0.9544 0.081 Uiso 0.65 1 calc R . P A 2
C154 C 0.5915(4) 0.1163(4) 0.9762(3) 0.075(4) Uiso 0.65 1 d G . P A 2
H154 H 0.6322 0.1310 1.0063 0.090 Uiso 0.65 1 calc R . P A 2
C155 C 0.5567(5) 0.0600(4) 0.9628(3) 0.082(6) Uiso 0.65 1 d G . P A 2
H155 H 0.5735 0.0361 0.9839 0.098 Uiso 0.65 1 calc R . P A 2
C156 C 0.4972(5) 0.0385(2) 0.9187(3) 0.055(3) Uiso 0.65 1 d G . P A 2
H156 H 0.4733 0.0000 0.9096 0.066 Uiso 0.65 1 calc R . P A 2
C157 C 0.4092(10) 0.0503(8) 0.8412(8) 0.098(7) Uiso 0.65 1 d . . P A 2
H15A H 0.3915 0.0103 0.8376 0.147 Uiso 0.65 1 calc R . P A 2
H15B H 0.3717 0.0618 0.8449 0.147 Uiso 0.65 1 calc R . P A 2
H15C H 0.4223 0.0635 0.8100 0.147 Uiso 0.65 1 calc R . P A 2
C51A C 0.5217(8) 0.0783(7) 0.9286(6) 0.069(7) Uiso 0.35 1 d D . P B 1
C52A C 0.5212(9) 0.1302(6) 0.9233(7) 0.062(6) Uiso 0.35 1 d G . P B 1
H52G H 0.5561 0.1605 0.9477 0.075 Uiso 0.35 1 calc R . P B 1
C53A C 0.4696(12) 0.1378(7) 0.8822(9) 0.178(19) Uiso 0.35 1 d G . P B 1
H53A H 0.4693 0.1733 0.8786 0.214 Uiso 0.35 1 calc R . P B 1
C54A C 0.4186(11) 0.0935(10) 0.8464(7) 0.089(8) Uiso 0.35 1 d G . P B 1
H54A H 0.3833 0.0987 0.8184 0.107 Uiso 0.35 1 calc R . P B 1
C55A C 0.4190(10) 0.0416(8) 0.8517(7) 0.12(2) Uiso 0.35 1 d G . P B 1
H55A H 0.3841 0.0113 0.8273 0.149 Uiso 0.35 1 calc R . P B 1
C56A C 0.4706(10) 0.0339(5) 0.8928(7) 0.061(6) Uiso 0.35 1 d G . P B 1
H56G H 0.4709 -0.0016 0.8964 0.073 Uiso 0.35 1 calc R . P B 1
C57A C 0.5763(19) 0.0759(16) 0.9741(12) 0.100(11) Uiso 0.35 1 d D . P B 1
H57D H 0.5734 0.0383 0.9753 0.150 Uiso 0.35 1 calc R . P B 1
H57E H 0.6236 0.0999 0.9722 0.150 Uiso 0.35 1 calc R . P B 1
H57F H 0.5690 0.0881 1.0058 0.150 Uiso 0.35 1 calc R . P B 1
C181 C 0.0886(6) 0.2718(6) 0.7048(6) 0.098(6) Uiso 0.5 1 d . . P . .
C182 C 0.0391(9) 0.2284(6) 0.6673(5) 0.095(6) Uiso 0.5 1 d DG . P . .
H182 H 0.0550 0.2075 0.6488 0.113 Uiso 0.5 1 calc R . P . .
C183 C -0.0337(8) 0.2156(6) 0.6569(5) 0.126(8) Uiso 0.5 1 d G . P . .
H183 H -0.0675 0.1860 0.6313 0.151 Uiso 0.5 1 calc R . P . .
C184 C -0.0570(7) 0.2462(7) 0.6840(7) 0.154(11) Uiso 0.5 1 d G . P . .
H184 H -0.1068 0.2375 0.6769 0.184 Uiso 0.5 1 calc R . P . .
C185 C -0.0075(10) 0.2895(7) 0.7215(6) 0.140(10) Uiso 0.5 1 d G . P . .
H185 H -0.0235 0.3104 0.7401 0.168 Uiso 0.5 1 calc R . P . .
C186 C 0.0652(9) 0.3023(5) 0.7319(5) 0.105(7) Uiso 0.5 1 d G . P . .
H186 H 0.0991 0.3319 0.7575 0.126 Uiso 0.5 1 calc R . P . .
C187 C 0.1491(14) 0.2903(12) 0.7122(11) 0.162(11) Uiso 0.5 1 d D . P . .
H18D H 0.1714 0.3204 0.7408 0.243 Uiso 0.5 1 calc R . P . .
H18E H 0.1684 0.2622 0.7217 0.243 Uiso 0.5 1 calc R . P . .
H18F H 0.1595 0.3043 0.6804 0.243 Uiso 0.5 1 calc R . P . .
C191 C 0.3524(4) 0.1860(3) 0.7604(3) 0.087(3) Uiso 1 1 d . . . . .
C192 C 0.3298(3) 0.1380(3) 0.7276(3) 0.106(3) Uiso 1 1 d G . . . .
H192 H 0.2801 0.1168 0.7123 0.128 Uiso 1 1 calc R . . . .
C193 C 0.3799(5) 0.1209(3) 0.7172(3) 0.120(4) Uiso 1 1 d G . . . .
H193 H 0.3644 0.0881 0.6948 0.144 Uiso 1 1 calc R . . . .
C194 C 0.4525(4) 0.1519(3) 0.7396(3) 0.126(4) Uiso 1 1 d G . . . .
H194 H 0.4867 0.1402 0.7325 0.152 Uiso 1 1 calc R . . . .
C195 C 0.4751(3) 0.1999(3) 0.7724(3) 0.132(4) Uiso 1 1 d G . . . .
H195 H 0.5248 0.2211 0.7877 0.159 Uiso 1 1 calc R . . . .
C196 C 0.4251(4) 0.2170(2) 0.7828(3) 0.100(3) Uiso 1 1 d G . . . .
H196 H 0.4405 0.2498 0.8052 0.121 Uiso 1 1 calc R . . . .
C197 C 0.2993(6) 0.2021(5) 0.7706(4) 0.107(4) Uiso 1 1 d . . . . .
H19D H 0.3228 0.2365 0.7941 0.160 Uiso 1 1 calc R . . . .
H19E H 0.2690 0.2073 0.7376 0.160 Uiso 1 1 calc R . . . .
H19F H 0.2697 0.1736 0.7869 0.160 Uiso 1 1 calc R . . . .
C201 C 0.2815(5) 0.2294(4) 0.2663(4) 0.043(3) Uiso 0.5 1 d . . P . .
C202 C 0.3061(5) 0.2548(5) 0.2264(4) 0.066(4) Uiso 0.5 1 d G . P . .
H202 H 0.3434 0.2488 0.2176 0.079 Uiso 0.5 1 calc R . P . .
C203 C 0.2763(6) 0.2891(5) 0.1992(4) 0.088(6) Uiso 0.5 1 d G . P . .
H203 H 0.2932 0.3065 0.1719 0.106 Uiso 0.5 1 calc R . P . .
C204 C 0.2217(6) 0.2980(5) 0.2120(5) 0.087(6) Uiso 0.5 1 d G . P . .
H204 H 0.2013 0.3214 0.1934 0.105 Uiso 0.5 1 calc R . P . .
C205 C 0.1971(6) 0.2725(5) 0.2520(5) 0.109(7) Uiso 0.5 1 d G . P . .
H205 H 0.1598 0.2785 0.2607 0.130 Uiso 0.5 1 calc R . P . .
C206 C 0.2269(6) 0.2382(5) 0.2791(4) 0.079(5) Uiso 0.5 1 d G . P . .
H206 H 0.2100 0.2208 0.3064 0.095 Uiso 0.5 1 calc R . P . .
C207 C 0.3057(13) 0.1945(10) 0.2888(9) 0.124(8) Uiso 0.5 1 d . . P . .
H20D H 0.2831 0.1804 0.3159 0.186 Uiso 0.5 1 calc R . P . .
H20E H 0.2948 0.1641 0.2627 0.186 Uiso 0.5 1 calc R . P . .
H20F H 0.3577 0.2125 0.3048 0.186 Uiso 0.5 1 calc R . P . .
C211 C 0.5201(9) 0.4838(8) 0.5386(7) 0.072(5) Uiso 0.5 1 d . . P . .
C212 C 0.4713(18) 0.4627(15) 0.4303(14) 0.067(9) Uiso 0.25 1 d . . P . .
C213 C 0.4921(12) 0.4319(9) 0.4553(9) 0.099(6) Uiso 0.5 1 d . . P . .
C214 C 0.515(2) 0.4474(16) 0.5100(15) 0.075(10) Uiso 0.25 1 d . . P . .
C215 C 0.4957(16) 0.4751(13) 0.4784(12) 0.053(7) Uiso 0.25 1 d . . P . .
C71A C 0.2649(9) 0.7282(8) 0.1972(7) 0.118(8) Uiso 0.5 1 d D . P C 2
C72A C 0.2171(13) 0.6977(10) 0.2228(6) 0.197(17) Uiso 0.5 1 d DG . P C 2
H72G H 0.2308 0.7020 0.2600 0.237 Uiso 0.5 1 calc R . P C 2
C73A C 0.1493(11) 0.6609(8) 0.1941(9) 0.130(9) Uiso 0.5 1 d G . P C 2
H73A H 0.1166 0.6400 0.2116 0.157 Uiso 0.5 1 calc R . P C 2
C74A C 0.1293(9) 0.6546(8) 0.1397(8) 0.148(11) Uiso 0.5 1 d G . P C 2
H74A H 0.0829 0.6294 0.1201 0.178 Uiso 0.5 1 calc R . P C 2
C75A C 0.1771(11) 0.6850(9) 0.1141(6) 0.17(2) Uiso 0.5 1 d G . P C 2
H75A H 0.1635 0.6807 0.0770 0.199 Uiso 0.5 1 calc R . P C 2
C76A C 0.2449(10) 0.7218(7) 0.1429(8) 0.109(7) Uiso 0.5 1 d G . P C 2
H76G H 0.2776 0.7427 0.1254 0.130 Uiso 0.5 1 calc R . P C 2
C77A C 0.3258(16) 0.7632(14) 0.2341(14) 0.221(17) Uiso 0.5 1 d D . P C 2
H77D H 0.3602 0.7851 0.2168 0.331 Uiso 0.5 1 calc R . P C 2
H77E H 0.3136 0.7875 0.2538 0.331 Uiso 0.5 1 calc R . P C 2
H77F H 0.3469 0.7420 0.2582 0.331 Uiso 0.5 1 calc R . P C 2
C171 C 0.2345(10) 0.7111(8) 0.1998(5) 0.123(9) Uiso 0.5 1 d D . P D 1
C172 C 0.1711(8) 0.6773(7) 0.1629(7) 0.084(6) Uiso 0.5 1 d G . P D 1
H172 H 0.1315 0.6551 0.1738 0.101 Uiso 0.5 1 calc R . P D 1
C173 C 0.1656(8) 0.6759(7) 0.1100(6) 0.21(3) Uiso 0.5 1 d G . P D 1
H173 H 0.1223 0.6528 0.0848 0.249 Uiso 0.5 1 calc R . P D 1
C174 C 0.2235(10) 0.7084(7) 0.0941(5) 0.096(6) Uiso 0.5 1 d G . P D 1
H174 H 0.2197 0.7074 0.0579 0.115 Uiso 0.5 1 calc R . P D 1
C175 C 0.2869(8) 0.7422(6) 0.1310(7) 0.126(9) Uiso 0.5 1 d G . P D 1
H175 H 0.3264 0.7643 0.1201 0.151 Uiso 0.5 1 calc R . P D 1
C176 C 0.2924(8) 0.7435(7) 0.1839(6) 0.104(7) Uiso 0.5 1 d G . P D 1
H176 H 0.3357 0.7666 0.2091 0.124 Uiso 0.5 1 calc R . P D 1
C177 C 0.2259(16) 0.7020(13) 0.2554(11) 0.153(11) Uiso 0.5 1 d D . P D 1
H17D H 0.2702 0.7256 0.2819 0.229 Uiso 0.5 1 calc R . P D 1
H17E H 0.1862 0.7112 0.2583 0.229 Uiso 0.5 1 calc R . P D 1
H17F H 0.2159 0.6637 0.2608 0.229 Uiso 0.5 1 calc R . P D 1
C231 C 0.048(3) -0.011(2) 0.079(2) 0.099(14) Uiso 0.25 1 d . . P . .
C232 C 0.067(2) 0.0243(18) 0.0788(14) 0.067(9) Uiso 0.25 1 d . . P . .
C233 C 0.0036(15) 0.0415(11) 0.0061(12) 0.118(8) Uiso 0.5 1 d . . P . .
C234 C 0.0475(16) 0.0601(12) 0.0576(12) 0.135(9) Uiso 0.5 1 d . . P . .
C235 C 0.026(3) -0.027(2) 0.035(2) 0.099(13) Uiso 0.25 1 d . . P . .
C41A C -0.2091(9) 0.1050(7) 0.4564(5) 0.100(7) Uiso 0.5 1 d . . P E 2
C42A C -0.1689(8) 0.1588(7) 0.4516(6) 0.104(7) Uiso 0.5 1 d G . P E 2
H42G H -0.1293 0.1809 0.4801 0.124 Uiso 0.5 1 calc R . P E 2
C43A C -0.1867(9) 0.1803(5) 0.4049(7) 0.113(8) Uiso 0.5 1 d G . P E 2
H43A H -0.1593 0.2170 0.4015 0.136 Uiso 0.5 1 calc R . P E 2
C44A C -0.2447(8) 0.1480(7) 0.3630(5) 0.092(6) Uiso 0.5 1 d G . P E 2
H44A H -0.2568 0.1626 0.3311 0.110 Uiso 0.5 1 calc R . P E 2
C45A C -0.2849(7) 0.0942(6) 0.3679(6) 0.102(7) Uiso 0.5 1 d G . P E 2
H45A H -0.3245 0.0721 0.3393 0.123 Uiso 0.5 1 calc R . P E 2
C46A C -0.2671(9) 0.0727(5) 0.4146(7) 0.119(10) Uiso 0.5 1 d G . P E 2
H46G H -0.2945 0.0360 0.4179 0.143 Uiso 0.5 1 calc R . P E 2
C47A C -0.199(3) 0.083(2) 0.5114(19) 0.28(3) Uiso 0.5 1 d . . P E 2
H47D H -0.2319 0.0441 0.5071 0.423 Uiso 0.5 1 calc R . P E 2
H47E H -0.1498 0.0857 0.5260 0.423 Uiso 0.5 1 calc R . P E 2
H47F H -0.2100 0.1040 0.5352 0.423 Uiso 0.5 1 calc R . P E 2
C241 C -0.1913(9) 0.1611(6) 0.4285(7) 0.109(7) Uiso 0.5 1 d D . P F 1
C242 C -0.2439(8) 0.1111(7) 0.4029(5) 0.094(6) Uiso 0.5 1 d G . P F 1
H242 H -0.2700 0.1081 0.3671 0.113 Uiso 0.5 1 calc R . P F 1
C243 C -0.2585(9) 0.0654(6) 0.4298(8) 0.125(11) Uiso 0.5 1 d G . P F 1
H243 H -0.2944 0.0313 0.4123 0.150 Uiso 0.5 1 calc R . P F 1
C244 C -0.2204(11) 0.0697(7) 0.4822(8) 0.138(11) Uiso 0.5 1 d G . P F 1
H244 H -0.2303 0.0385 0.5006 0.166 Uiso 0.5 1 calc R . P F 1
C245 C -0.1678(10) 0.1197(8) 0.5078(6) 0.139(10) Uiso 0.5 1 d G . P F 1
H245 H -0.1418 0.1227 0.5436 0.167 Uiso 0.5 1 calc R . P F 1
C246 C -0.1532(8) 0.1654(6) 0.4809(7) 0.121(9) Uiso 0.5 1 d G . P F 1
H246 H -0.1173 0.1996 0.4984 0.146 Uiso 0.5 1 calc R . P F 1
C247 C -0.168(2) 0.2116(14) 0.3976(14) 0.207(16) Uiso 0.5 1 d D . P F 1
H24A H -0.1302 0.2431 0.4219 0.310 Uiso 0.5 1 calc R . P F 1
H24B H -0.1489 0.2026 0.3708 0.310 Uiso 0.5 1 calc R . P F 1
H24C H -0.2088 0.2207 0.3807 0.310 Uiso 0.5 1 calc R . P F 1

loop_
_atom_site_aniso_label
_atom_site_aniso_U_11
_atom_site_aniso_U_22
_atom_site_aniso_U_33
_atom_site_aniso_U_23
_atom_site_aniso_U_13
_atom_site_aniso_U_12
Cu1 0.0277(4) 0.0258(4) 0.0246(3) 0.0030(3) 0.0067(3) 0.0146(3)
Cu2 0.0217(4) 0.0303(4) 0.0236(3) 0.0014(3) 0.0107(3) 0.0069(3)
Cu3 0.0235(4) 0.0296(4) 0.0261(4) 0.0030(3) 0.0043(3) 0.0109(3)
Cu4 0.0232(4) 0.0286(4) 0.0314(4) 0.0006(3) 0.0080(3) 0.0133(3)
Cu5 0.0345(4) 0.0267(4) 0.0230(3) 0.0061(3) 0.0094(3) 0.0141(3)
Cu6 0.0281(4) 0.0242(4) 0.0284(4) 0.0036(3) 0.0085(3) 0.0126(3)
Cu7 0.0224(4) 0.0290(4) 0.0261(4) -0.0012(3) 0.0123(3) 0.0055(3)
Cu8 0.0294(4) 0.0292(4) 0.0250(4) 0.0005(3) 0.0078(3) 0.0118(3)
Cu9 0.0241(4) 0.0321(4) 0.0278(4) 0.0013(3) 0.0076(3) 0.0152(3)
Cu10 0.0323(4) 0.0265(4) 0.0231(3) 0.0068(3) 0.0085(3) 0.0112(3)
Cu11 0.0399(4) 0.0249(4) 0.0222(3) 0.0038(3) 0.0063(3) 0.0132(3)
Cu12 0.0349(4) 0.0241(4) 0.0264(4) 0.0031(3) 0.0046(3) 0.0150(3)
Cu13 0.0237(4) 0.0259(4) 0.0276(4) 0.0010(3) 0.0091(3) 0.0120(3)
Cu14 0.0217(4) 0.0274(4) 0.0276(4) -0.0019(3) 0.0114(3) 0.0069(3)
Cu15 0.0243(4) 0.0336(4) 0.0236(3) -0.0002(3) 0.0107(3) 0.0040(3)
Cu16 0.0291(4) 0.0285(4) 0.0228(3) 0.0014(3) 0.0085(3) 0.0079(3)
Cu17 0.0245(4) 0.0280(4) 0.0289(4) -0.0021(3) 0.0013(3) 0.0116(3)
Cu18 0.0241(4) 0.0349(4) 0.0308(4) -0.0053(3) 0.0034(3) 0.0153(3)
Cu19 0.0250(4) 0.0301(4) 0.0284(4) 0.0008(3) 0.0095(3) 0.0123(3)
Cu20 0.0301(4) 0.0279(4) 0.0233(3) 0.0047(3) 0.0101(3) 0.0110(3)
Si1 0.0280(8) 0.0236(8) 0.0227(8) 0.0024(6) 0.0069(7) 0.0113(7)
Si2 0.0231(8) 0.0270(9) 0.0244(8) -0.0010(6) 0.0087(7) 0.0102(7)
Si3 0.0189(8) 0.0298(9) 0.0223(8) 0.0006(6) 0.0066(6) 0.0065(7)
Si4 0.0242(8) 0.0285(9) 0.0268(8) -0.0032(7) 0.0037(7) 0.0119(7)
Si5 0.0272(8) 0.0261(9) 0.0227(8) 0.0034(6) 0.0063(7) 0.0130(7)
Si6 0.0330(9) 0.0242(9) 0.0229(8) 0.0042(6) 0.0089(7) 0.0132(7)
Si7 0.0207(8) 0.0205(8) 0.0272(8) 0.0003(6) 0.0108(7) 0.0053(7)
Si8 0.0278(9) 0.0308(9) 0.0223(8) -0.0028(7) 0.0103(7) 0.0072(7)
Si9 0.0220(8) 0.0310(9) 0.0268(8) -0.0036(7) 0.0044(7) 0.0114(7)
Si10 0.0252(8) 0.0246(9) 0.0243(8) 0.0039(6) 0.0090(7) 0.0116(7)
Si11 0.0403(10) 0.0257(9) 0.0302(9) -0.0040(7) 0.0080(8) 0.0091(8)
Si12 0.0409(11) 0.0986(18) 0.0318(10) 0.0038(10) 0.0073(9) 0.0461(12)
Si13 0.0296(9) 0.0410(11) 0.0372(10) 0.0097(8) 0.0085(8) 0.0166(8)
Si14 0.0347(10) 0.0271(10) 0.0442(10) -0.0012(8) 0.0023(8) 0.0154(8)
Si15 0.0399(10) 0.0262(9) 0.0260(8) 0.0041(7) 0.0095(7) 0.0144(8)
Si16 0.0349(10) 0.0422(11) 0.0364(10) 0.0112(8) 0.0094(8) 0.0202(9)
Si17 0.0403(10) 0.0349(10) 0.0376(10) 0.0075(8) 0.0143(8) 0.0212(9)
Si18 0.0513(11) 0.0319(10) 0.0364(10) 0.0053(8) 0.0236(9) 0.0124(9)
Si19 0.0289(9) 0.0408(11) 0.0318(9) -0.0115(8) -0.0048(7) 0.0134(8)
Si20 0.0258(8) 0.0348(10) 0.0284(8) 0.0063(7) 0.0091(7) 0.0155(8)
N1 0.029(3) 0.021(3) 0.024(2) -0.0003(19) 0.008(2) 0.008(2)
N2 0.026(3) 0.043(3) 0.027(2) -0.005(2) 0.011(2) 0.017(2)
N3 0.023(2) 0.030(3) 0.019(2) 0.0026(19) 0.005(2) 0.006(2)
N4 0.024(2) 0.021(3) 0.031(3) -0.003(2) 0.003(2) 0.009(2)
N5 0.028(3) 0.024(3) 0.022(2) -0.0008(19) 0.010(2) 0.009(2)
N6 0.040(3) 0.026(3) 0.025(2) 0.006(2) 0.013(2) 0.017(2)
N7 0.025(2) 0.020(2) 0.031(3) -0.0033(19) 0.011(2) 0.006(2)
N8 0.033(3) 0.030(3) 0.026(2) 0.003(2) 0.017(2) 0.005(2)
N9 0.021(2) 0.026(3) 0.024(2) -0.0065(19) 0.001(2) 0.008(2)
N10 0.021(2) 0.024(3) 0.018(2) 0.0006(18) 0.0047(19) 0.009(2)
O1 0.043(2) 0.022(2) 0.024(2) 0.0063(16) 0.0083(18) 0.0110(19)
O2 0.036(2) 0.024(2) 0.026(2) 0.0057(16) 0.0067(18) 0.0183(19)
O3 0.026(2) 0.032(2) 0.0231(19) 0.0006(16) 0.0064(16) 0.0175(18)
O4 0.023(2) 0.031(2) 0.0228(19) -0.0010(16) 0.0112(16) 0.0087(17)
O5 0.027(2) 0.035(2) 0.023(2) 0.0030(17) 0.0131(17) 0.0065(18)
O6 0.024(2) 0.030(2) 0.0214(19) 0.0018(16) 0.0045(16) 0.0085(18)
O7 0.024(2) 0.022(2) 0.032(2) -0.0031(17) -0.0013(17) 0.0098(17)
O8 0.023(2) 0.035(2) 0.036(2) -0.0034(18) 0.0053(18) 0.0155(19)
O9 0.023(2) 0.029(2) 0.032(2) 0.0002(17) 0.0083(17) 0.0138(18)
O10 0.036(2) 0.030(2) 0.024(2) 0.0058(17) 0.0120(18) 0.0130(19)
O11 0.044(3) 0.023(2) 0.028(2) 0.0080(17) 0.0087(19) 0.012(2)
O12 0.033(2) 0.028(2) 0.030(2) 0.0015(17) 0.0039(18) 0.0160(19)
O13 0.024(2) 0.021(2) 0.031(2) 0.0013(16) 0.0116(17) 0.0094(17)
O14 0.021(2) 0.027(2) 0.031(2) -0.0025(17) 0.0121(17) 0.0073(17)
O15 0.030(2) 0.031(2) 0.029(2) -0.0002(17) 0.0165(18) 0.0060(18)
O16 0.033(2) 0.029(2) 0.022(2) -0.0009(16) 0.0080(17) 0.0096(18)
O17 0.031(2) 0.033(2) 0.026(2) -0.0040(17) 0.0039(18) 0.0156(19)
O18 0.023(2) 0.039(2) 0.033(2) -0.0076(18) 0.0016(17) 0.0179(19)
O19 0.024(2) 0.035(2) 0.028(2) 0.0023(17) 0.0098(17) 0.0155(18)
O20 0.031(2) 0.029(2) 0.0228(19) 0.0050(16) 0.0105(17) 0.0126(18)
C10 0.041(4) 0.047(4) 0.045(4) 0.007(3) 0.015(3) 0.019(3)
C11 0.032(3) 0.026(3) 0.024(3) -0.004(2) 0.010(3) 0.011(3)
C12 0.035(3) 0.022(3) 0.038(3) -0.002(3) 0.014(3) 0.007(3)
C13 0.055(5) 0.039(4) 0.054(4) 0.006(3) 0.030(4) 0.016(4)
C14 0.033(4) 0.051(5) 0.068(5) -0.004(4) 0.029(4) 0.006(3)
C15 0.026(4) 0.054(5) 0.059(5) -0.018(4) 0.007(3) 0.014(3)
C16 0.027(3) 0.034(4) 0.039(3) -0.007(3) 0.006(3) 0.012(3)
C17 0.067(5) 0.024(4) 0.054(4) 0.007(3) 0.020(4) 0.013(3)
C18 0.067(5) 0.036(4) 0.059(5) -0.017(3) 0.020(4) 0.016(4)
C19 0.041(4) 0.046(4) 0.050(4) -0.011(3) -0.004(3) 0.004(3)
C20 0.045(4) 0.025(3) 0.049(4) 0.001(3) 0.015(3) 0.011(3)
C21 0.030(3) 0.045(4) 0.020(3) -0.002(3) 0.007(2) 0.023(3)
C22 0.029(3) 0.052(4) 0.033(3) -0.006(3) 0.010(3) 0.015(3)
C23 0.042(4) 0.050(4) 0.032(3) -0.014(3) 0.011(3) 0.018(3)
C24 0.047(4) 0.051(4) 0.032(3) -0.001(3) 0.023(3) 0.020(4)
C25 0.047(4) 0.045(4) 0.035(3) 0.008(3) 0.022(3) 0.016(3)
C26 0.039(4) 0.042(4) 0.021(3) 0.006(3) 0.012(3) 0.021(3)
C27 0.078(6) 0.086(6) 0.063(5) 0.026(4) 0.031(5) 0.061(5)
C28 0.028(4) 0.103(7) 0.073(6) -0.026(5) 0.002(4) 0.026(4)
C29 0.080(6) 0.206(12) 0.032(4) 0.005(6) 0.004(4) 0.093(8)
C30 0.038(4) 0.038(4) 0.037(3) 0.002(3) 0.012(3) 0.016(3)
C31 0.021(3) 0.032(3) 0.024(3) 0.004(2) 0.002(2) 0.009(3)
C32 0.024(3) 0.035(4) 0.031(3) -0.002(3) -0.002(3) 0.005(3)
C33 0.029(3) 0.045(4) 0.036(4) -0.008(3) 0.000(3) 0.005(3)
C34 0.020(3) 0.038(4) 0.055(4) -0.005(3) 0.002(3) -0.001(3)
C35 0.025(3) 0.047(4) 0.053(4) 0.007(3) 0.017(3) 0.006(3)
C36 0.022(3) 0.036(4) 0.030(3) 0.004(3) 0.006(3) 0.009(3)
C37 0.038(4) 0.075(6) 0.064(5) 0.020(4) 0.016(4) 0.036(4)
C38 0.053(5) 0.048(5) 0.070(5) 0.006(4) 0.017(4) 0.022(4)
C39 0.062(5) 0.061(5) 0.057(5) 0.033(4) 0.026(4) 0.030(4)
C40 0.047(4) 0.061(5) 0.036(4) 0.000(3) 0.014(3) 0.024(4)
C41 0.023(3) 0.020(3) 0.038(3) -0.006(2) 0.005(3) 0.006(2)
C42 0.034(4) 0.027(3) 0.041(4) -0.004(3) 0.000(3) 0.012(3)
C43 0.026(4) 0.051(5) 0.054(4) -0.011(4) -0.010(3) 0.010(3)
C44 0.026(4) 0.066(5) 0.078(6) -0.003(4) 0.007(4) 0.021(4)
C45 0.038(4) 0.045(4) 0.066(5) -0.003(4) 0.020(4) 0.016(3)
C46 0.029(3) 0.030(4) 0.043(4) -0.001(3) 0.010(3) 0.010(3)
C47 0.066(5) 0.047(5) 0.064(5) -0.009(4) 0.003(4) 0.037(4)
C48 0.050(5) 0.030(4) 0.079(5) 0.009(4) 0.008(4) 0.011(4)
C49 0.048(4) 0.042(4) 0.046(4) 0.006(3) 0.002(3) 0.020(4)
C50 0.037(4) 0.040(4) 0.034(3) 0.005(3) 0.002(3) 0.016(3)
C51 0.039(3) 0.030(3) 0.021(3) 0.002(2) 0.011(3) 0.016(3)
C52 0.051(4) 0.041(4) 0.027(3) -0.003(3) 0.012(3) 0.020(3)
C53 0.069(5) 0.069(5) 0.033(4) -0.014(3) 0.012(4) 0.030(4)
C54 0.077(6) 0.097(7) 0.046(5) -0.016(4) 0.028(4) 0.042(5)
C55 0.048(4) 0.081(6) 0.038(4) -0.009(4) 0.018(3) 0.032(4)
C56 0.034(3) 0.045(4) 0.030(3) 0.001(3) 0.013(3) 0.018(3)
C57 0.067(5) 0.041(4) 0.026(3) 0.001(3) -0.003(3) 0.026(4)
C58 0.062(5) 0.041(4) 0.058(4) 0.023(3) 0.034(4) 0.022(4)
C59 0.059(5) 0.036(4) 0.042(4) 0.006(3) 0.012(3) 0.022(4)
C60 0.048(4) 0.045(4) 0.043(4) 0.003(3) 0.021(3) 0.018(3)
C61 0.030(3) 0.027(3) 0.026(3) 0.004(2) 0.008(3) 0.011(3)
C62 0.046(4) 0.031(4) 0.032(3) 0.003(3) 0.015(3) 0.012(3)
C63 0.063(5) 0.048(5) 0.036(4) 0.011(3) 0.022(4) 0.020(4)
C64 0.073(5) 0.036(4) 0.052(4) 0.021(3) 0.028(4) 0.012(4)
C65 0.059(5) 0.026(4) 0.041(4) 0.005(3) 0.013(3) 0.010(3)
C66 0.028(3) 0.032(3) 0.023(3) 0.001(2) 0.002(3) 0.008(3)
C67 0.076(6) 0.067(5) 0.056(5) 0.021(4) 0.024(4) 0.052(5)
C68 0.035(4) 0.082(6) 0.084(6) 0.034(5) 0.004(4) 0.022(4)
C69 0.046(4) 0.046(4) 0.024(3) 0.000(3) -0.002(3) 0.018(3)
C70 0.031(3) 0.036(4) 0.028(3) 0.004(3) 0.006(3) 0.013(3)
C71 0.033(3) 0.020(3) 0.037(3) 0.004(2) 0.015(3) 0.010(3)
C72 0.028(3) 0.021(3) 0.047(4) 0.008(3) 0.016(3) 0.008(3)
C73 0.032(4) 0.037(4) 0.056(4) 0.006(3) 0.023(3) 0.002(3)
C74 0.028(4) 0.039(4) 0.061(5) -0.002(3) 0.014(3) -0.002(3)
C75 0.034(4) 0.034(4) 0.051(4) -0.014(3) 0.010(3) 0.001(3)
C76 0.033(3) 0.027(3) 0.041(4) -0.006(3) 0.012(3) 0.008(3)
C77 0.071(5) 0.043(5) 0.071(5) 0.022(4) 0.033(4) 0.030(4)
C78 0.071(5) 0.062(5) 0.041(4) 0.007(4) 0.006(4) 0.034(5)
C79 0.051(4) 0.057(5) 0.072(5) 0.013(4) 0.025(4) 0.038(4)
C80 0.032(4) 0.063(5) 0.037(4) 0.001(3) 0.015(3) 0.012(3)
C81 0.053(4) 0.024(3) 0.032(3) 0.004(3) 0.027(3) 0.013(3)
C82 0.044(4) 0.041(4) 0.049(4) 0.001(3) 0.032(3) 0.015(3)
C83 0.054(5) 0.056(5) 0.068(5) 0.009(4) 0.043(4) 0.021(4)
C84 0.088(6) 0.058(5) 0.059(5) 0.016(4) 0.056(5) 0.033(5)
C85 0.083(6) 0.049(5) 0.030(4) 0.008(3) 0.032(4) 0.028(4)
C86 0.058(4) 0.027(3) 0.035(3) 0.007(3) 0.026(3) 0.016(3)
C87 0.062(5) 0.031(4) 0.057(5) 0.002(3) 0.028(4) -0.001(4)
C88 0.095(6) 0.033(4) 0.068(5) 0.006(4) 0.044(5) 0.030(4)
C89 0.082(6) 0.057(5) 0.055(5) 0.019(4) 0.029(4) 0.035(5)
C90 0.033(4) 0.045(4) 0.050(4) -0.001(3) 0.016(3) 0.008(3)
C91 0.021(3) 0.034(3) 0.021(3) -0.006(2) 0.002(2) 0.005(3)
C92 0.031(3) 0.035(4) 0.027(3) 0.002(3) 0.005(3) 0.012(3)
C93 0.049(4) 0.027(4) 0.040(4) 0.010(3) 0.014(3) 0.008(3)
C94 0.037(4) 0.054(5) 0.046(4) 0.006(3) 0.018(3) 0.013(4)
C95 0.036(4) 0.048(4) 0.042(4) 0.003(3) 0.016(3) 0.017(3)
C96 0.029(3) 0.029(3) 0.029(3) -0.005(2) 0.009(3) 0.009(3)
C97 0.037(4) 0.062(5) 0.058(5) -0.010(4) -0.008(3) 0.026(4)
C98 0.055(5) 0.059(5) 0.026(3) -0.014(3) -0.004(3) 0.016(4)
C99 0.038(4) 0.042(4) 0.051(4) -0.016(3) -0.006(3) 0.015(3)
C100 0.037(4) 0.030(4) 0.044(4) 0.006(3) 0.015(3) 0.014(3)
C101 0.026(3) 0.034(3) 0.024(3) 0.003(2) 0.006(2) 0.015(3)
C102 0.039(4) 0.037(4) 0.025(3) 0.008(3) 0.012(3) 0.024(3)
C103 0.061(5) 0.052(4) 0.029(3) 0.014(3) 0.026(3) 0.025(4)
C104 0.087(6) 0.064(5) 0.028(4) 0.005(3) 0.028(4) 0.037(5)
C105 0.071(5) 0.045(4) 0.035(4) -0.009(3) 0.016(4) 0.018(4)
C106 0.044(4) 0.039(4) 0.031(3) -0.008(3) 0.009(3) 0.014(3)
C107 0.043(4) 0.079(6) 0.045(4) 0.017(4) 0.009(3) 0.034(4)
C108 0.038(4) 0.055(5) 0.057(4) 0.013(4) 0.026(3) 0.021(4)
C109 0.049(4) 0.046(4) 0.048(4) 0.003(3) 0.015(3) 0.031(4)
C111 0.056(5) 0.034(4) 0.045(4) -0.011(3) 0.016(4) -0.006(3)
C112 0.062(6) 0.084(7) 0.071(6) -0.017(5) 0.010(5) -0.021(5)
C113 0.114(8) 0.039(5) 0.071(6) -0.008(4) 0.034(6) 0.003(5)
C114 0.037(4) 0.030(3) 0.029(3) 0.008(3) 0.008(3) 0.013(3)
C115 0.046(4) 0.049(5) 0.055(4) 0.019(4) 0.023(4) 0.010(4)
C116 0.065(5) 0.034(4) 0.047(4) 0.012(3) 0.016(4) 0.021(4)
C121 0.045(4) 0.043(4) 0.034(3) 0.012(3) 0.017(3) 0.020(3)
C122 0.072(5) 0.060(5) 0.053(4) 0.026(4) 0.035(4) 0.038(4)
C123 0.070(5) 0.066(5) 0.037(4) 0.005(4) 0.011(4) 0.031(4)
C161 0.033(4) 0.048(4) 0.050(4) -0.006(3) 0.003(3) 0.025(3)
C162 0.067(5) 0.061(5) 0.074(6) -0.004(4) 0.009(4) 0.042(5)
C163 0.038(4) 0.065(5) 0.048(4) -0.013(4) 0.001(3) 0.026(4)
C221 0.045(4) 0.058(5) 0.063(5) -0.029(4) 0.034(4) -0.003(4)
C222 0.115(8) 0.036(5) 0.157(9) 0.003(5) 0.101(8) 0.025(5)
C223 0.062(6) 0.161(11) 0.091(8) -0.081(8) 0.025(6) -0.043(7)
C261 0.058(4) 0.035(4) 0.033(3) 0.011(3) 0.023(3) 0.023(3)
C262 0.122(8) 0.052(5) 0.044(4) 0.015(4) 0.033(5) 0.048(5)
C263 0.054(5) 0.040(4) 0.045(4) -0.003(3) 0.025(4) 0.002(3)
C321 0.040(4) 0.054(4) 0.028(3) -0.005(3) 0.007(3) 0.009(3)
C322 0.058(5) 0.081(6) 0.023(3) -0.001(4) -0.002(3) 0.011(4)
C323 0.068(5) 0.074(6) 0.048(4) -0.015(4) 0.022(4) 0.019(5)
C361 0.023(3) 0.038(4) 0.028(3) 0.000(3) 0.009(3) 0.007(3)
C362 0.042(4) 0.066(5) 0.031(3) 0.011(3) 0.015(3) 0.023(4)
C363 0.035(4) 0.075(5) 0.049(4) -0.004(4) 0.018(3) 0.022(4)
C421 0.038(4) 0.046(4) 0.040(4) -0.010(3) -0.004(3) 0.020(3)
C422 0.066(5) 0.078(6) 0.045(4) 0.008(4) 0.004(4) 0.042(5)
C423 0.089(7) 0.063(6) 0.056(5) -0.032(4) -0.003(5) 0.017(5)
C461 0.035(4) 0.038(4) 0.045(4) -0.001(3) 0.018(3) 0.012(3)
C462 0.063(5) 0.046(5) 0.048(4) 0.002(3) 0.019(4) 0.016(4)
C463 0.045(4) 0.038(4) 0.046(4) -0.004(3) 0.015(3) 0.013(3)
C521 0.038(4) 0.048(4) 0.033(3) -0.005(3) 0.002(3) 0.013(3)
C522 0.050(5) 0.073(6) 0.047(4) -0.013(4) -0.003(4) 0.018(4)
C523 0.054(5) 0.055(5) 0.069(5) -0.008(4) 0.007(4) 0.004(4)
C561 0.033(4) 0.049(4) 0.045(4) 0.004(3) 0.014(3) 0.023(3)
C562 0.042(4) 0.055(5) 0.078(5) 0.015(4) 0.025(4) 0.017(4)
C563 0.046(4) 0.066(5) 0.056(5) -0.004(4) 0.003(4) 0.030(4)
C621 0.070(5) 0.032(4) 0.039(4) 0.002(3) 0.027(4) 0.017(4)
C622 0.078(6) 0.048(5) 0.043(4) -0.006(3) 0.028(4) 0.012(4)
C623 0.092(6) 0.065(6) 0.071(5) 0.000(4) 0.043(5) 0.041(5)
C661 0.051(4) 0.023(3) 0.032(3) -0.003(3) 0.014(3) 0.009(3)
C662 0.083(6) 0.067(6) 0.053(5) -0.023(4) 0.011(5) 0.015(5)
C663 0.073(6) 0.054(5) 0.062(5) 0.012(4) 0.031(4) 0.033(4)
C721 0.031(3) 0.034(4) 0.042(4) 0.000(3) 0.019(3) 0.004(3)
C722 0.061(5) 0.058(5) 0.056(5) 0.018(4) 0.037(4) 0.021(4)
C723 0.052(4) 0.045(4) 0.063(5) 0.004(4) 0.034(4) 0.018(4)
C761 0.036(4) 0.031(4) 0.043(4) -0.011(3) 0.016(3) 0.007(3)
C762 0.063(5) 0.046(5) 0.086(6) -0.014(4) 0.030(5) 0.027(4)
C763 0.042(4) 0.066(5) 0.042(4) -0.018(4) 0.012(3) 0.006(4)
C821 0.038(4) 0.049(4) 0.053(4) -0.002(3) 0.025(3) 0.012(3)
C822 0.064(6) 0.115(8) 0.069(6) 0.006(5) 0.026(5) 0.047(6)
C823 0.049(5) 0.066(6) 0.082(6) -0.009(5) 0.034(5) 0.000(4)
C861 0.061(5) 0.036(4) 0.031(3) 0.000(3) 0.016(3) 0.002(4)
C862 0.089(6) 0.043(5) 0.047(5) -0.011(4) 0.013(4) 0.003(4)
C863 0.076(6) 0.062(5) 0.035(4) 0.013(4) 0.022(4) 0.028(5)
C921 0.041(4) 0.039(4) 0.034(3) 0.011(3) 0.011(3) 0.016(3)
C922 0.056(5) 0.042(4) 0.046(4) 0.003(3) 0.015(4) 0.023(4)
C923 0.058(5) 0.057(5) 0.045(4) 0.010(4) 0.010(4) 0.030(4)
C961 0.033(3) 0.039(4) 0.039(3) -0.002(3) 0.016(3) 0.015(3)
C962 0.053(4) 0.047(4) 0.054(4) -0.010(3) 0.014(4) 0.022(4)
C963 0.041(4) 0.052(5) 0.055(4) 0.004(3) 0.017(3) 0.027(4)

loop_
_atom_type_symbol
_atom_type_description
_atom_type_scat_dispersion_real
_atom_type_scat_dispersion_imag
_atom_type_scat_source
C C 0.0033 0.0016 'International Tables Vol C Tables 4.2.6.8 and 6.1.1.4'
H H 0.0000 0.0000 'International Tables Vol C Tables 4.2.6.8 and 6.1.1.4'
N N 0.0061 0.0033 'International Tables Vol C Tables 4.2.6.8 and 6.1.1.4'
O O 0.0106 0.0060 'International Tables Vol C Tables 4.2.6.8 and 6.1.1.4'
Si Si 0.0817 0.0704 'International Tables Vol C Tables 4.2.6.8 and 6.1.1.4'
Cu Cu 0.3201 1.2651 'International Tables Vol C Tables 4.2.6.8 and 6.1.1.4'

loop_
_geom_angle_atom_site_label_1
_geom_angle_atom_site_label_2
_geom_angle_atom_site_label_3
_geom_angle
_geom_angle_site_symmetry_1
_geom_angle_site_symmetry_3
_geom_angle_publ_flag
Cu13 Cu1 Cu12 88.19(3) . . ?
O2 Cu1 Cu12 42.99(11) . . ?
O2 Cu1 Cu13 131.17(12) . . ?
O3 Cu1 Cu12 131.76(12) . . ?
O3 Cu1 Cu13 43.60(11) . . ?
O3 Cu1 O2 174.73(16) . . ?
Cu14 Cu2 Cu15 89.03(3) . . ?
O4 Cu2 Cu14 44.58(11) . . ?
O4 Cu2 Cu15 133.54(11) . . ?
O5 Cu2 Cu14 131.00(12) . . ?
O5 Cu2 Cu15 42.02(12) . . ?
O5 Cu2 O4 175.55(17) . . ?
Cu16 Cu3 Cu17 87.90(3) . . ?
O6 Cu3 Cu16 43.47(11) . . ?
O6 Cu3 Cu17 131.34(11) . . ?
O7 Cu3 Cu16 131.13(12) . . ?
O7 Cu3 Cu17 43.28(11) . . ?
O7 Cu3 O6 174.59(17) . . ?
Cu19 Cu4 Cu18 88.08(3) . . ?
O8 Cu4 Cu18 43.00(12) . . ?
O8 Cu4 Cu19 131.08(12) . . ?
O8 Cu4 O9 174.97(17) . . ?
O9 Cu4 Cu18 132.03(12) . . ?
O9 Cu4 Cu19 43.97(11) . . ?
Cu11 Cu5 Cu20 87.89(3) . . ?
O1 Cu5 Cu11 43.40(12) . . ?
O1 Cu5 Cu20 131.29(12) . . ?
O1 Cu5 O10 173.99(16) . . ?
O10 Cu5 Cu11 130.72(12) . . ?
O10 Cu5 Cu20 42.86(12) . . ?
Cu12 Cu6 Cu13 88.07(3) . . ?
O12 Cu6 Cu12 43.98(12) . . ?
O12 Cu6 Cu13 132.03(12) . . ?
O12 Cu6 O13 174.78(17) . . ?
O13 Cu6 Cu12 130.86(11) . . ?
O13 Cu6 Cu13 42.79(11) . . ?
Cu15 Cu7 Cu14 89.41(3) . . ?
O14 Cu7 Cu14 42.01(11) . . ?
O14 Cu7 Cu15 131.37(12) . . ?
O15 Cu7 Cu14 133.96(12) . . ?
O15 Cu7 Cu15 44.63(12) . . ?
O15 Cu7 O14 175.94(16) . . ?
Cu17 Cu8 Cu16 87.71(3) . . ?
O16 Cu8 Cu16 42.97(11) . . ?
O16 Cu8 Cu17 130.58(12) . . ?
O16 Cu8 O17 174.45(16) . . ?
O17 Cu8 Cu16 131.61(12) . . ?
O17 Cu8 Cu17 43.93(12) . . ?
Cu18 Cu9 Cu19 87.82(3) . . ?
O18 Cu9 Cu18 43.62(12) . . ?
O18 Cu9 Cu19 131.44(12) . . ?
O18 Cu9 O19 173.97(17) . . ?
O19 Cu9 Cu18 130.46(12) . . ?
O19 Cu9 Cu19 42.68(12) . . ?
Cu11 Cu10 Cu20 88.45(3) . . ?
O11 Cu10 Cu11 43.48(12) . . ?
O11 Cu10 Cu20 131.93(12) . . ?
O11 Cu10 O20 175.86(17) . . ?
O20 Cu10 Cu11 132.44(12) . . ?
O20 Cu10 Cu20 43.98(11) . . ?
Cu10 Cu11 Cu5 92.25(3) . . ?
Cu12 Cu11 Cu5 128.50(3) . . ?
Cu12 Cu11 Cu10 130.86(3) . . ?
O1 Cu11 Cu5 42.89(11) . . ?
O1 Cu11 Cu10 135.12(12) . . ?
O1 Cu11 Cu12 89.23(11) . . ?
O11 Cu11 Cu5 135.54(12) . . ?
O11 Cu11 Cu10 43.29(11) . . ?
O11 Cu11 Cu12 91.60(12) . . ?
O11 Cu11 O1 177.75(17) . . ?
Cu6 Cu12 Cu1 92.05(3) . . ?
Cu11 Cu12 Cu1 124.67(3) . . ?
Cu11 Cu12 Cu6 125.04(3) . . ?
O2 Cu12 Cu1 42.83(11) . . ?
O2 Cu12 Cu6 134.88(11) . . ?
O2 Cu12 Cu11 90.43(11) . . ?
O2 Cu12 O12 176.58(16) . . ?
O12 Cu12 Cu1 135.14(11) . . ?
O12 Cu12 Cu6 43.18(11) . . ?
O12 Cu12 Cu11 89.63(12) . . ?
Cu1 Cu13 Cu6 91.64(3) . . ?
Cu14 Cu13 Cu1 122.77(3) . . ?
Cu14 Cu13 Cu6 121.12(3) . . ?
O3 Cu13 Cu1 43.11(10) . . ?
O3 Cu13 Cu6 134.65(11) . . ?
O3 Cu13 Cu14 90.29(10) . . ?
O13 Cu13 Cu1 134.35(11) . . ?
O13 Cu13 Cu6 42.72(11) . . ?
O13 Cu13 Cu14 89.66(10) . . ?
O13 Cu13 O3 175.98(16) . . ?
Cu2 Cu14 Cu7 90.72(3) . . ?
Cu2 Cu14 Cu13 122.72(3) . . ?
Cu13 Cu14 Cu7 119.45(3) . . ?
O4 Cu14 Cu2 44.04(10) . . ?
O4 Cu14 Cu7 134.59(10) . . ?
O4 Cu14 Cu13 90.38(10) . . ?
O14 Cu14 Cu2 132.68(11) . . ?
O14 Cu14 Cu7 41.97(10) . . ?
O14 Cu14 Cu13 90.30(10) . . ?
O14 Cu14 O4 175.72(16) . . ?
Cu7 Cu15 Cu2 90.80(3) . . ?
Cu7 Cu15 Cu16 125.58(3) . . ?
Cu16 Cu15 Cu2 123.45(3) . . ?
O5 Cu15 Cu2 41.63(10) . . ?
O5 Cu15 Cu7 132.42(11) . . ?
O5 Cu15 Cu16 91.46(11) . . ?
O15 Cu15 Cu2 134.89(11) . . ?
O15 Cu15 Cu7 44.28(10) . . ?
O15 Cu15 Cu16 89.65(12) . . ?
O15 Cu15 O5 175.63(16) . . ?
Cu3 Cu16 Cu8 92.05(3) . . ?
Cu15 Cu16 Cu3 121.38(3) . . ?
Cu15 Cu16 Cu8 124.87(3) . . ?
O6 Cu16 Cu3 43.35(11) . . ?
O6 Cu16 Cu8 135.41(12) . . ?
O6 Cu16 Cu15 88.57(11) . . ?
O6 Cu16 O16 176.01(16) . . ?
O16 Cu16 Cu3 134.27(12) . . ?
O16 Cu16 Cu8 42.44(12) . . ?
O16 Cu16 Cu15 91.19(11) . . ?
Cu8 Cu17 Cu3 92.29(3) . . ?
Cu18 Cu17 Cu3 123.81(3) . . ?
Cu18 Cu17 Cu8 125.97(3) . . ?
O7 Cu17 Cu3 42.69(11) . . ?
O7 Cu17 Cu8 134.84(12) . . ?
O7 Cu17 Cu18 88.21(11) . . ?
O7 Cu17 O17 176.92(17) . . ?
O17 Cu17 Cu3 135.59(12) . . ?
O17 Cu17 Cu8 43.30(12) . . ?
O17 Cu17 Cu18 91.85(11) . . ?
Cu9 Cu18 Cu4 92.24(3) . . ?
Cu17 Cu18 Cu4 129.22(3) . . ?
Cu17 Cu18 Cu9 124.99(3) . . ?
O8 Cu18 Cu4 42.64(11) . . ?
O8 Cu18 Cu9 134.84(11) . . ?
O8 Cu18 Cu17 92.71(11) . . ?
O8 Cu18 O18 176.95(17) . . ?
O18 Cu18 Cu4 135.38(11) . . ?
O18 Cu18 Cu9 43.16(10) . . ?
O18 Cu18 Cu17 87.88(11) . . ?
Cu4 Cu19 Cu9 91.82(3) . . ?
Cu20 Cu19 Cu4 120.39(3) . . ?
Cu20 Cu19 Cu9 119.06(3) . . ?
O9 Cu19 Cu4 43.37(10) . . ?
O9 Cu19 Cu9 135.19(11) . . ?
O9 Cu19 Cu20 91.39(11) . . ?
O19 Cu19 Cu4 134.01(11) . . ?
O19 Cu19 Cu9 42.31(10) . . ?
O19 Cu19 Cu20 88.74(11) . . ?
O19 Cu19 O9 176.47(16) . . ?
Cu10 Cu20 Cu5 91.37(3) . . ?
Cu19 Cu20 Cu5 117.05(3) . . ?
Cu19 Cu20 Cu10 118.82(3) . . ?
O10 Cu20 Cu5 42.76(11) . . ?
O10 Cu20 Cu10 134.05(12) . . ?
O10 Cu20 Cu19 88.42(11) . . ?
O10 Cu20 O20 176.09(17) . . ?
O20 Cu20 Cu5 134.65(11) . . ?
O20 Cu20 Cu10 43.28(11) . . ?
O20 Cu20 Cu19 91.20(11) . . ?
N1 Si1 C10 110.7(3) . . ?
O1 Si1 N1 111.4(2) . . ?
O1 Si1 O2 106.7(2) . . ?
O1 Si1 C10 108.1(3) . . ?
O2 Si1 N1 109.6(2) . . ?
O2 Si1 C10 110.3(3) . . ?
N2 Si2 C20 114.3(3) . . ?
O3 Si2 N2 109.6(2) . . ?
O3 Si2 C20 109.2(3) . . ?
O4 Si2 N2 106.2(2) . . ?
O4 Si2 O3 110.52(19) . . ?
O4 Si2 C20 106.9(2) . . ?
N3 Si3 C30 112.5(3) . . ?
O5 Si3 N3 104.7(2) . . ?
O5 Si3 O6 108.8(2) . . ?
O5 Si3 C30 110.5(2) . . ?
O6 Si3 N3 112.2(2) . . ?
O6 Si3 C30 108.0(2) . . ?
N4 Si4 C40 114.8(3) . . ?
O7 Si4 N4 109.0(2) . . ?
O7 Si4 O8 109.3(2) . . ?
O7 Si4 C40 109.5(3) . . ?
O8 Si4 N4 106.6(2) . . ?
O8 Si4 C40 107.4(3) . . ?
N5 Si5 C50 112.9(3) . . ?
O9 Si5 N5 106.0(2) . . ?
O9 Si5 C50 110.1(2) . . ?
O10 Si5 N5 111.5(2) . . ?
O10 Si5 O9 108.9(2) . . ?
O10 Si5 C50 107.4(3) . . ?
N6 Si6 C60 114.3(3) . . ?
O11 Si6 N6 106.7(2) . . ?
O11 Si6 C60 107.1(3) . . ?
O12 Si6 N6 109.6(2) . . ?
O12 Si6 O11 109.8(2) . . ?
O12 Si6 C60 109.2(3) . . ?
N7 Si7 C70 112.0(3) . . ?
O13 Si7 N7 112.4(2) . . ?
O13 Si7 C70 107.6(2) . . ?
O14 Si7 N7 105.3(2) . . ?
O14 Si7 O13 108.64(19) . . ?
O14 Si7 C70 110.8(2) . . ?
N8 Si8 C80 114.2(3) . . ?
O15 Si8 N8 106.3(2) . . ?
O15 Si8 C80 107.0(2) . . ?
O16 Si8 N8 109.4(2) . . ?
O16 Si8 O15 110.6(2) . . ?
O16 Si8 C80 109.4(3) . . ?
N9 Si9 C90 110.7(3) . . ?
O17 Si9 N9 109.9(2) . . ?
O17 Si9 O18 107.0(2) . . ?
O17 Si9 C90 110.0(3) . . ?
O18 Si9 N9 110.8(2) . . ?
O18 Si9 C90 108.3(2) . . ?
N10 Si10 C100 113.9(3) . . ?
O19 Si10 N10 110.5(2) . . ?
O19 Si10 C100 106.6(2) . . ?
O20 Si10 N10 106.64(19) . . ?
O20 Si10 O19 109.3(2) . . ?
O20 Si10 C100 109.8(2) . . ?
N1 Si11 C17 110.6(3) . . ?
N1 Si11 C18 109.4(3) . . ?
N1 Si11 C19 111.9(3) . . ?
C18 Si11 C17 109.5(3) . . ?
C18 Si11 C19 107.7(3) . . ?
C19 Si11 C17 107.8(3) . . ?
N2 Si12 C27 113.0(3) . . ?
N2 Si12 C28 109.5(3) . . ?
N2 Si12 C29 109.0(3) . . ?
C27 Si12 C28 107.9(3) . . ?
C27 Si12 C29 108.4(4) . . ?
C29 Si12 C28 109.0(4) . . ?
N3 Si13 C37 108.5(3) . . ?
N3 Si13 C38 112.1(3) . . ?
N3 Si13 C39 111.7(3) . . ?
C37 Si13 C39 108.5(3) . . ?
C38 Si13 C37 107.2(3) . . ?
C38 Si13 C39 108.8(4) . . ?
N4 Si14 C47 109.6(3) . . ?
N4 Si14 C48 108.9(3) . . ?
N4 Si14 C49 113.4(3) . . ?
C48 Si14 C47 109.5(4) . . ?
C49 Si14 C47 107.4(3) . . ?
C49 Si14 C48 107.9(3) . . ?
N5 Si15 C57 110.8(3) . . ?
N5 Si15 C58 112.7(3) . . ?
N5 Si15 C59 109.1(3) . . ?
C57 Si15 C58 107.5(3) . . ?
C57 Si15 C59 107.4(3) . . ?
C58 Si15 C59 109.2(3) . . ?
N6 Si16 C67 113.2(3) . . ?
N6 Si16 C68 109.0(3) . . ?
N6 Si16 C69 109.9(3) . . ?
C68 Si16 C67 109.2(4) . . ?
C68 Si16 C69 108.0(4) . . ?
C69 Si16 C67 107.4(3) . . ?
N7 Si17 C77 109.1(3) . . ?
N7 Si17 C78 109.6(3) . . ?
N7 Si17 C79 112.2(3) . . ?
C77 Si17 C78 107.3(4) . . ?
C77 Si17 C79 108.4(3) . . ?
C79 Si17 C78 110.0(4) . . ?
N8 Si18 C87 110.2(3) . . ?
N8 Si18 C88 108.9(3) . . ?
N8 Si18 C89 113.6(3) . . ?
C88 Si18 C87 108.8(3) . . ?
C89 Si18 C87 106.7(3) . . ?
C89 Si18 C88 108.6(4) . . ?
N9 Si19 C97 111.3(3) . . ?
N9 Si19 C98 108.5(3) . . ?
N9 Si19 C99 111.4(3) . . ?
C97 Si19 C98 110.6(3) . . ?
C99 Si19 C97 108.0(3) . . ?
C99 Si19 C98 107.1(3) . . ?
N10 Si20 C107 108.7(3) . . ?
N10 Si20 C108 111.4(3) . . ?
N10 Si20 C109 111.4(2) . . ?
C107 Si20 C108 108.9(3) . . ?
C109 Si20 C107 107.3(3) . . ?
C109 Si20 C108 109.1(3) . . ?
Si1 N1 Si11 124.2(3) . . ?
C11 N1 Si1 117.0(3) . . ?
C11 N1 Si11 118.6(3) . . ?
Si2 N2 Si12 121.8(2) . . ?
C21 N2 Si2 121.5(4) . . ?
C21 N2 Si12 116.7(4) . . ?
Si3 N3 Si13 122.4(3) . . ?
C31 N3 Si3 118.1(4) . . ?
C31 N3 Si13 119.5(3) . . ?
Si4 N4 Si14 121.6(3) . . ?
C41 N4 Si4 120.3(4) . . ?
C41 N4 Si14 118.1(4) . . ?
Si5 N5 Si15 123.4(2) . . ?
C51 N5 Si5 117.8(3) . . ?
C51 N5 Si15 118.8(3) . . ?
Si6 N6 Si16 121.7(3) . . ?
C61 N6 Si6 121.0(4) . . ?
C61 N6 Si16 117.3(4) . . ?
Si7 N7 Si17 123.2(3) . . ?
C71 N7 Si7 117.1(4) . . ?
C71 N7 Si17 119.7(4) . . ?
Si8 N8 Si18 121.4(2) . . ?
C81 N8 Si8 120.3(4) . . ?
C81 N8 Si18 118.3(4) . . ?
Si9 N9 Si19 124.9(3) . . ?
C91 N9 Si9 118.0(3) . . ?
C91 N9 Si19 116.7(3) . . ?
Si10 N10 Si20 122.8(2) . . ?
C101 N10 Si10 117.7(3) . . ?
C101 N10 Si20 119.5(3) . . ?
Cu5 O1 Cu11 93.71(16) . . ?
Si1 O1 Cu5 135.2(2) . . ?
Si1 O1 Cu11 127.5(2) . . ?
Cu1 O2 Cu12 94.18(16) . . ?
Si1 O2 Cu1 128.3(2) . . ?
Si1 O2 Cu12 126.1(2) . . ?
Cu1 O3 Cu13 93.29(16) . . ?
Si2 O3 Cu1 129.4(2) . . ?
Si2 O3 Cu13 124.29(19) . . ?
Cu2 O4 Cu14 91.38(14) . . ?
Si2 O4 Cu2 131.4(2) . . ?
Si2 O4 Cu14 124.2(2) . . ?
Cu2 O5 Cu15 96.35(17) . . ?
Si3 O5 Cu2 128.1(2) . . ?
Si3 O5 Cu15 124.0(2) . . ?
Cu3 O6 Cu16 93.18(16) . . ?
Si3 O6 Cu3 127.7(2) . . ?
Si3 O6 Cu16 127.0(2) . . ?
Cu3 O7 Cu17 94.03(16) . . ?
Si4 O7 Cu3 131.9(2) . . ?
Si4 O7 Cu17 126.8(2) . . ?
Cu4 O8 Cu18 94.36(17) . . ?
Si4 O8 Cu4 134.1(2) . . ?
Si4 O8 Cu18 122.8(2) . . ?
Cu4 O9 Cu19 92.66(15) . . ?
Si5 O9 Cu4 127.8(2) . . ?
Si5 O9 Cu19 123.4(2) . . ?
Cu5 O10 Cu20 94.39(17) . . ?
Si5 O10 Cu5 127.6(2) . . ?
Si5 O10 Cu20 126.5(2) . . ?
Cu10 O11 Cu11 93.23(17) . . ?
Si6 O11 Cu10 135.4(2) . . ?
Si6 O11 Cu11 123.7(2) . . ?
Cu6 O12 Cu12 92.85(17) . . ?
Si6 O12 Cu6 132.5(2) . . ?
Si6 O12 Cu12 125.1(2) . . ?
Cu6 O13 Cu13 94.49(15) . . ?
Si7 O13 Cu6 128.0(2) . . ?
Si7 O13 Cu13 125.6(2) . . ?
Cu7 O14 Cu14 96.03(16) . . ?
Si7 O14 Cu7 123.7(2) . . ?
Si7 O14 Cu14 125.42(19) . . ?
Cu7 O15 Cu15 91.10(15) . . ?
Si8 O15 Cu7 133.2(2) . . ?
Si8 O15 Cu15 125.1(2) . . ?
Cu8 O16 Cu16 94.59(17) . . ?
Si8 O16 Cu8 130.4(2) . . ?
Si8 O16 Cu16 123.5(2) . . ?
Cu8 O17 Cu17 92.77(17) . . ?
Si9 O17 Cu8 130.0(2) . . ?
Si9 O17 Cu17 124.3(2) . . ?
Cu9 O18 Cu18 93.22(16) . . ?
Si9 O18 Cu9 131.9(2) . . ?
Si9 O18 Cu18 128.9(2) . . ?
Cu9 O19 Cu19 95.01(17) . . ?
Si10 O19 Cu9 129.2(2) . . ?
Si10 O19 Cu19 126.2(2) . . ?
Cu10 O20 Cu20 92.73(16) . . ?
Si10 O20 Cu10 126.5(2) . . ?
Si10 O20 Cu20 123.1(2) . . ?
Si1 C10 H10A 109.5 . . ?
Si1 C10 H10B 109.5 . . ?
Si1 C10 H10C 109.5 . . ?
H10A C10 H10B 109.5 . . ?
H10A C10 H10C 109.5 . . ?
H10B C10 H10C 109.5 . . ?
C12 C11 N1 119.7(5) . . ?
C12 C11 C16 121.1(5) . . ?
C16 C11 N1 119.2(5) . . ?
C11 C12 C13 118.8(6) . . ?
C11 C12 C121 123.2(5) . . ?
C13 C12 C121 118.0(6) . . ?
C12 C13 H13 119.8 . . ?
C14 C13 C12 120.5(7) . . ?
C14 C13 H13 119.8 . . ?
C13 C14 H14 120.2 . . ?
C15 C14 C13 119.6(6) . . ?
C15 C14 H14 120.2 . . ?
C14 C15 H15 118.7 . . ?
C14 C15 C16 122.6(6) . . ?
C16 C15 H15 118.7 . . ?
C11 C16 C161 123.9(5) . . ?
C15 C16 C11 117.3(6) . . ?
C15 C16 C161 118.7(6) . . ?
Si11 C17 H17A 109.5 . . ?
Si11 C17 H17B 109.5 . . ?
Si11 C17 H17C 109.5 . . ?
H17A C17 H17B 109.5 . . ?
H17A C17 H17C 109.5 . . ?
H17B C17 H17C 109.5 . . ?
Si11 C18 H18A 109.5 . . ?
Si11 C18 H18B 109.5 . . ?
Si11 C18 H18C 109.5 . . ?
H18A C18 H18B 109.5 . . ?
H18A C18 H18C 109.5 . . ?
H18B C18 H18C 109.5 . . ?
Si11 C19 H19A 109.5 . . ?
Si11 C19 H19B 109.5 . . ?
Si11 C19 H19C 109.5 . . ?
H19A C19 H19B 109.5 . . ?
H19A C19 H19C 109.5 . . ?
H19B C19 H19C 109.5 . . ?
Si2 C20 H20A 109.5 . . ?
Si2 C20 H20B 109.5 . . ?
Si2 C20 H20C 109.5 . . ?
H20A C20 H20B 109.5 . . ?
H20A C20 H20C 109.5 . . ?
H20B C20 H20C 109.5 . . ?
C22 C21 N2 119.7(5) . . ?
C22 C21 C26 121.2(5) . . ?
C26 C21 N2 119.1(5) . . ?
C21 C22 C23 118.0(6) . . ?
C21 C22 C221 123.5(5) . . ?
C23 C22 C221 118.4(5) . . ?
C22 C23 H23 119.4 . . ?
C24 C23 C22 121.2(6) . . ?
C24 C23 H23 119.4 . . ?
C23 C24 H24 120.1 . . ?
C25 C24 C23 119.7(5) . . ?
C25 C24 H24 120.2 . . ?
C24 C25 H25 119.0 . . ?
C24 C25 C26 122.0(6) . . ?
C26 C25 H25 119.0 . . ?
C21 C26 C261 124.2(5) . . ?
C25 C26 C21 117.7(5) . . ?
C25 C26 C261 118.1(6) . . ?
Si12 C27 H27A 109.5 . . ?
Si12 C27 H27B 109.5 . . ?
Si12 C27 H27C 109.5 . . ?
H27A C27 H27B 109.5 . . ?
H27A C27 H27C 109.5 . . ?
H27B C27 H27C 109.5 . . ?
Si12 C28 H28A 109.5 . . ?
Si12 C28 H28B 109.5 . . ?
Si12 C28 H28C 109.5 . . ?
H28A C28 H28B 109.5 . . ?
H28A C28 H28C 109.5 . . ?
H28B C28 H28C 109.5 . . ?
Si12 C29 H29A 109.5 . . ?
Si12 C29 H29B 109.5 . . ?
Si12 C29 H29C 109.5 . . ?
H29A C29 H29B 109.5 . . ?
H29A C29 H29C 109.5 . . ?
H29B C29 H29C 109.5 . . ?
Si3 C30 H30A 109.5 . . ?
Si3 C30 H30B 109.5 . . ?
Si3 C30 H30C 109.5 . . ?
H30A C30 H30B 109.5 . . ?
H30A C30 H30C 109.5 . . ?
H30B C30 H30C 109.5 . . ?
C32 C31 N3 119.6(5) . . ?
C32 C31 C36 119.6(5) . . ?
C36 C31 N3 120.8(5) . . ?
C31 C32 C321 122.0(5) . . ?
C33 C32 C31 118.5(5) . . ?
C33 C32 C321 119.5(5) . . ?
C32 C33 H33 118.7 . . ?
C34 C33 C32 122.6(6) . . ?
C34 C33 H33 118.7 . . ?
C33 C34 H34 120.3 . . ?
C33 C34 C35 119.3(6) . . ?
C35 C34 H34 120.3 . . ?
C34 C35 H35 119.1 . . ?
C34 C35 C36 121.7(6) . . ?
C36 C35 H35 119.1 . . ?
C31 C36 C361 122.4(5) . . ?
C35 C36 C31 118.2(5) . . ?
C35 C36 C361 119.3(5) . . ?
Si13 C37 H37A 109.5 . . ?
Si13 C37 H37B 109.5 . . ?
Si13 C37 H37C 109.5 . . ?
H37A C37 H37B 109.5 . . ?
H37A C37 H37C 109.5 . . ?
H37B C37 H37C 109.5 . . ?
Si13 C38 H38A 109.5 . . ?
Si13 C38 H38B 109.5 . . ?
Si13 C38 H38C 109.5 . . ?
H38A C38 H38B 109.5 . . ?
H38A C38 H38C 109.5 . . ?
H38B C38 H38C 109.5 . . ?
Si13 C39 H39A 109.5 . . ?
Si13 C39 H39B 109.5 . . ?
Si13 C39 H39C 109.5 . . ?
H39A C39 H39B 109.5 . . ?
H39A C39 H39C 109.5 . . ?
H39B C39 H39C 109.5 . . ?
Si4 C40 H40A 109.5 . . ?
Si4 C40 H40B 109.5 . . ?
Si4 C40 H40C 109.5 . . ?
H40A C40 H40B 109.5 . . ?
H40A C40 H40C 109.5 . . ?
H40B C40 H40C 109.5 . . ?
C42 C41 N4 120.1(5) . . ?
C46 C41 N4 119.2(5) . . ?
C46 C41 C42 120.6(5) . . ?
C41 C42 C421 123.0(5) . . ?
C43 C42 C41 118.1(6) . . ?
C43 C42 C421 118.8(6) . . ?
C42 C43 H43 118.7 . . ?
C44 C43 C42 122.6(6) . . ?
C44 C43 H43 118.7 . . ?
C43 C44 H44 120.1 . . ?
C43 C44 C45 119.9(6) . . ?
C45 C44 H44 120.1 . . ?
C44 C45 H45 119.7 . . ?
C44 C45 C46 120.5(6) . . ?
C46 C45 H45 119.7 . . ?
C41 C46 C45 118.2(6) . . ?
C41 C46 C461 123.9(5) . . ?
C45 C46 C461 117.8(5) . . ?
Si14 C47 H47A 109.5 . . ?
Si14 C47 H47B 109.5 . . ?
Si14 C47 H47C 109.5 . . ?
H47A C47 H47B 109.5 . . ?
H47A C47 H47C 109.5 . . ?
H47B C47 H47C 109.5 . . ?
Si14 C48 H48A 109.5 . . ?
Si14 C48 H48B 109.5 . . ?
Si14 C48 H48C 109.5 . . ?
H48A C48 H48B 109.5 . . ?
H48A C48 H48C 109.5 . . ?
H48B C48 H48C 109.5 . . ?
Si14 C49 H49A 109.5 . . ?
Si14 C49 H49B 109.5 . . ?
Si14 C49 H49C 109.5 . . ?
H49A C49 H49B 109.5 . . ?
H49A C49 H49C 109.5 . . ?
H49B C49 H49C 109.5 . . ?
Si5 C50 H50A 109.5 . . ?
Si5 C50 H50B 109.5 . . ?
Si5 C50 H50C 109.5 . . ?
H50A C50 H50B 109.5 . . ?
H50A C50 H50C 109.5 . . ?
H50B C50 H50C 109.5 . . ?
C52 C51 N5 120.2(5) . . ?
C52 C51 C56 120.1(5) . . ?
C56 C51 N5 119.7(5) . . ?
C51 C52 C521 123.0(5) . . ?
C53 C52 C51 118.7(6) . . ?
C53 C52 C521 118.3(6) . . ?
C52 C53 H53 119.5 . . ?
C54 C53 C52 120.9(7) . . ?
C54 C53 H53 119.5 . . ?
C53 C54 H54 119.8 . . ?
C55 C54 C53 120.4(6) . . ?
C55 C54 H54 119.8 . . ?
C54 C55 H55 119.3 . . ?
C54 C55 C56 121.3(6) . . ?
C56 C55 H55 119.3 . . ?
C51 C56 C561 123.7(5) . . ?
C55 C56 C51 118.6(6) . . ?
C55 C56 C561 117.7(5) . . ?
Si15 C57 H57A 109.5 . . ?
Si15 C57 H57B 109.5 . . ?
Si15 C57 H57C 109.5 . . ?
H57A C57 H57B 109.5 . . ?
H57A C57 H57C 109.5 . . ?
H57B C57 H57C 109.5 . . ?
Si15 C58 H58A 109.5 . . ?
Si15 C58 H58B 109.5 . . ?
Si15 C58 H58C 109.5 . . ?
H58A C58 H58B 109.5 . . ?
H58A C58 H58C 109.5 . . ?
H58B C58 H58C 109.5 . . ?
Si15 C59 H59A 109.5 . . ?
Si15 C59 H59B 109.5 . . ?
Si15 C59 H59C 109.5 . . ?
H59A C59 H59B 109.5 . . ?
H59A C59 H59C 109.5 . . ?
H59B C59 H59C 109.5 . . ?
Si6 C60 H60A 109.5 . . ?
Si6 C60 H60B 109.5 . . ?
Si6 C60 H60C 109.5 . . ?
H60A C60 H60B 109.5 . . ?
H60A C60 H60C 109.5 . . ?
H60B C60 H60C 109.5 . . ?
C62 C61 N6 120.4(5) . . ?
C66 C61 N6 120.1(5) . . ?
C66 C61 C62 119.4(5) . . ?
C61 C62 C621 122.1(5) . . ?
C63 C62 C61 119.1(6) . . ?
C63 C62 C621 118.8(5) . . ?
C62 C63 H63 119.0 . . ?
C64 C63 C62 121.9(6) . . ?
C64 C63 H63 119.0 . . ?
C63 C64 H64 120.4 . . ?
C63 C64 C65 119.2(6) . . ?
C65 C64 H64 120.4 . . ?
C64 C65 H65 119.4 . . ?
C66 C65 C64 121.2(6) . . ?
C66 C65 H65 119.4 . . ?
C61 C66 C661 122.8(5) . . ?
C65 C66 C61 119.1(5) . . ?
C65 C66 C661 118.0(5) . . ?
Si16 C67 H67A 109.5 . . ?
Si16 C67 H67B 109.5 . . ?
Si16 C67 H67C 109.5 . . ?
H67A C67 H67B 109.5 . . ?
H67A C67 H67C 109.5 . . ?
H67B C67 H67C 109.5 . . ?
Si16 C68 H68A 109.5 . . ?
Si16 C68 H68B 109.5 . . ?
Si16 C68 H68C 109.5 . . ?
H68A C68 H68B 109.5 . . ?
H68A C68 H68C 109.5 . . ?
H68B C68 H68C 109.5 . . ?
Si16 C69 H69A 109.5 . . ?
Si16 C69 H69B 109.5 . . ?
Si16 C69 H69C 109.5 . . ?
H69A C69 H69B 109.5 . . ?
H69A C69 H69C 109.5 . . ?
H69B C69 H69C 109.5 . . ?
Si7 C70 H70A 109.5 . . ?
Si7 C70 H70B 109.5 . . ?
Si7 C70 H70C 109.5 . . ?
H70A C70 H70B 109.5 . . ?
H70A C70 H70C 109.5 . . ?
H70B C70 H70C 109.5 . . ?
C72 C71 N7 119.4(5) . . ?
C76 C71 N7 120.0(5) . . ?
C76 C71 C72 120.6(5) . . ?
C71 C72 C721 123.9(5) . . ?
C73 C72 C71 117.3(5) . . ?
C73 C72 C721 118.8(5) . . ?
C72 C73 H73 119.1 . . ?
C74 C73 C72 121.9(6) . . ?
C74 C73 H73 119.1 . . ?
C73 C74 H74 119.6 . . ?
C73 C74 C75 120.8(6) . . ?
C75 C74 H74 119.6 . . ?
C74 C75 H75 119.7 . . ?
C74 C75 C76 120.6(6) . . ?
C76 C75 H75 119.7 . . ?
C71 C76 C761 122.7(5) . . ?
C75 C76 C71 118.8(5) . . ?
C75 C76 C761 118.5(5) . . ?
Si17 C77 H77A 109.5 . . ?
Si17 C77 H77B 109.5 . . ?
Si17 C77 H77C 109.5 . . ?
H77A C77 H77B 109.5 . . ?
H77A C77 H77C 109.5 . . ?
H77B C77 H77C 109.5 . . ?
Si17 C78 H78A 109.5 . . ?
Si17 C78 H78B 109.5 . . ?
Si17 C78 H78C 109.5 . . ?
H78A C78 H78B 109.5 . . ?
H78A C78 H78C 109.5 . . ?
H78B C78 H78C 109.5 . . ?
Si17 C79 H79A 109.5 . . ?
Si17 C79 H79B 109.5 . . ?
Si17 C79 H79C 109.5 . . ?
H79A C79 H79B 109.5 . . ?
H79A C79 H79C 109.5 . . ?
H79B C79 H79C 109.5 . . ?
Si8 C80 H80A 109.5 . . ?
Si8 C80 H80B 109.5 . . ?
Si8 C80 H80C 109.5 . . ?
H80A C80 H80B 109.5 . . ?
H80A C80 H80C 109.5 . . ?
H80B C80 H80C 109.5 . . ?
C82 C81 N8 119.0(5) . . ?
C86 C81 N8 120.3(5) . . ?
C86 C81 C82 120.6(5) . . ?
C81 C82 C821 123.8(5) . . ?
C83 C82 C81 117.3(6) . . ?
C83 C82 C821 118.9(6) . . ?
C82 C83 H83 118.5 . . ?
C84 C83 C82 122.9(7) . . ?
C84 C83 H83 118.5 . . ?
C83 C84 H84 120.6 . . ?
C83 C84 C85 118.9(6) . . ?
C85 C84 H84 120.6 . . ?
C84 C85 H85 119.1 . . ?
C84 C85 C86 121.8(7) . . ?
C86 C85 H85 119.1 . . ?
C81 C86 C85 118.4(6) . . ?
C81 C86 C861 122.9(5) . . ?
C85 C86 C861 118.6(6) . . ?
Si18 C87 H87A 109.5 . . ?
Si18 C87 H87B 109.5 . . ?
Si18 C87 H87C 109.5 . . ?
H87A C87 H87B 109.5 . . ?
H87A C87 H87C 109.5 . . ?
H87B C87 H87C 109.5 . . ?
Si18 C88 H88A 109.5 . . ?
Si18 C88 H88B 109.5 . . ?
Si18 C88 H88C 109.5 . . ?
H88A C88 H88B 109.5 . . ?
H88A C88 H88C 109.5 . . ?
H88B C88 H88C 109.5 . . ?
Si18 C89 H89A 109.5 . . ?
Si18 C89 H89B 109.5 . . ?
Si18 C89 H89C 109.5 . . ?
H89A C89 H89B 109.5 . . ?
H89A C89 H89C 109.5 . . ?
H89B C89 H89C 109.5 . . ?
Si9 C90 H90A 109.5 . . ?
Si9 C90 H90B 109.5 . . ?
Si9 C90 H90C 109.5 . . ?
H90A C90 H90B 109.5 . . ?
H90A C90 H90C 109.5 . . ?
H90B C90 H90C 109.5 . . ?
C92 C91 N9 120.7(5) . . ?
C92 C91 C96 120.5(5) . . ?
C96 C91 N9 118.7(5) . . ?
C91 C92 C921 122.9(5) . . ?
C93 C92 C91 118.0(5) . . ?
C93 C92 C921 119.1(6) . . ?
C92 C93 H93 119.2 . . ?
C94 C93 C92 121.5(6) . . ?
C94 C93 H93 119.2 . . ?
C93 C94 H94 119.9 . . ?
C95 C94 C93 120.3(6) . . ?
C95 C94 H94 119.9 . . ?
C94 C95 H95 119.4 . . ?
C94 C95 C96 121.1(6) . . ?
C96 C95 H95 119.4 . . ?
C91 C96 C961 122.8(5) . . ?
C95 C96 C91 118.6(6) . . ?
C95 C96 C961 118.6(5) . . ?
Si19 C97 H97A 109.5 . . ?
Si19 C97 H97B 109.5 . . ?
Si19 C97 H97C 109.5 . . ?
H97A C97 H97B 109.5 . . ?
H97A C97 H97C 109.5 . . ?
H97B C97 H97C 109.5 . . ?
Si19 C98 H98A 109.5 . . ?
Si19 C98 H98B 109.5 . . ?
Si19 C98 H98C 109.5 . . ?
H98A C98 H98B 109.5 . . ?
H98A C98 H98C 109.5 . . ?
H98B C98 H98C 109.5 . . ?
Si19 C99 H99A 109.5 . . ?
Si19 C99 H99B 109.5 . . ?
Si19 C99 H99C 109.5 . . ?
H99A C99 H99B 109.5 . . ?
H99A C99 H99C 109.5 . . ?
H99B C99 H99C 109.5 . . ?
Si10 C100 H10D 109.5 . . ?
Si10 C100 H10E 109.5 . . ?
Si10 C100 H10F 109.5 . . ?
H10D C100 H10E 109.5 . . ?
H10D C100 H10F 109.5 . . ?
H10E C100 H10F 109.5 . . ?
C102 C101 N10 119.2(5) . . ?
C106 C101 N10 119.7(5) . . ?
C106 C101 C102 121.2(5) . . ?
C101 C102 C114 124.3(5) . . ?
C103 C102 C101 117.5(6) . . ?
C103 C102 C114 118.2(5) . . ?
C102 C103 H103 119.0 . . ?
C104 C103 C102 121.9(6) . . ?
C104 C103 H103 119.0 . . ?
C103 C104 H104 120.1 . . ?
C103 C104 C105 119.8(6) . . ?
C105 C104 H104 120.1 . . ?
C104 C105 H105 119.6 . . ?
C104 C105 C106 120.9(6) . . ?
C106 C105 H105 119.6 . . ?
C101 C106 C111 124.2(5) . . ?
C105 C106 C101 118.8(6) . . ?
C105 C106 C111 117.1(6) . . ?
Si20 C107 H10G 109.5 . . ?
Si20 C107 H10H 109.5 . . ?
Si20 C107 H10I 109.5 . . ?
H10G C107 H10H 109.5 . . ?
H10G C107 H10I 109.5 . . ?
H10H C107 H10I 109.5 . . ?
Si20 C108 H10J 109.5 . . ?
Si20 C108 H10K 109.5 . . ?
Si20 C108 H10L 109.5 . . ?
H10J C108 H10K 109.5 . . ?
H10J C108 H10L 109.5 . . ?
H10K C108 H10L 109.5 . . ?
Si20 C109 H10M 109.5 . . ?
Si20 C109 H10N 109.5 . . ?
Si20 C109 H10O 109.5 . . ?
H10M C109 H10N 109.5 . . ?
H10M C109 H10O 109.5 . . ?
H10N C109 H10O 109.5 . . ?
C106 C111 H111 107.8 . . ?
C106 C111 C112 112.3(7) . . ?
C106 C111 C113 110.9(6) . . ?
C112 C111 H111 107.8 . . ?
C112 C111 C113 110.0(7) . . ?
C113 C111 H111 107.8 . . ?
C111 C112 H11A 109.5 . . ?
C111 C112 H11B 109.5 . . ?
C111 C112 H11C 109.5 . . ?
H11A C112 H11B 109.5 . . ?
H11A C112 H11C 109.5 . . ?
H11B C112 H11C 109.5 . . ?
C111 C113 H11D 109.5 . . ?
C111 C113 H11E 109.5 . . ?
C111 C113 H11F 109.5 . . ?
H11D C113 H11E 109.5 . . ?
H11D C113 H11F 109.5 . . ?
H11E C113 H11F 109.5 . . ?
C102 C114 H114 107.9 . . ?
C102 C114 C115 112.0(5) . . ?
C102 C114 C116 111.1(5) . . ?
C115 C114 H114 107.9 . . ?
C116 C114 H114 107.9 . . ?
C116 C114 C115 109.7(5) . . ?
C114 C115 H11G 109.5 . . ?
C114 C115 H11H 109.5 . . ?
C114 C115 H11I 109.5 . . ?
H11G C115 H11H 109.5 . . ?
H11G C115 H11I 109.5 . . ?
H11H C115 H11I 109.5 . . ?
C114 C116 H11J 109.5 . . ?
C114 C116 H11K 109.5 . . ?
C114 C116 H11L 109.5 . . ?
H11J C116 H11K 109.5 . . ?
H11J C116 H11L 109.5 . . ?
H11K C116 H11L 109.5 . . ?
C12 C121 H121 108.0 . . ?
C12 C121 C122 111.9(6) . . ?
C12 C121 C123 110.8(5) . . ?
C122 C121 H121 108.0 . . ?
C122 C121 C123 109.9(5) . . ?
C123 C121 H121 108.0 . . ?
C121 C122 H12A 109.5 . . ?
C121 C122 H12B 109.5 . . ?
C121 C122 H12C 109.5 . . ?
H12A C122 H12B 109.5 . . ?
H12A C122 H12C 109.5 . . ?
H12B C122 H12C 109.5 . . ?
C121 C123 H12D 109.5 . . ?
C121 C123 H12E 109.5 . . ?
C121 C123 H12F 109.5 . . ?
H12D C123 H12E 109.5 . . ?
H12D C123 H12F 109.5 . . ?
H12E C123 H12F 109.5 . . ?
C16 C161 H161 108.0 . . ?
C16 C161 C162 112.5(5) . . ?
C16 C161 C163 111.1(6) . . ?
C162 C161 H161 108.0 . . ?
C162 C161 C163 109.1(5) . . ?
C163 C161 H161 108.0 . . ?
C161 C162 H16A 109.5 . . ?
C161 C162 H16B 109.5 . . ?
C161 C162 H16C 109.5 . . ?
H16A C162 H16B 109.5 . . ?
H16A C162 H16C 109.5 . . ?
H16B C162 H16C 109.5 . . ?
C161 C163 H16D 109.5 . . ?
C161 C163 H16E 109.5 . . ?
C161 C163 H16F 109.5 . . ?
H16D C163 H16E 109.5 . . ?
H16D C163 H16F 109.5 . . ?
H16E C163 H16F 109.5 . . ?
C22 C221 H221 107.8 . . ?
C22 C221 C222 109.9(6) . . ?
C22 C221 C223 113.3(7) . . ?
C222 C221 H221 107.8 . . ?
C223 C221 H221 107.8 . . ?
C223 C221 C222 110.2(8) . . ?
C221 C222 H22A 109.5 . . ?
C221 C222 H22B 109.5 . . ?
C221 C222 H22C 109.5 . . ?
H22A C222 H22B 109.5 . . ?
H22A C222 H22C 109.5 . . ?
H22B C222 H22C 109.5 . . ?
C221 C223 H22D 109.5 . . ?
C221 C223 H22E 109.5 . . ?
C221 C223 H22F 109.5 . . ?
H22D C223 H22E 109.5 . . ?
H22D C223 H22F 109.5 . . ?
H22E C223 H22F 109.5 . . ?
C26 C261 H261 107.5 . . ?
C26 C261 C262 111.3(5) . . ?
C26 C261 C263 111.0(5) . . ?
C262 C261 H261 107.5 . . ?
C262 C261 C263 111.8(6) . . ?
C263 C261 H261 107.5 . . ?
C261 C262 H26A 109.5 . . ?
C261 C262 H26B 109.5 . . ?
C261 C262 H26C 109.5 . . ?
H26A C262 H26B 109.5 . . ?
H26A C262 H26C 109.5 . . ?
H26B C262 H26C 109.5 . . ?
C261 C263 H26D 109.5 . . ?
C261 C263 H26E 109.5 . . ?
C261 C263 H26F 109.5 . . ?
H26D C263 H26E 109.5 . . ?
H26D C263 H26F 109.5 . . ?
H26E C263 H26F 109.5 . . ?
C32 C321 H321 108.1 . . ?
C32 C321 C322 110.4(5) . . ?
C322 C321 H321 108.1 . . ?
C323 C321 C32 112.2(6) . . ?
C323 C321 H321 108.1 . . ?
C323 C321 C322 110.0(6) . . ?
C321 C322 H32A 109.5 . . ?
C321 C322 H32B 109.5 . . ?
C321 C322 H32C 109.5 . . ?
H32A C322 H32B 109.5 . . ?
H32A C322 H32C 109.5 . . ?
H32B C322 H32C 109.5 . . ?
C321 C323 H32D 109.5 . . ?
C321 C323 H32E 109.5 . . ?
C321 C323 H32F 109.5 . . ?
H32D C323 H32E 109.5 . . ?
H32D C323 H32F 109.5 . . ?
H32E C323 H32F 109.5 . . ?
C36 C361 H361 108.0 . . ?
C36 C361 C362 111.5(5) . . ?
C36 C361 C363 111.7(5) . . ?
C362 C361 H361 108.0 . . ?
C362 C361 C363 109.7(5) . . ?
C363 C361 H361 108.0 . . ?
C361 C362 H36A 109.5 . . ?
C361 C362 H36B 109.5 . . ?
C361 C362 H36C 109.5 . . ?
H36A C362 H36B 109.5 . . ?
H36A C362 H36C 109.5 . . ?
H36B C362 H36C 109.5 . . ?
C361 C363 H36D 109.5 . . ?
C361 C363 H36E 109.5 . . ?
C361 C363 H36F 109.5 . . ?
H36D C363 H36E 109.5 . . ?
H36D C363 H36F 109.5 . . ?
H36E C363 H36F 109.5 . . ?
C42 C421 H421 107.6 . . ?
C42 C421 C422 110.2(5) . . ?
C42 C421 C423 112.9(6) . . ?
C422 C421 H421 107.6 . . ?
C422 C421 C423 110.9(6) . . ?
C423 C421 H421 107.6 . . ?
C421 C422 H42A 109.5 . . ?
C421 C422 H42B 109.5 . . ?
C421 C422 H42C 109.5 . . ?
H42A C422 H42B 109.5 . . ?
H42A C422 H42C 109.5 . . ?
H42B C422 H42C 109.5 . . ?
C421 C423 H42D 109.5 . . ?
C421 C423 H42E 109.5 . . ?
C421 C423 H42F 109.5 . . ?
H42D C423 H42E 109.5 . . ?
H42D C423 H42F 109.5 . . ?
H42E C423 H42F 109.5 . . ?
C46 C461 H461 107.6 . . ?
C46 C461 C463 111.8(5) . . ?
C462 C461 C46 111.5(5) . . ?
C462 C461 H461 107.6 . . ?
C462 C461 C463 110.6(5) . . ?
C463 C461 H461 107.6 . . ?
C461 C462 H46A 109.5 . . ?
C461 C462 H46B 109.5 . . ?
C461 C462 H46C 109.5 . . ?
H46A C462 H46B 109.5 . . ?
H46A C462 H46C 109.5 . . ?
H46B C462 H46C 109.5 . . ?
C461 C463 H46D 109.5 . . ?
C461 C463 H46E 109.5 . . ?
C461 C463 H46F 109.5 . . ?
H46D C463 H46E 109.5 . . ?
H46D C463 H46F 109.5 . . ?
H46E C463 H46F 109.5 . . ?
C52 C521 H521 108.3 . . ?
C52 C521 C522 111.3(6) . . ?
C52 C521 C523 111.7(6) . . ?
C522 C521 H521 108.3 . . ?
C522 C521 C523 108.9(6) . . ?
C523 C521 H521 108.3 . . ?
C521 C522 H52A 109.5 . . ?
C521 C522 H52B 109.5 . . ?
C521 C522 H52C 109.5 . . ?
H52A C522 H52B 109.5 . . ?
H52A C522 H52C 109.5 . . ?
H52B C522 H52C 109.5 . . ?
C521 C523 H52D 109.5 . . ?
C521 C523 H52E 109.5 . . ?
C521 C523 H52F 109.5 . . ?
H52D C523 H52E 109.5 . . ?
H52D C523 H52F 109.5 . . ?
H52E C523 H52F 109.5 . . ?
C56 C561 H561 107.5 . . ?
C56 C561 C562 112.0(6) . . ?
C56 C561 C563 111.5(6) . . ?
C562 C561 H561 107.5 . . ?
C563 C561 H561 107.5 . . ?
C563 C561 C562 110.6(6) . . ?
C561 C562 H56A 109.5 . . ?
C561 C562 H56B 109.5 . . ?
C561 C562 H56C 109.5 . . ?
H56A C562 H56B 109.5 . . ?
H56A C562 H56C 109.5 . . ?
H56B C562 H56C 109.5 . . ?
C561 C563 H56D 109.5 . . ?
C561 C563 H56E 109.5 . . ?
C561 C563 H56F 109.5 . . ?
H56D C563 H56E 109.5 . . ?
H56D C563 H56F 109.5 . . ?
H56E C563 H56F 109.5 . . ?
C62 C621 H621 108.4 . . ?
C62 C621 C622 109.8(6) . . ?
C622 C621 H621 108.4 . . ?
C623 C621 C62 111.6(6) . . ?
C623 C621 H621 108.4 . . ?
C623 C621 C622 110.3(5) . . ?
C621 C622 H62A 109.5 . . ?
C621 C622 H62B 109.5 . . ?
C621 C622 H62C 109.5 . . ?
H62A C622 H62B 109.5 . . ?
H62A C622 H62C 109.5 . . ?
H62B C622 H62C 109.5 . . ?
C621 C623 H62D 109.5 . . ?
C621 C623 H62E 109.5 . . ?
C621 C623 H62F 109.5 . . ?
H62D C623 H62E 109.5 . . ?
H62D C623 H62F 109.5 . . ?
H62E C623 H62F 109.5 . . ?
C66 C661 H661 107.6 . . ?
C66 C661 C662 112.2(5) . . ?
C66 C661 C663 110.8(5) . . ?
C662 C661 H661 107.6 . . ?
C663 C661 H661 107.6 . . ?
C663 C661 C662 110.7(6) . . ?
C661 C662 H66A 109.5 . . ?
C661 C662 H66B 109.5 . . ?
C661 C662 H66C 109.5 . . ?
H66A C662 H66B 109.5 . . ?
H66A C662 H66C 109.5 . . ?
H66B C662 H66C 109.5 . . ?
C661 C663 H66D 109.5 . . ?
C661 C663 H66E 109.5 . . ?
C661 C663 H66F 109.5 . . ?
H66D C663 H66E 109.5 . . ?
H66D C663 H66F 109.5 . . ?
H66E C663 H66F 109.5 . . ?
C72 C721 H721 107.8 . . ?
C72 C721 C722 112.6(5) . . ?
C72 C721 C723 111.4(5) . . ?
C722 C721 H721 107.8 . . ?
C722 C721 C723 109.3(5) . . ?
C723 C721 H721 107.8 . . ?
C721 C722 H72A 109.5 . . ?
C721 C722 H72B 109.5 . . ?
C721 C722 H72C 109.5 . . ?
H72A C722 H72B 109.5 . . ?
H72A C722 H72C 109.5 . . ?
H72B C722 H72C 109.5 . . ?
C721 C723 H72D 109.5 . . ?
C721 C723 H72E 109.5 . . ?
C721 C723 H72F 109.5 . . ?
H72D C723 H72E 109.5 . . ?
H72D C723 H72F 109.5 . . ?
H72E C723 H72F 109.5 . . ?
C76 C761 H761 108.0 . . ?
C76 C761 C762 111.7(5) . . ?
C76 C761 C763 110.6(5) . . ?
C762 C761 H761 108.0 . . ?
C763 C761 H761 108.0 . . ?
C763 C761 C762 110.4(5) . . ?
C761 C762 H76A 109.5 . . ?
C761 C762 H76B 109.5 . . ?
C761 C762 H76C 109.5 . . ?
H76A C762 H76B 109.5 . . ?
H76A C762 H76C 109.5 . . ?
H76B C762 H76C 109.5 . . ?
C761 C763 H76D 109.5 . . ?
C761 C763 H76E 109.5 . . ?
C761 C763 H76F 109.5 . . ?
H76D C763 H76E 109.5 . . ?
H76D C763 H76F 109.5 . . ?
H76E C763 H76F 109.5 . . ?
C82 C821 H821 107.5 . . ?
C82 C821 C822 111.9(6) . . ?
C82 C821 C823 110.8(6) . . ?
C822 C821 H821 107.5 . . ?
C822 C821 C823 111.4(6) . . ?
C823 C821 H821 107.5 . . ?
C821 C822 H82A 109.5 . . ?
C821 C822 H82B 109.5 . . ?
C821 C822 H82C 109.5 . . ?
H82A C822 H82B 109.5 . . ?
H82A C822 H82C 109.5 . . ?
H82B C822 H82C 109.5 . . ?
C821 C823 H82D 109.5 . . ?
C821 C823 H82E 109.5 . . ?
C821 C823 H82F 109.5 . . ?
H82D C823 H82E 109.5 . . ?
H82D C823 H82F 109.5 . . ?
H82E C823 H82F 109.5 . . ?
C86 C861 H861 108.1 . . ?
C86 C861 C862 113.7(6) . . ?
C86 C861 C863 110.2(6) . . ?
C862 C861 H861 108.1 . . ?
C863 C861 H861 108.1 . . ?
C863 C861 C862 108.5(6) . . ?
C861 C862 H86A 109.5 . . ?
C861 C862 H86B 109.5 . . ?
C861 C862 H86C 109.5 . . ?
H86A C862 H86B 109.5 . . ?
H86A C862 H86C 109.5 . . ?
H86B C862 H86C 109.5 . . ?
C861 C863 H86D 109.5 . . ?
C861 C863 H86E 109.5 . . ?
C861 C863 H86F 109.5 . . ?
H86D C863 H86E 109.5 . . ?
H86D C863 H86F 109.5 . . ?
H86E C863 H86F 109.5 . . ?
C92 C921 H921 107.8 . . ?
C92 C921 C922 111.2(5) . . ?
C92 C921 C923 112.2(5) . . ?
C922 C921 H921 107.8 . . ?
C922 C921 C923 109.8(5) . . ?
C923 C921 H921 107.8 . . ?
C921 C922 H92A 109.5 . . ?
C921 C922 H92B 109.5 . . ?
C921 C922 H92C 109.5 . . ?
H92A C922 H92B 109.5 . . ?
H92A C922 H92C 109.5 . . ?
H92B C922 H92C 109.5 . . ?
C921 C923 H92D 109.5 . . ?
C921 C923 H92E 109.5 . . ?
C921 C923 H92F 109.5 . . ?
H92D C923 H92E 109.5 . . ?
H92D C923 H92F 109.5 . . ?
H92E C923 H92F 109.5 . . ?
C96 C961 H961 108.1 . . ?
C96 C961 C962 111.4(5) . . ?
C96 C961 C963 111.6(5) . . ?
C962 C961 H961 108.1 . . ?
C963 C961 H961 108.1 . . ?
C963 C961 C962 109.4(5) . . ?
C961 C962 H96A 109.5 . . ?
C961 C962 H96B 109.5 . . ?
C961 C962 H96C 109.5 . . ?
H96A C962 H96B 109.5 . . ?
H96A C962 H96C 109.5 . . ?
H96B C962 H96C 109.5 . . ?
C961 C963 H96D 109.5 . . ?
C961 C963 H96E 109.5 . . ?
C961 C963 H96F 109.5 . . ?
H96D C963 H96E 109.5 . . ?
H96D C963 H96F 109.5 . . ?
H96E C963 H96F 109.5 . . ?
C132 C131 C136 120.0 . . ?
C137 C131 C132 106.3(16) . . ?
C137 C131 C136 132.8(16) . . ?
C131 C132 H132 120.0 . . ?
C133 C132 C131 120.0 . . ?
C133 C132 H132 120.0 . . ?
C132 C133 H133 120.0 . . ?
C132 C133 C134 120.0 . . ?
C134 C133 H133 120.0 . . ?
C133 C134 H134 120.0 . . ?
C135 C134 C133 120.0 . . ?
C135 C134 H134 120.0 . . ?
C134 C135 H135 120.0 . . ?
C136 C135 C134 120.0 . . ?
C136 C135 H135 120.0 . . ?
C131 C136 H136 120.0 . . ?
C135 C136 C131 120.0 . . ?
C135 C136 H136 120.0 . . ?
C131 C137 H13A 109.5 . . ?
C131 C137 H13B 109.5 . . ?
C131 C137 H13C 109.5 . . ?
H13A C137 H13B 109.5 . . ?
H13A C137 H13C 109.5 . . ?
H13B C137 H13C 109.5 . . ?
C142 C141 C146 120.0 . . ?
C142 C141 C147 122.1(9) . . ?
C146 C141 C147 117.7(10) . . ?
C141 C142 H142 120.0 . . ?
C143 C142 C141 120.0 . . ?
C143 C142 H142 120.0 . . ?
C142 C143 H143 120.0 . . ?
C142 C143 C144 120.0 . . ?
C144 C143 H143 120.0 . . ?
C143 C144 H144 120.0 . . ?
C145 C144 C143 120.0 . . ?
C145 C144 H144 120.0 . . ?
C144 C145 H145 120.0 . . ?
C144 C145 C146 120.0 . . ?
C146 C145 H145 120.0 . . ?
C141 C146 H146 120.0 . . ?
C145 C146 C141 120.0 . . ?
C145 C146 H146 120.0 . . ?
C141 C147 H14A 109.5 . . ?
C141 C147 H14B 109.5 . . ?
C141 C147 H14C 109.5 . . ?
H14A C147 H14B 109.5 . . ?
H14A C147 H14C 109.5 . . ?
H14B C147 H14C 109.5 . . ?
C152 C151 C156 120.0 . . ?
C152 C151 C157 120.3(10) . . ?
C156 C151 C157 119.7(10) . . ?
C151 C152 H152 120.0 . . ?
C153 C152 C151 120.0 . . ?
C153 C152 H152 120.0 . . ?
C152 C153 H153 120.0 . . ?
C152 C153 C154 120.0 . . ?
C154 C153 H153 120.0 . . ?
C153 C154 H154 120.0 . . ?
C155 C154 C153 120.0 . . ?
C155 C154 H154 120.0 . . ?
C154 C155 H155 120.0 . . ?
C156 C155 C154 120.0 . . ?
C156 C155 H155 120.0 . . ?
C151 C156 H156 120.0 . . ?
C155 C156 C151 120.0 . . ?
C155 C156 H156 120.0 . . ?
C151 C157 H15A 109.5 . . ?
C151 C157 H15B 109.5 . . ?
C151 C157 H15C 109.5 . . ?
H15A C157 H15B 109.5 . . ?
H15A C157 H15C 109.5 . . ?
H15B C157 H15C 109.5 . . ?
C52A C51A C56A 120.0 . . ?
C52A C51A C57A 114.1(19) . . ?
C56A C51A C57A 125.9(19) . . ?
C51A C52A H52G 120.0 . . ?
C51A C52A C53A 120.0 . . ?
C53A C52A H52G 120.0 . . ?
C52A C53A H53A 120.0 . . ?
C54A C53A C52A 120.0 . . ?
C54A C53A H53A 120.0 . . ?
C53A C54A H54A 120.0 . . ?
C53A C54A C55A 120.0 . . ?
C55A C54A H54A 120.0 . . ?
C54A C55A H55A 120.0 . . ?
C54A C55A C56A 120.0 . . ?
C56A C55A H55A 120.0 . . ?
C51A C56A H56G 120.0 . . ?
C55A C56A C51A 120.0 . . ?
C55A C56A H56G 120.0 . . ?
C51A C57A H57D 109.5 . . ?
C51A C57A H57E 109.5 . . ?
C51A C57A H57F 109.5 . . ?
H57D C57A H57E 109.5 . . ?
H57D C57A H57F 109.5 . . ?
H57E C57A H57F 109.5 . . ?
C182 C181 C186 120.0 . . ?
C187 C181 C182 126.2(19) . . ?
C187 C181 C186 113.1(19) . . ?
C181 C182 H182 120.0 . . ?
C183 C182 C181 120.0 . . ?
C183 C182 H182 120.0 . . ?
C182 C183 H183 120.0 . . ?
C184 C183 C182 120.0 . . ?
C184 C183 H183 120.0 . . ?
C183 C184 H184 120.0 . . ?
C183 C184 C185 120.0 . . ?
C185 C184 H184 120.0 . . ?
C184 C185 H185 120.0 . . ?
C186 C185 C184 120.0 . . ?
C186 C185 H185 120.0 . . ?
C181 C186 H186 120.0 . . ?
C185 C186 C181 120.0 . . ?
C185 C186 H186 120.0 . . ?
C181 C187 H18D 109.5 . . ?
C181 C187 H18E 109.5 . . ?
C181 C187 H18F 109.5 . . ?
H18D C187 H18E 109.5 . . ?
H18D C187 H18F 109.5 . . ?
H18E C187 H18F 109.5 . . ?
C192 C191 C196 120.0 . . ?
C192 C191 C197 118.5(7) . . ?
C196 C191 C197 121.5(7) . . ?
C191 C192 H192 120.0 . . ?
C193 C192 C191 120.0 . . ?
C193 C192 H192 120.0 . . ?
C192 C193 H193 120.0 . . ?
C194 C193 C192 120.0 . . ?
C194 C193 H193 120.0 . . ?
C193 C194 H194 120.0 . . ?
C195 C194 C193 120.0 . . ?
C195 C194 H194 120.0 . . ?
C194 C195 H195 120.0 . . ?
C194 C195 C196 120.0 . . ?
C196 C195 H195 120.0 . . ?
C191 C196 H196 120.0 . . ?
C195 C196 C191 120.0 . . ?
C195 C196 H196 120.0 . . ?
C191 C197 H19D 109.5 . . ?
C191 C197 H19E 109.5 . . ?
C191 C197 H19F 109.5 . . ?
H19D C197 H19E 109.5 . . ?
H19D C197 H19F 109.5 . . ?
H19E C197 H19F 109.5 . . ?
C202 C201 C206 120.0 . . ?
C207 C201 C202 119.6(13) . . ?
C207 C201 C206 120.2(13) . . ?
C201 C202 H202 120.0 . . ?
C203 C202 C201 120.0 . . ?
C203 C202 H202 120.0 . . ?
C202 C203 H203 120.0 . . ?
C202 C203 C204 120.0 . . ?
C204 C203 H203 120.0 . . ?
C203 C204 H204 120.0 . . ?
C205 C204 C203 120.0 . . ?
C205 C204 H204 120.0 . . ?
C204 C205 H205 120.0 . . ?
C206 C205 C204 120.0 . . ?
C206 C205 H205 120.0 . . ?
C201 C206 H206 120.0 . . ?
C205 C206 C201 120.0 . . ?
C205 C206 H206 120.0 . . ?
C201 C207 H20D 109.5 . . ?
C201 C207 H20E 109.5 . . ?
C201 C207 H20F 109.5 . . ?
H20D C207 H20E 109.5 . . ?
H20D C207 H20F 109.5 . . ?
H20E C207 H20F 109.5 . . ?
C214 C211 C212 172(3) . 2_666 ?
C214 C211 C215 50(2) . . ?
C214 C211 C215 122(3) . 2_666 ?
C215 C211 C212 50.0(18) 2_666 2_666 ?
C215 C211 C212 122(2) . 2_666 ?
C215 C211 C215 72(2) 2_666 . ?
C213 C212 C211 117(3) . 2_666 ?
C213 C212 C215 63(2) . . ?
C215 C212 C211 54(2) . 2_666 ?
C212 C213 C214 113(3) . . ?
C212 C213 C215 60(2) . . ?
C215 C213 C214 53(2) . . ?
C211 C214 C213 137(4) . . ?
C211 C214 C215 80(3) . . ?
C215 C214 C213 57(2) . . ?
C211 C215 C211 108(2) 2_666 . ?
C211 C215 C215 61(2) 2_666 2_666 ?
C211 C215 C215 47.5(16) . 2_666 ?
C212 C215 C211 173(3) . . ?
C212 C215 C211 76(3) . 2_666 ?
C212 C215 C213 57(2) . . ?
C212 C215 C215 136(4) . 2_666 ?
C213 C215 C211 119(3) . . ?
C213 C215 C211 133(3) . 2_666 ?
C213 C215 C215 166(4) . 2_666 ?
C214 C215 C211 49(2) . . ?
C214 C215 C211 157(3) . 2_666 ?
C214 C215 C212 126(4) . . ?
C214 C215 C213 70(3) . . ?
C214 C215 C215 97(3) . 2_666 ?
C72A C71A C76A 120.0 . . ?
C77A C71A C72A 108(2) . . ?
C77A C71A C76A 132(2) . . ?
C71A C72A H72G 120.0 . . ?
C71A C72A C73A 120.0 . . ?
C73A C72A H72G 120.0 . . ?
C72A C73A H73A 120.0 . . ?
C74A C73A C72A 120.0 . . ?
C74A C73A H73A 120.0 . . ?
C73A C74A H74A 120.0 . . ?
C73A C74A C75A 120.0 . . ?
C75A C74A H74A 120.0 . . ?
C74A C75A H75A 120.0 . . ?
C76A C75A C74A 120.0 . . ?
C76A C75A H75A 120.0 . . ?
C71A C76A H76G 120.0 . . ?
C75A C76A C71A 120.0 . . ?
C75A C76A H76G 120.0 . . ?
C71A C77A H77D 109.5 . . ?
C71A C77A H77E 109.5 . . ?
C71A C77A H77F 109.5 . . ?
H77D C77A H77E 109.5 . . ?
H77D C77A H77F 109.5 . . ?
H77E C77A H77F 109.5 . . ?
C172 C171 C176 120.0 . . ?
C172 C171 C177 108.4(16) . . ?
C176 C171 C177 131.5(16) . . ?
C171 C172 H172 120.0 . . ?
C171 C172 C173 120.0 . . ?
C173 C172 H172 120.0 . . ?
C172 C173 H173 120.0 . . ?
C174 C173 C172 120.0 . . ?
C174 C173 H173 120.0 . . ?
C173 C174 H174 120.0 . . ?
C173 C174 C175 120.0 . . ?
C175 C174 H174 120.0 . . ?
C174 C175 H175 120.0 . . ?
C176 C175 C174 120.0 . . ?
C176 C175 H175 120.0 . . ?
C171 C176 H176 120.0 . . ?
C175 C176 C171 120.0 . . ?
C175 C176 H176 120.0 . . ?
C171 C177 H17D 109.5 . . ?
C171 C177 H17E 109.5 . . ?
C171 C177 H17F 109.5 . . ?
H17D C177 H17E 109.5 . . ?
H17D C177 H17F 109.5 . . ?
H17E C177 H17F 109.5 . . ?
C232 C231 C234 25(4) . . ?
C232 C231 C235 102(6) . . ?
C235 C231 C234 86(4) . . ?
C231 C232 C234 137(6) . . ?
C231 C232 C235 46(4) . . ?
C234 C232 C235 103(3) . . ?
C235 C233 C234 174(4) 2 . ?
C232 C234 C231 17(2) . . ?
C232 C234 C233 112(3) . . ?
C233 C234 C231 98(2) . . ?
C231 C235 C232 32(3) . . ?
C233 C235 C231 170(6) 2 . ?
C233 C235 C232 148(5) 2 . ?
C42A C41A C46A 120.0 . . ?
C42A C41A C47A 121(2) . . ?
C46A C41A C47A 118(2) . . ?
C41A C42A H42G 120.0 . . ?
C41A C42A C43A 120.0 . . ?
C43A C42A H42G 120.0 . . ?
C42A C43A H43A 120.0 . . ?
C44A C43A C42A 120.0 . . ?
C44A C43A H43A 120.0 . . ?
C43A C44A H44A 120.0 . . ?
C43A C44A C45A 120.0 . . ?
C45A C44A H44A 120.0 . . ?
C44A C45A H45A 120.0 . . ?
C44A C45A C46A 120.0 . . ?
C46A C45A H45A 120.0 . . ?
C41A C46A H46G 120.0 . . ?
C45A C46A C41A 120.0 . . ?
C45A C46A H46G 120.0 . . ?
C41A C47A H47D 109.4 . . ?
C41A C47A H47E 109.5 . . ?
C41A C47A H47F 109.5 . . ?
H47D C47A H47E 109.5 . . ?
H47D C47A H47F 109.5 . . ?
H47E C47A H47F 109.5 . . ?
C242 C241 C246 120.0 . . ?
C242 C241 C247 121.0(18) . . ?
C246 C241 C247 118.6(19) . . ?
C241 C242 H242 120.0 . . ?
C241 C242 C243 120.0 . . ?
C243 C242 H242 120.0 . . ?
C242 C243 H243 120.0 . . ?
C244 C243 C242 120.0 . . ?
C244 C243 H243 120.0 . . ?
C243 C244 H244 120.0 . . ?
C245 C244 C243 120.0 . . ?
C245 C244 H244 120.0 . . ?
C244 C245 H245 120.0 . . ?
C246 C245 C244 120.0 . . ?
C246 C245 H245 120.0 . . ?
C241 C246 H246 120.0 . . ?
C245 C246 C241 120.0 . . ?
C245 C246 H246 120.0 . . ?
C241 C247 H24A 109.4 . . ?
C241 C247 H24B 109.5 . . ?
C241 C247 H24C 109.5 . . ?
H24A C247 H24B 109.5 . . ?
H24A C247 H24C 109.5 . . ?
H24B C247 H24C 109.5 . . ?

loop_
_geom_bond_atom_site_label_1
_geom_bond_atom_site_label_2
_geom_bond_distance
_geom_bond_site_symmetry_2
_geom_bond_publ_flag
Cu1 Cu12 2.7055(9) . ?
Cu1 Cu13 2.6902(9) . ?
Cu1 O2 1.844(3) . ?
Cu1 O3 1.842(3) . ?
Cu2 Cu14 2.6469(9) . ?
Cu2 Cu15 2.7509(9) . ?
Cu2 O4 1.840(3) . ?
Cu2 O5 1.839(3) . ?
Cu3 Cu16 2.6798(10) . ?
Cu3 Cu17 2.7047(9) . ?
Cu3 O6 1.842(4) . ?
Cu3 O7 1.838(4) . ?
Cu4 Cu18 2.6985(9) . ?
Cu4 Cu19 2.6745(9) . ?
Cu4 O8 1.833(3) . ?
Cu4 O9 1.839(3) . ?
Cu5 Cu11 2.6814(10) . ?
Cu5 Cu20 2.7109(9) . ?
Cu5 O1 1.829(4) . ?
Cu5 O10 1.846(4) . ?
Cu6 Cu12 2.6837(9) . ?
Cu6 Cu13 2.7178(9) . ?
Cu6 O12 1.839(4) . ?
Cu6 O13 1.849(3) . ?
Cu7 Cu14 2.7437(8) . ?
Cu7 Cu15 2.6357(9) . ?
Cu7 O14 1.845(3) . ?
Cu7 O15 1.840(3) . ?
Cu8 Cu16 2.7147(10) . ?
Cu8 Cu17 2.6789(10) . ?
Cu8 O16 1.838(4) . ?
Cu8 O17 1.839(4) . ?
Cu9 Cu18 2.6714(9) . ?
Cu9 Cu19 2.7143(9) . ?
Cu9 O18 1.830(3) . ?
Cu9 O19 1.834(3) . ?
Cu10 Cu11 2.6772(9) . ?
Cu10 Cu20 2.6877(10) . ?
Cu10 O11 1.839(4) . ?
Cu10 O20 1.845(4) . ?
Cu11 Cu12 2.6285(9) . ?
Cu11 O1 1.846(4) . ?
Cu11 O11 1.845(4) . ?
Cu12 O2 1.850(4) . ?
Cu12 O12 1.866(4) . ?
Cu13 Cu14 2.6584(8) . ?
Cu13 O3 1.858(4) . ?
Cu13 O13 1.852(4) . ?
Cu14 O4 1.858(4) . ?
Cu14 O14 1.846(4) . ?
Cu15 Cu16 2.6551(9) . ?
Cu15 O5 1.853(4) . ?
Cu15 O15 1.852(4) . ?
Cu16 O6 1.846(4) . ?
Cu16 O16 1.857(4) . ?
Cu17 Cu18 2.6266(9) . ?
Cu17 O7 1.859(4) . ?
Cu17 O17 1.861(4) . ?
Cu18 O8 1.846(4) . ?
Cu18 O18 1.846(4) . ?
Cu19 Cu20 2.6598(9) . ?
Cu19 O9 1.859(4) . ?
Cu19 O19 1.847(4) . ?
Cu20 O10 1.849(4) . ?
Cu20 O20 1.869(4) . ?
Si1 N1 1.733(4) . ?
Si1 O1 1.631(4) . ?
Si1 O2 1.632(4) . ?
Si1 C10 1.848(6) . ?
Si2 N2 1.716(5) . ?
Si2 O3 1.633(4) . ?
Si2 O4 1.629(3) . ?
Si2 C20 1.862(6) . ?
Si3 N3 1.726(5) . ?
Si3 O5 1.630(4) . ?
Si3 O6 1.636(4) . ?
Si3 C30 1.855(6) . ?
Si4 N4 1.729(5) . ?
Si4 O7 1.623(4) . ?
Si4 O8 1.633(4) . ?
Si4 C40 1.862(6) . ?
Si5 N5 1.720(5) . ?
Si5 O9 1.634(4) . ?
Si5 O10 1.630(4) . ?
Si5 C50 1.858(6) . ?
Si6 N6 1.727(5) . ?
Si6 O11 1.636(4) . ?
Si6 O12 1.627(4) . ?
Si6 C60 1.857(6) . ?
Si7 N7 1.726(5) . ?
Si7 O13 1.638(3) . ?
Si7 O14 1.633(4) . ?
Si7 C70 1.849(6) . ?
Si8 N8 1.726(5) . ?
Si8 O15 1.633(4) . ?
Si8 O16 1.630(4) . ?
Si8 C80 1.861(6) . ?
Si9 N9 1.730(4) . ?
Si9 O17 1.628(4) . ?
Si9 O18 1.629(4) . ?
Si9 C90 1.862(6) . ?
Si10 N10 1.724(4) . ?
Si10 O19 1.631(4) . ?
Si10 O20 1.630(3) . ?
Si10 C100 1.862(6) . ?
Si11 N1 1.750(5) . ?
Si11 C17 1.873(7) . ?
Si11 C18 1.852(6) . ?
Si11 C19 1.864(7) . ?
Si12 N2 1.758(5) . ?
Si12 C27 1.855(8) . ?
Si12 C28 1.869(8) . ?
Si12 C29 1.861(7) . ?
Si13 N3 1.749(5) . ?
Si13 C37 1.870(7) . ?
Si13 C38 1.852(7) . ?
Si13 C39 1.878(7) . ?
Si14 N4 1.756(5) . ?
Si14 C47 1.870(7) . ?
Si14 C48 1.858(7) . ?
Si14 C49 1.857(6) . ?
Si15 N5 1.758(5) . ?
Si15 C57 1.851(6) . ?
Si15 C58 1.859(7) . ?
Si15 C59 1.859(6) . ?
Si16 N6 1.752(5) . ?
Si16 C67 1.869(7) . ?
Si16 C68 1.853(8) . ?
Si16 C69 1.864(6) . ?
Si17 N7 1.743(5) . ?
Si17 C77 1.855(7) . ?
Si17 C78 1.867(7) . ?
Si17 C79 1.867(6) . ?
Si18 N8 1.743(5) . ?
Si18 C87 1.867(7) . ?
Si18 C88 1.864(6) . ?
Si18 C89 1.863(8) . ?
Si19 N9 1.758(5) . ?
Si19 C97 1.871(6) . ?
Si19 C98 1.872(7) . ?
Si19 C99 1.870(7) . ?
Si20 N10 1.760(4) . ?
Si20 C107 1.850(6) . ?
Si20 C108 1.869(6) . ?
Si20 C109 1.848(6) . ?
N1 C11 1.458(7) . ?
N2 C21 1.474(6) . ?
N3 C31 1.452(7) . ?
N4 C41 1.454(7) . ?
N5 C51 1.451(6) . ?
N6 C61 1.453(7) . ?
N7 C71 1.460(7) . ?
N8 C81 1.457(6) . ?
N9 C91 1.450(7) . ?
N10 C101 1.464(6) . ?
C10 H10A 0.9800 . ?
C10 H10B 0.9800 . ?
C10 H10C 0.9800 . ?
C11 C12 1.398(8) . ?
C11 C16 1.411(8) . ?
C12 C13 1.400(8) . ?
C12 C121 1.516(8) . ?
C13 H13 0.9500 . ?
C13 C14 1.389(10) . ?
C14 H14 0.9500 . ?
C14 C15 1.363(10) . ?
C15 H15 0.9500 . ?
C15 C16 1.395(9) . ?
C16 C161 1.499(9) . ?
C17 H17A 0.9800 . ?
C17 H17B 0.9800 . ?
C17 H17C 0.9800 . ?
C18 H18A 0.9800 . ?
C18 H18B 0.9800 . ?
C18 H18C 0.9800 . ?
C19 H19A 0.9800 . ?
C19 H19B 0.9800 . ?
C19 H19C 0.9800 . ?
C20 H20A 0.9800 . ?
C20 H20B 0.9800 . ?
C20 H20C 0.9800 . ?
C21 C22 1.400(8) . ?
C21 C26 1.404(8) . ?
C22 C23 1.400(8) . ?
C22 C221 1.520(9) . ?
C23 H23 0.9500 . ?
C23 C24 1.378(9) . ?
C24 H24 0.9500 . ?
C24 C25 1.363(8) . ?
C25 H25 0.9500 . ?
C25 C26 1.396(7) . ?
C26 C261 1.506(8) . ?
C27 H27A 0.9800 . ?
C27 H27B 0.9800 . ?
C27 H27C 0.9800 . ?
C28 H28A 0.9800 . ?
C28 H28B 0.9800 . ?
C28 H28C 0.9800 . ?
C29 H29A 0.9800 . ?
C29 H29B 0.9800 . ?
C29 H29C 0.9800 . ?
C30 H30A 0.9800 . ?
C30 H30B 0.9800 . ?
C30 H30C 0.9800 . ?
C31 C32 1.414(8) . ?
C31 C36 1.414(7) . ?
C32 C33 1.385(8) . ?
C32 C321 1.523(8) . ?
C33 H33 0.9500 . ?
C33 C34 1.353(9) . ?
C34 H34 0.9500 . ?
C34 C35 1.378(9) . ?
C35 H35 0.9500 . ?
C35 C36 1.395(8) . ?
C36 C361 1.522(8) . ?
C37 H37A 0.9800 . ?
C37 H37B 0.9800 . ?
C37 H37C 0.9800 . ?
C38 H38A 0.9800 . ?
C38 H38B 0.9800 . ?
C38 H38C 0.9800 . ?
C39 H39A 0.9800 . ?
C39 H39B 0.9800 . ?
C39 H39C 0.9800 . ?
C40 H40A 0.9800 . ?
C40 H40B 0.9800 . ?
C40 H40C 0.9800 . ?
C41 C42 1.408(8) . ?
C41 C46 1.405(8) . ?
C42 C43 1.389(8) . ?
C42 C421 1.506(8) . ?
C43 H43 0.9500 . ?
C43 C44 1.347(9) . ?
C44 H44 0.9500 . ?
C44 C45 1.393(10) . ?
C45 H45 0.9500 . ?
C45 C46 1.406(8) . ?
C46 C461 1.520(9) . ?
C47 H47A 0.9800 . ?
C47 H47B 0.9800 . ?
C47 H47C 0.9800 . ?
C48 H48A 0.9800 . ?
C48 H48B 0.9800 . ?
C48 H48C 0.9800 . ?
C49 H49A 0.9800 . ?
C49 H49B 0.9800 . ?
C49 H49C 0.9800 . ?
C50 H50A 0.9800 . ?
C50 H50B 0.9800 . ?
C50 H50C 0.9800 . ?
C51 C52 1.401(8) . ?
C51 C56 1.413(8) . ?
C52 C53 1.394(8) . ?
C52 C521 1.526(9) . ?
C53 H53 0.9500 . ?
C53 C54 1.385(10) . ?
C54 H54 0.9500 . ?
C54 C55 1.349(10) . ?
C55 H55 0.9500 . ?
C55 C56 1.400(8) . ?
C56 C561 1.516(9) . ?
C57 H57A 0.9800 . ?
C57 H57B 0.9800 . ?
C57 H57C 0.9800 . ?
C58 H58A 0.9800 . ?
C58 H58B 0.9800 . ?
C58 H58C 0.9800 . ?
C59 H59A 0.9800 . ?
C59 H59B 0.9800 . ?
C59 H59C 0.9800 . ?
C60 H60A 0.9800 . ?
C60 H60B 0.9800 . ?
C60 H60C 0.9800 . ?
C61 C62 1.413(7) . ?
C61 C66 1.401(8) . ?
C62 C63 1.374(9) . ?
C62 C621 1.532(8) . ?
C63 H63 0.9500 . ?
C63 C64 1.362(9) . ?
C64 H64 0.9500 . ?
C64 C65 1.391(9) . ?
C65 H65 0.9500 . ?
C65 C66 1.380(8) . ?
C66 C661 1.511(7) . ?
C67 H67A 0.9800 . ?
C67 H67B 0.9800 . ?
C67 H67C 0.9800 . ?
C68 H68A 0.9800 . ?
C68 H68B 0.9800 . ?
C68 H68C 0.9800 . ?
C69 H69A 0.9800 . ?
C69 H69B 0.9800 . ?
C69 H69C 0.9800 . ?
C70 H70A 0.9800 . ?
C70 H70B 0.9800 . ?
C70 H70C 0.9800 . ?
C71 C72 1.413(7) . ?
C71 C76 1.402(8) . ?
C72 C73 1.405(8) . ?
C72 C721 1.500(8) . ?
C73 H73 0.9500 . ?
C73 C74 1.355(9) . ?
C74 H74 0.9500 . ?
C74 C75 1.363(8) . ?
C75 H75 0.9500 . ?
C75 C76 1.399(8) . ?
C76 C761 1.532(8) . ?
C77 H77A 0.9800 . ?
C77 H77B 0.9800 . ?
C77 H77C 0.9800 . ?
C78 H78A 0.9800 . ?
C78 H78B 0.9800 . ?
C78 H78C 0.9800 . ?
C79 H79A 0.9800 . ?
C79 H79B 0.9800 . ?
C79 H79C 0.9800 . ?
C80 H80A 0.9800 . ?
C80 H80B 0.9800 . ?
C80 H80C 0.9800 . ?
C81 C82 1.418(9) . ?
C81 C86 1.399(9) . ?
C82 C83 1.393(8) . ?
C82 C821 1.512(9) . ?
C83 H83 0.9500 . ?
C83 C84 1.367(10) . ?
C84 H84 0.9500 . ?
C84 C85 1.371(10) . ?
C85 H85 0.9500 . ?
C85 C86 1.399(8) . ?
C86 C861 1.499(9) . ?
C87 H87A 0.9800 . ?
C87 H87B 0.9800 . ?
C87 H87C 0.9800 . ?
C88 H88A 0.9800 . ?
C88 H88B 0.9800 . ?
C88 H88C 0.9800 . ?
C89 H89A 0.9800 . ?
C89 H89B 0.9800 . ?
C89 H89C 0.9800 . ?
C90 H90A 0.9800 . ?
C90 H90B 0.9800 . ?
C90 H90C 0.9800 . ?
C91 C92 1.406(8) . ?
C91 C96 1.417(7) . ?
C92 C93 1.388(8) . ?
C92 C921 1.510(8) . ?
C93 H93 0.9500 . ?
C93 C94 1.381(9) . ?
C94 H94 0.9500 . ?
C94 C95 1.363(9) . ?
C95 H95 0.9500 . ?
C95 C96 1.385(8) . ?
C96 C961 1.512(8) . ?
C97 H97A 0.9800 . ?
C97 H97B 0.9800 . ?
C97 H97C 0.9800 . ?
C98 H98A 0.9800 . ?
C98 H98B 0.9800 . ?
C98 H98C 0.9800 . ?
C99 H99A 0.9800 . ?
C99 H99B 0.9800 . ?
C99 H99C 0.9800 . ?
C100 H10D 0.9800 . ?
C100 H10E 0.9800 . ?
C100 H10F 0.9800 . ?
C101 C102 1.411(8) . ?
C101 C106 1.399(8) . ?
C102 C103 1.398(7) . ?
C102 C114 1.511(8) . ?
C103 H103 0.9500 . ?
C103 C104 1.376(10) . ?
C104 H104 0.9500 . ?
C104 C105 1.381(10) . ?
C105 H105 0.9500 . ?
C105 C106 1.396(8) . ?
C106 C111 1.516(9) . ?
C107 H10G 0.9800 . ?
C107 H10H 0.9800 . ?
C107 H10I 0.9800 . ?
C108 H10J 0.9800 . ?
C108 H10K 0.9800 . ?
C108 H10L 0.9800 . ?
C109 H10M 0.9800 . ?
C109 H10N 0.9800 . ?
C109 H10O 0.9800 . ?
C111 H111 1.0000 . ?
C111 C112 1.524(11) . ?
C111 C113 1.527(10) . ?
C112 H11A 0.9800 . ?
C112 H11B 0.9800 . ?
C112 H11C 0.9800 . ?
C113 H11D 0.9800 . ?
C113 H11E 0.9800 . ?
C113 H11F 0.9800 . ?
C114 H114 1.0000 . ?
C114 C115 1.530(8) . ?
C114 C116 1.520(8) . ?
C115 H11G 0.9800 . ?
C115 H11H 0.9800 . ?
C115 H11I 0.9800 . ?
C116 H11J 0.9800 . ?
C116 H11K 0.9800 . ?
C116 H11L 0.9800 . ?
C121 H121 1.0000 . ?
C121 C122 1.520(9) . ?
C121 C123 1.532(8) . ?
C122 H12A 0.9800 . ?
C122 H12B 0.9800 . ?
C122 H12C 0.9800 . ?
C123 H12D 0.9800 . ?
C123 H12E 0.9800 . ?
C123 H12F 0.9800 . ?
C161 H161 1.0000 . ?
C161 C162 1.534(8) . ?
C161 C163 1.538(9) . ?
C162 H16A 0.9800 . ?
C162 H16B 0.9800 . ?
C162 H16C 0.9800 . ?
C163 H16D 0.9800 . ?
C163 H16E 0.9800 . ?
C163 H16F 0.9800 . ?
C221 H221 1.0000 . ?
C221 C222 1.541(12) . ?
C221 C223 1.537(11) . ?
C222 H22A 0.9800 . ?
C222 H22B 0.9800 . ?
C222 H22C 0.9800 . ?
C223 H22D 0.9800 . ?
C223 H22E 0.9800 . ?
C223 H22F 0.9800 . ?
C261 H261 1.0000 . ?
C261 C262 1.507(9) . ?
C261 C263 1.523(9) . ?
C262 H26A 0.9800 . ?
C262 H26B 0.9800 . ?
C262 H26C 0.9800 . ?
C263 H26D 0.9800 . ?
C263 H26E 0.9800 . ?
C263 H26F 0.9800 . ?
C321 H321 1.0000 . ?
C321 C322 1.534(9) . ?
C321 C323 1.517(9) . ?
C322 H32A 0.9800 . ?
C322 H32B 0.9800 . ?
C322 H32C 0.9800 . ?
C323 H32D 0.9800 . ?
C323 H32E 0.9800 . ?
C323 H32F 0.9800 . ?
C361 H361 1.0000 . ?
C361 C362 1.534(8) . ?
C361 C363 1.539(8) . ?
C362 H36A 0.9800 . ?
C362 H36B 0.9800 . ?
C362 H36C 0.9800 . ?
C363 H36D 0.9800 . ?
C363 H36E 0.9800 . ?
C363 H36F 0.9800 . ?
C421 H421 1.0000 . ?
C421 C422 1.520(10) . ?
C421 C423 1.550(10) . ?
C422 H42A 0.9800 . ?
C422 H42B 0.9800 . ?
C422 H42C 0.9800 . ?
C423 H42D 0.9800 . ?
C423 H42E 0.9800 . ?
C423 H42F 0.9800 . ?
C461 H461 1.0000 . ?
C461 C462 1.517(9) . ?
C461 C463 1.527(8) . ?
C462 H46A 0.9800 . ?
C462 H46B 0.9800 . ?
C462 H46C 0.9800 . ?
C463 H46D 0.9800 . ?
C463 H46E 0.9800 . ?
C463 H46F 0.9800 . ?
C521 H521 1.0000 . ?
C521 C522 1.535(9) . ?
C521 C523 1.545(10) . ?
C522 H52A 0.9800 . ?
C522 H52B 0.9800 . ?
C522 H52C 0.9800 . ?
C523 H52D 0.9800 . ?
C523 H52E 0.9800 . ?
C523 H52F 0.9800 . ?
C561 H561 1.0000 . ?
C561 C562 1.530(9) . ?
C561 C563 1.517(9) . ?
C562 H56A 0.9800 . ?
C562 H56B 0.9800 . ?
C562 H56C 0.9800 . ?
C563 H56D 0.9800 . ?
C563 H56E 0.9800 . ?
C563 H56F 0.9800 . ?
C621 H621 1.0000 . ?
C621 C622 1.537(10) . ?
C621 C623 1.518(9) . ?
C622 H62A 0.9800 . ?
C622 H62B 0.9800 . ?
C622 H62C 0.9800 . ?
C623 H62D 0.9800 . ?
C623 H62E 0.9800 . ?
C623 H62F 0.9800 . ?
C661 H661 1.0000 . ?
C661 C662 1.526(9) . ?
C661 C663 1.525(9) . ?
C662 H66A 0.9800 . ?
C662 H66B 0.9800 . ?
C662 H66C 0.9800 . ?
C663 H66D 0.9800 . ?
C663 H66E 0.9800 . ?
C663 H66F 0.9800 . ?
C721 H721 1.0000 . ?
C721 C722 1.530(9) . ?
C721 C723 1.544(9) . ?
C722 H72A 0.9800 . ?
C722 H72B 0.9800 . ?
C722 H72C 0.9800 . ?
C723 H72D 0.9800 . ?
C723 H72E 0.9800 . ?
C723 H72F 0.9800 . ?
C761 H761 1.0000 . ?
C761 C762 1.536(9) . ?
C761 C763 1.534(9) . ?
C762 H76A 0.9800 . ?
C762 H76B 0.9800 . ?
C762 H76C 0.9800 . ?
C763 H76D 0.9800 . ?
C763 H76E 0.9800 . ?
C763 H76F 0.9800 . ?
C821 H821 1.0000 . ?
C821 C822 1.516(10) . ?
C821 C823 1.537(10) . ?
C822 H82A 0.9800 . ?
C822 H82B 0.9800 . ?
C822 H82C 0.9800 . ?
C823 H82D 0.9800 . ?
C823 H82E 0.9800 . ?
C823 H82F 0.9800 . ?
C861 H861 1.0000 . ?
C861 C862 1.548(9) . ?
C861 C863 1.534(10) . ?
C862 H86A 0.9800 . ?
C862 H86B 0.9800 . ?
C862 H86C 0.9800 . ?
C863 H86D 0.9800 . ?
C863 H86E 0.9800 . ?
C863 H86F 0.9800 . ?
C921 H921 1.0000 . ?
C921 C922 1.515(8) . ?
C921 C923 1.553(8) . ?
C922 H92A 0.9800 . ?
C922 H92B 0.9800 . ?
C922 H92C 0.9800 . ?
C923 H92D 0.9800 . ?
C923 H92E 0.9800 . ?
C923 H92F 0.9800 . ?
C961 H961 1.0000 . ?
C961 C962 1.540(8) . ?
C961 C963 1.531(9) . ?
C962 H96A 0.9800 . ?
C962 H96B 0.9800 . ?
C962 H96C 0.9800 . ?
C963 H96D 0.9800 . ?
C963 H96E 0.9800 . ?
C963 H96F 0.9800 . ?
C131 C132 1.3900 . ?
C131 C136 1.3900 . ?
C131 C137 1.27(2) . ?
C132 H132 0.9500 . ?
C132 C133 1.3900 . ?
C133 H133 0.9500 . ?
C133 C134 1.3900 . ?
C134 H134 0.9500 . ?
C134 C135 1.3900 . ?
C135 H135 0.9500 . ?
C135 C136 1.3900 . ?
C136 H136 0.9500 . ?
C137 H13A 0.9800 . ?
C137 H13B 0.9800 . ?
C137 H13C 0.9800 . ?
C141 C142 1.3900 . ?
C141 C146 1.3900 . ?
C141 C147 1.394(15) . ?
C142 H142 0.9500 . ?
C142 C143 1.3900 . ?
C143 H143 0.9500 . ?
C143 C144 1.3900 . ?
C144 H144 0.9500 . ?
C144 C145 1.3900 . ?
C145 H145 0.9500 . ?
C145 C146 1.3900 . ?
C146 H146 0.9500 . ?
C147 H14A 0.9800 . ?
C147 H14B 0.9800 . ?
C147 H14C 0.9800 . ?
C151 C152 1.3900 . ?
C151 C156 1.3900 . ?
C151 C157 1.48(2) . ?
C152 H152 0.9500 . ?
C152 C153 1.3900 . ?
C153 H153 0.9500 . ?
C153 C154 1.3900 . ?
C154 H154 0.9500 . ?
C154 C155 1.3900 . ?
C155 H155 0.9500 . ?
C155 C156 1.3900 . ?
C156 H156 0.9500 . ?
C157 H15A 0.9800 . ?
C157 H15B 0.9800 . ?
C157 H15C 0.9800 . ?
C51A C52A 1.3900 . ?
C51A C56A 1.3900 . ?
C51A C57A 1.45(3) . ?
C52A H52G 0.9500 . ?
C52A C53A 1.3900 . ?
C53A H53A 0.9500 . ?
C53A C54A 1.3900 . ?
C54A H54A 0.9500 . ?
C54A C55A 1.3900 . ?
C55A H55A 0.9500 . ?
C55A C56A 1.3900 . ?
C56A H56G 0.9500 . ?
C57A H57D 0.9800 . ?
C57A H57E 0.9800 . ?
C57A H57F 0.9800 . ?
C181 C182 1.3900 . ?
C181 C186 1.3900 . ?
C181 C187 1.14(3) . ?
C182 H182 0.9500 . ?
C182 C183 1.3900 . ?
C183 H183 0.9500 . ?
C183 C184 1.3900 . ?
C184 H184 0.9500 . ?
C184 C185 1.3900 . ?
C185 H185 0.9500 . ?
C185 C186 1.3900 . ?
C186 H186 0.9500 . ?
C187 H18D 0.9800 . ?
C187 H18E 0.9800 . ?
C187 H18F 0.9800 . ?
C191 C192 1.3900 . ?
C191 C196 1.3900 . ?
C191 C197 1.433(11) . ?
C192 H192 0.9500 . ?
C192 C193 1.3900 . ?
C193 H193 0.9500 . ?
C193 C194 1.3900 . ?
C194 H194 0.9500 . ?
C194 C195 1.3900 . ?
C195 H195 0.9500 . ?
C195 C196 1.3900 . ?
C196 H196 0.9500 . ?
C197 H19D 0.9800 . ?
C197 H19E 0.9800 . ?
C197 H19F 0.9800 . ?
C201 C202 1.3900 . ?
C201 C206 1.3900 . ?
C201 C207 1.29(2) . ?
C202 H202 0.9500 . ?
C202 C203 1.3900 . ?
C203 H203 0.9500 . ?
C203 C204 1.3900 . ?
C204 H204 0.9500 . ?
C204 C205 1.3900 . ?
C205 H205 0.9500 . ?
C205 C206 1.3900 . ?
C206 H206 0.9500 . ?
C207 H20D 0.9800 . ?
C207 H20E 0.9800 . ?
C207 H20F 0.9800 . ?
C211 C212 1.57(4) 2_666 ?
C211 C214 1.18(4) . ?
C211 C215 1.30(3) 2_666 ?
C211 C215 1.54(3) . ?
C212 C211 1.57(4) 2_666 ?
C212 C213 1.19(4) . ?
C212 C215 1.24(4) . ?
C213 C214 1.41(4) . ?
C213 C215 1.27(3) . ?
C214 C215 1.21(4) . ?
C215 C211 1.30(3) 2_666 ?
C215 C215 1.68(6) 2_666 ?
C71A C72A 1.3900 . ?
C71A C76A 1.3900 . ?
C71A C77A 1.37(3) . ?
C72A H72G 0.9500 . ?
C72A C73A 1.3900 . ?
C73A H73A 0.9500 . ?
C73A C74A 1.3900 . ?
C74A H74A 0.9500 . ?
C74A C75A 1.3900 . ?
C75A H75A 0.9500 . ?
C75A C76A 1.3900 . ?
C76A H76G 0.9500 . ?
C77A H77D 0.9800 . ?
C77A H77E 0.9800 . ?
C77A H77F 0.9800 . ?
C171 C172 1.3900 . ?
C171 C176 1.3900 . ?
C171 C177 1.56(3) . ?
C172 H172 0.9500 . ?
C172 C173 1.3900 . ?
C173 H173 0.9500 . ?
C173 C174 1.3900 . ?
C174 H174 0.9500 . ?
C174 C175 1.3900 . ?
C175 H175 0.9500 . ?
C175 C176 1.3900 . ?
C176 H176 0.9500 . ?
C177 H17D 0.9800 . ?
C177 H17E 0.9800 . ?
C177 H17F 0.9800 . ?
C231 C232 0.86(5) . ?
C231 C234 1.97(5) . ?
C231 C235 1.16(6) . ?
C232 C234 1.24(4) . ?
C232 C235 1.59(6) . ?
C233 C234 1.39(3) . ?
C233 C235 1.08(5) 2 ?
C235 C233 1.08(5) 2 ?
C41A C42A 1.3900 . ?
C41A C46A 1.3900 . ?
C41A C47A 1.58(5) . ?
C42A H42G 0.9500 . ?
C42A C43A 1.3900 . ?
C43A H43A 0.9500 . ?
C43A C44A 1.3900 . ?
C44A H44A 0.9500 . ?
C44A C45A 1.3900 . ?
C45A H45A 0.9500 . ?
C45A C46A 1.3900 . ?
C46A H46G 0.9500 . ?
C47A H47D 0.9800 . ?
C47A H47E 0.9800 . ?
C47A H47F 0.9800 . ?
C241 C242 1.3900 . ?
C241 C246 1.3900 . ?
C241 C247 1.57(3) . ?
C242 H242 0.9500 . ?
C242 C243 1.3900 . ?
C243 H243 0.9500 . ?
C243 C244 1.3900 . ?
C244 H244 0.9500 . ?
C244 C245 1.3900 . ?
C245 H245 0.9500 . ?
C245 C246 1.3900 . ?
C246 H246 0.9500 . ?
C247 H24A 0.9800 . ?
C247 H24B 0.9800 . ?
C247 H24C 0.9800 . ?
